data_2104997
loop_
_publ_author_name
'Siegler, Maxime A.'
'Hao, Xiang'
'Parkin, Sean'
'Brock, Carolyn Pratt'

_publ_section_title
;
 [Ni(H~2~O)~6~](NO~3~)~2~&#x00B7;(15-crown-5)&#x00B7;2H~2~O: three phase
 transitions and an intermediate modulated phase stable over a range of
 <i>ca</i> 40K
;
_journal_issue 6
_journal_name_full 'Acta Crystallographica Section B'
_journal_page_first 486
_journal_page_last 498
_journal_paper_doi 10.1107/S0108768111045897
_journal_volume 67
_journal_year 2011
_chemical_formula_moiety 'C10 H20 O5, H12 Ni O6 2+, 2(N O3 1-), 2(H2 O)'
_chemical_formula_sum 'C10 H36 N2 Ni O19'
_chemical_formula_weight 547.12
_chemical_name_systematic 'hexaquanickel(II) nitrate (15-crown-5) dihydrate'
_space_group_IT_number 4
_symmetry_cell_setting monoclinic
_symmetry_space_group_name_Hall 'P 2yb (1/2*x,y,-1/2*x+z)'
_symmetry_space_group_name_H-M 'B 1 21 1'
_atom_sites_solution_hydrogens geom
_atom_sites_solution_primary direct
_atom_sites_solution_secondary difmap
_audit_creation_method SHELXL-97
_cell_angle_alpha 90.00
_cell_angle_beta 129.460(10)
_cell_angle_gamma 90.00
_cell_formula_units_Z 28
_cell_length_a 30.632(3)
_cell_length_b 12.5940(10)
_cell_length_c 55.955(5)
_cell_measurement_reflns_used 19869
_cell_measurement_temperature 90.0(2)
_cell_measurement_theta_max 27.48
_cell_measurement_theta_min 1.00
_cell_volume 16666(4)
_computing_cell_refinement 'DENZO-SMN (Nonius, 1997)'
_computing_data_collection 'COLLECT (Nonius, 1997)'
_computing_data_reduction 'DENZO-SMN (Nonius, 1997)'
_computing_molecular_graphics 'Mercury (Macrae et al., 2008)'
_computing_publication_material 'SHELX-97 and local procedures'
_computing_structure_refinement 'SHELXL-97 (Sheldrick, 2008)'
_computing_structure_solution 'SHELXS-97 (Sheldrick, 2008)'
_diffrn_ambient_temperature 90.0(2)
_diffrn_detector_area_resol_mean 18
_diffrn_measured_fraction_theta_full 0.996
_diffrn_measured_fraction_theta_max 0.996
_diffrn_measurement_device_type 'Nonius KappaCCD diffractometer'
_diffrn_measurement_method '\w scans at fixed \c = 55\%'
_diffrn_radiation_monochromator graphite
_diffrn_radiation_source 'fine-focus sealed tube'
_diffrn_radiation_type MoK\a
_diffrn_radiation_wavelength 0.71073
_diffrn_reflns_av_R_equivalents 0.054
_diffrn_reflns_av_sigmaI/netI 0.0532
_diffrn_reflns_limit_h_max 39
_diffrn_reflns_limit_h_min -39
_diffrn_reflns_limit_k_max 16
_diffrn_reflns_limit_k_min -16
_diffrn_reflns_limit_l_max 72
_diffrn_reflns_limit_l_min -72
_diffrn_reflns_number 139991
_diffrn_reflns_theta_full 27.46
_diffrn_reflns_theta_max 27.46
_diffrn_reflns_theta_min 1.09
_diffrn_standards_decay_% <2
_exptl_absorpt_coefficient_mu 0.901
_exptl_absorpt_correction_T_max 0.8403
_exptl_absorpt_correction_T_min 0.6139
_exptl_absorpt_correction_type multi-scan
_exptl_absorpt_process_details 'Scalepack (Otwinowski & Minor, 2006)'
_exptl_crystal_colour 'pale green'
_exptl_crystal_density_diffrn 1.526
_exptl_crystal_density_method 'not measured'
_exptl_crystal_description 'elongated parallelepiped'
_exptl_crystal_F_000 8120
_exptl_crystal_size_max 0.60
_exptl_crystal_size_mid 0.25
_exptl_crystal_size_min 0.20
_refine_diff_density_max 0.731
_refine_diff_density_min -0.595
_refine_ls_extinction_method none
_refine_ls_goodness_of_fit_ref 1.232
_refine_ls_hydrogen_treatment constr
_refine_ls_matrix_type full
_refine_ls_number_parameters 984
_refine_ls_number_reflns 37869
_refine_ls_number_restraints 1777
_refine_ls_restrained_S_all 1.223
_refine_ls_R_factor_all 0.1297
_refine_ls_R_factor_gt 0.0469
_refine_ls_shift/su_max 0.009
_refine_ls_shift/su_mean 0.001
_refine_ls_structure_factor_coef Fsqd
_refine_ls_weighting_details 'calc w=1/[\s^2^(Fo^2^)+(0.0500P)^2^+0.0000P] where P=(Fo^2^+2Fc^2^)/3'
_refine_ls_weighting_scheme calc
_refine_ls_wR_factor_gt 0.1247
_refine_ls_wR_factor_ref 0.1538
_reflns_number_gt 16572
_reflns_number_total 37869
_reflns_threshold_expression >2\s(I)
_cod_data_source_file hw5018.cif
_cod_data_source_block 90K_III
_cod_original_sg_symbol_Hall 'B 2yb'
_cod_original_sg_symbol_H-M 'B 21'
_cod_database_code 2104997
_cod_database_fobs_code 2104997

loop_
_symmetry_equiv_pos_as_xyz
'x, y, z'
'-x, y+1/2, -z'
'x+1/2, y, z+1/2'
'-x+1/2, y+1/2, -z+1/2'

loop_
_atom_site_type_symbol
_atom_site_label
_atom_site_fract_x
_atom_site_fract_y
_atom_site_fract_z
_atom_site_U_iso_or_equiv
_atom_site_adp_type
_atom_site_calc_flag
_atom_site_refinement_flags
_atom_site_occupancy
_atom_site_symmetry_multiplicity
_atom_site_disorder_assembly
_atom_site_disorder_group
C C1'_1 0.26835(16) 0.8373(4) -0.05212(14) 0.0233(3) Uani d PG 0.434(3) 1 A 2
H H11_1 0.2698 0.8350 -0.0339 0.028 Uiso d PG 0.434(3) 1 A 2
H H12_1 0.2296 0.8573 -0.0705 0.028 Uiso d PG 0.434(3) 1 A 2
C C2'_1 0.30979(19) 0.9163(3) -0.04695(13) 0.0254(3) Uani d PG 0.434(3) 1 A 2
H H21_1 0.3102 0.9151 -0.0645 0.030 Uiso d PG 0.434(3) 1 A 2
H H22_1 0.2992 0.9886 -0.0453 0.030 Uiso d PG 0.434(3) 1 A 2
C C3'_1 0.4094(2) 0.9545(2) -0.01192(13) 0.0260(3) Uani d PG 0.434(3) 1 A 2
H H31_1 0.4092 1.0231 -0.0034 0.031 Uiso d PG 0.434(3) 1 A 2
H H32_1 0.4034 0.9692 -0.0312 0.031 Uiso d PG 0.434(3) 1 A 2
C C4'_1 0.46516(18) 0.9014(3) 0.01087(12) 0.0245(3) Uani d PG 0.434(3) 1 A 2
H H41_1 0.4962 0.9540 0.0209 0.029 Uiso d PG 0.434(3) 1 A 2
H H42_1 0.4667 0.8654 0.0271 0.029 Uiso d PG 0.434(3) 1 A 2
C C5'_1 0.51769(14) 0.7549(4) 0.01180(12) 0.0250(3) Uani d PG 0.434(3) 1 A 2
H H51_1 0.5507 0.7932 0.0299 0.030 Uiso d PG 0.434(3) 1 A 2
H H52_1 0.5277 0.7301 -0.0010 0.030 Uiso d PG 0.434(3) 1 A 2
C C6'_1 0.50452(13) 0.6606(4) 0.02275(10) 0.0225(3) Uani d PG 0.434(3) 1 A 2
H H61_1 0.5379 0.6134 0.0354 0.027 Uiso d PG 0.434(3) 1 A 2
H H62_1 0.4947 0.6845 0.0357 0.027 Uiso d PG 0.434(3) 1 A 2
C C7'_1 0.44465(19) 0.5111(3) 0.00504(11) 0.0209(2) Uani d PG 0.434(3) 1 A 2
H H71_1 0.4500 0.5250 0.0242 0.025 Uiso d PG 0.434(3) 1 A 2
H H72_1 0.4704 0.4526 0.0093 0.025 Uiso d PG 0.434(3) 1 A 2
C C8'_1 0.3845(2) 0.4791(2) -0.02052(12) 0.0202(3) Uani d PG 0.434(3) 1 A 2
H H81_1 0.3776 0.4734 -0.0403 0.024 Uiso d PG 0.434(3) 1 A 2
H H82_1 0.3765 0.4094 -0.0159 0.024 Uiso d PG 0.434(3) 1 A 2
C C9'_1 0.29030(17) 0.5496(3) -0.04861(13) 0.0203(2) Uani d PG 0.434(3) 1 A 2
H H91_1 0.2742 0.4869 -0.0460 0.024 Uiso d PG 0.434(3) 1 A 2
H H92_1 0.2853 0.5400 -0.0678 0.024 Uiso d PG 0.434(3) 1 A 2
C C10'_1 0.26044(14) 0.6487(4) -0.05092(13) 0.0211(3) Uani d PG 0.434(3) 1 A 2
H H101_1 0.2192 0.6421 -0.0679 0.025 Uiso d PG 0.434(3) 1 A 2
H H102_1 0.2671 0.6609 -0.0313 0.025 Uiso d PG 0.434(3) 1 A 2
O O1'_1 0.28282(12) 0.7345(4) -0.05685(11) 0.01959(18) Uani d PG 0.434(3) 1 A 2
O O2'_1 0.36440(18) 0.8888(3) -0.01884(11) 0.0215(2) Uani d PG 0.434(3) 1 A 2
O O3'_1 0.47023(16) 0.8262(3) -0.00614(11) 0.02106(18) Uani d PG 0.434(3) 1 A 2
O O4'_1 0.45813(15) 0.6047(3) -0.00367(10) 0.01929(18) Uani d PG 0.434(3) 1 A 2
O O5'_1 0.34887(17) 0.5596(3) -0.02268(11) 0.01739(17) Uani d PG 0.434(3) 1 A 2
C C1_1 0.2724(4) 0.6154(7) -0.0502(3) 0.0233(3) Uani d PD 0.566(3) 1 A 1
H H1A_1 0.2334 0.5936 -0.0680 0.028 Uiso calc PR 0.566(3) 1 A 1
H H1B_1 0.2750 0.6214 -0.0317 0.028 Uiso calc PR 0.566(3) 1 A 1
C C2_1 0.3148(4) 0.5341(7) -0.0447(2) 0.0254(3) Uani d PD 0.566(3) 1 A 1
H H2A_1 0.3064 0.4632 -0.0408 0.030 Uiso calc PR 0.566(3) 1 A 1
H H2B_1 0.3126 0.5292 -0.0630 0.030 Uiso calc PR 0.566(3) 1 A 1
C C3_1 0.4152(4) 0.5000(7) -0.0100(2) 0.0260(3) Uani d PD 0.566(3) 1 A 1
H H3A_1 0.4100 0.4804 -0.0288 0.031 Uiso calc PR 0.566(3) 1 A 1
H H3B_1 0.4149 0.4341 -0.0005 0.031 Uiso calc PR 0.566(3) 1 A 1
C C4_1 0.4713(4) 0.5569(7) 0.0126(2) 0.0245(3) Uani d PD 0.566(3) 1 A 1
H H4A_1 0.4725 0.5945 0.0286 0.029 Uiso calc PR 0.566(3) 1 A 1
H H4B_1 0.5030 0.5057 0.0231 0.029 Uiso calc PR 0.566(3) 1 A 1
C C5_1 0.5206(4) 0.7015(8) 0.0137(2) 0.0250(3) Uani d PD 0.566(3) 1 A 1
H H5A_1 0.5319 0.7308 0.0019 0.030 Uiso calc PR 0.566(3) 1 A 1
H H5B_1 0.5533 0.6618 0.0316 0.030 Uiso calc PR 0.566(3) 1 A 1
C C6_1 0.5062(4) 0.7947(7) 0.0258(2) 0.0225(3) Uani d PD 0.566(3) 1 A 1
H H6A_1 0.4981 0.7675 0.0392 0.027 Uiso calc PR 0.566(3) 1 A 1
H H6B_1 0.5384 0.8448 0.0380 0.027 Uiso calc PR 0.566(3) 1 A 1
C C7_1 0.4439(4) 0.9404(7) 0.0074(2) 0.0209(2) Uani d PD 0.566(3) 1 A 1
H H7A_1 0.4716 0.9970 0.0133 0.025 Uiso calc PR 0.566(3) 1 A 1
H H7B_1 0.4453 0.9263 0.0253 0.025 Uiso calc PR 0.566(3) 1 A 1
C C8_1 0.3846(4) 0.9763(7) -0.0203(2) 0.0202(3) Uani d PD 0.566(3) 1 A 1
H H8A_1 0.3768 1.0484 -0.0168 0.024 Uiso calc PR 0.566(3) 1 A 1
H H8B_1 0.3807 0.9776 -0.0393 0.024 Uiso calc PR 0.566(3) 1 A 1
C C9_1 0.2894(4) 0.9022(8) -0.0517(2) 0.0203(2) Uani d PD 0.566(3) 1 A 1
H H9A_1 0.2892 0.9048 -0.0695 0.024 Uiso calc PR 0.566(3) 1 A 1
H H9B_1 0.2698 0.9661 -0.0525 0.024 Uiso calc PR 0.566(3) 1 A 1
C C10_1 0.2595(4) 0.8033(7) -0.0536(3) 0.0211(3) Uani d PD 0.566(3) 1 A 1
H H10A_1 0.2634 0.7959 -0.0347 0.025 Uiso calc PR 0.566(3) 1 A 1
H H10B_1 0.2188 0.8069 -0.0717 0.025 Uiso calc PR 0.566(3) 1 A 1
O O1_1 0.2857(3) 0.7140(6) -0.05649(17) 0.01959(18) Uani d PD 0.566(3) 1 A 1
O O2_1 0.3700(3) 0.5682(5) -0.01824(16) 0.0215(2) Uani d PD 0.566(3) 1 A 1
O O3_1 0.4752(3) 0.6311(5) -0.00541(15) 0.02106(18) Uani d PD 0.566(3) 1 A 1
O O4_1 0.4577(3) 0.8467(5) -0.00064(15) 0.01929(18) Uani d PD 0.566(3) 1 A 1
O O5_1 0.3461(3) 0.9000(5) -0.02342(16) 0.01739(17) Uani d PD 0.566(3) 1 A 1
Ni Ni1'_1 0.37541(12) 0.7179(2) -0.09328(7) 0.01149(5) Uani d PD 0.387(7) 1 B 2
O O6'_1 0.3874(5) 0.7309(10) -0.1250(2) 0.01463(19) Uani d PD 0.387(7) 1 B 2
O O7'_1 0.3675(3) 0.6931(9) -0.05991(17) 0.01754(18) Uani d PD 0.387(7) 1 B 2
O O8'_1 0.3127(4) 0.6063(7) -0.1215(2) 0.01553(18) Uani d PD 0.387(7) 1 B 2
O O9'_1 0.4359(3) 0.5988(7) -0.0715(2) 0.01756(18) Uani d PD 0.387(7) 1 B 2
O O10'_1 0.4370(3) 0.8282(7) -0.06514(19) 0.01671(18) Uani d PD 0.387(7) 1 B 2
O O11'_1 0.3150(4) 0.8322(7) -0.1150(2) 0.01711(18) Uani d PD 0.387(7) 1 B 2
Ni Ni1_1 0.38075(8) 0.73798(16) -0.09166(5) 0.01149(5) Uani d PD 0.613(7) 1 B 1
O O6_1 0.3951(3) 0.7192(7) -0.12257(16) 0.01463(19) Uani d PD 0.613(7) 1 B 1
H H6C_1 0.3757 0.6652 -0.1338 0.022 Uiso d . 1 1 C 1
H H6D_1 0.3804 0.7620 -0.1396 0.022 Uiso d . 1 1 D 1
O O7_1 0.3718(3) 0.7584(7) -0.05888(14) 0.01754(18) Uani d PD 0.613(7) 1 B 1
H H7C_1 0.3967 0.7780 -0.0403 0.026 Uiso d . 1 1 E 1
H H7D_1 0.3428 0.7453 -0.0583 0.026 Uiso d . 1 1 F 1
O O8_1 0.3157(3) 0.8419(5) -0.12061(16) 0.01553(18) Uani d PD 0.613(7) 1 B 1
H H8C_1 0.3286 0.9077 -0.1156 0.023 Uiso d . 1 1 G 1
H H8D_1 0.2927 0.8473 -0.1175 0.023 Uiso d . 1 1 H 1
O O9_1 0.4381(3) 0.8587(5) -0.07077(16) 0.01756(18) Uani d PD 0.613(7) 1 B 1
H H9C_1 0.4660 0.8482 -0.0690 0.026 Uiso d . 1 1 I 1
H H9D_1 0.4239 0.9133 -0.0794 0.026 Uiso d . 1 1 J 1
O O10_1 0.4458(3) 0.6312(5) -0.06321(15) 0.01671(18) Uani d PD 0.613(7) 1 B 1
H H10C_1 0.4438 0.6342 -0.0487 0.025 Uiso d . 1 1 K 1
H H10D_1 0.4720 0.6517 -0.0589 0.025 Uiso d . 1 1 L 1
O O11_1 0.3258(3) 0.6139(5) -0.11162(16) 0.01711(18) Uani d PD 0.613(7) 1 B 1
H H11C_1 0.2873 0.6385 -0.1226 0.026 Uiso d . 1 1 M 1
H H11D_1 0.3222 0.5564 -0.1109 0.026 Uiso d . 1 1 N 1
N N1'_1 0.5722(6) 0.7254(14) -0.0361(4) 0.0239(2) Uani d PD 0.301(16) 1 O 2
O O12'_1 0.5506(6) 0.6364(14) -0.0430(3) 0.0291(2) Uani d PD 0.301(16) 1 O 2
O O13'_1 0.6248(6) 0.7407(14) -0.0149(4) 0.0435(3) Uani d PD 0.301(16) 1 O 2
O O14'_1 0.5392(5) 0.8064(14) -0.0503(3) 0.0283(2) Uani d PD 0.301(16) 1 O 2
N N1_1 0.5775(3) 0.7611(8) -0.0354(2) 0.0239(2) Uani d PD 0.699(16) 1 O 1
O O12_1 0.5476(3) 0.8404(7) -0.05079(18) 0.0291(2) Uani d PD 0.699(16) 1 O 1
O O13_1 0.6295(3) 0.7674(8) -0.0176(2) 0.0435(3) Uani d PD 0.699(16) 1 O 1
O O14_1 0.5539(3) 0.6739(7) -0.0394(2) 0.0283(2) Uani d PD 0.699(16) 1 O 1
N N2_1 0.1958(2) 0.7092(4) -0.13048(13) 0.0181(5) Uani d D 1 1 . .
O O15_1 0.2144(2) 0.7969(4) -0.13036(12) 0.0243(3) Uani d D 1 1 . .
O O16_1 0.14912(18) 0.7073(4) -0.13534(11) 0.0288(5) Uani d D 1 1 . .
O O17_1 0.2202(2) 0.6241(4) -0.12628(12) 0.0243(3) Uani d D 1 1 . .
O O18_1 0.3644(3) 1.0253(6) -0.0881(2) 0.0333(3) Uani d P 0.555(11) 1 P 1
H H18C_1 0.3496 1.0853 -0.0914 0.050 Uiso d . 1 1 Q 1
H H18D_1 0.3786 1.0621 -0.1020 0.050 Uiso d . 1 1 R 1
O O19_1 0.3715(3) 0.4195(5) -0.1000(2) 0.0254(2) Uani d P 0.574(12) 1 S 1
H H19C_1 0.3711 0.3535 -0.0985 0.038 Uiso d . 1 1 T 1
H H19D_1 0.3803 0.4251 -0.0767 0.038 Uiso d . 1 1 U 1
O O18'_1 0.3747(5) 0.4273(9) -0.0857(3) 0.0333(3) Uani d P 0.426(12) 1 S 2
O O19'_1 0.3736(4) 1.0357(7) -0.0989(2) 0.0254(2) Uani d P 0.445(11) 1 P 2
C C1'_2 0.26794(16) 0.8305(4) 0.09243(17) 0.0233(3) Uani d PG 0.416(4) 1 V 2
H H11_2 0.2727 0.8235 0.1116 0.028 Uiso d PG 0.416(4) 1 V 2
H H12_2 0.2275 0.8446 0.0750 0.028 Uiso d PG 0.416(4) 1 V 2
C C2'_2 0.30369(18) 0.9205(3) 0.09566(16) 0.0254(3) Uani d PG 0.416(4) 1 V 2
H H21_2 0.2988 0.9279 0.0765 0.030 Uiso d PG 0.416(4) 1 V 2
H H22_2 0.2921 0.9879 0.0993 0.030 Uiso d PG 0.416(4) 1 V 2
C C3'_2 0.4017(2) 0.9713(3) 0.12563(14) 0.0260(3) Uani d PG 0.416(4) 1 V 2
H H31_2 0.3989 1.0400 0.1332 0.031 Uiso d PG 0.416(4) 1 V 2
H H32_2 0.3936 0.9839 0.1057 0.031 Uiso d PG 0.416(4) 1 V 2
C C4'_2 0.46021(19) 0.9267(3) 0.14878(12) 0.0245(3) Uani d PG 0.416(4) 1 V 2
H H41_2 0.4886 0.9829 0.1557 0.029 Uiso d PG 0.416(4) 1 V 2
H H42_2 0.4655 0.9002 0.1671 0.029 Uiso d PG 0.416(4) 1 V 2
C C5'_2 0.51553(14) 0.7758(4) 0.15573(12) 0.0250(3) Uani d PG 0.416(4) 1 V 2
H H51_2 0.5458 0.8199 0.1734 0.030 Uiso d PG 0.416(4) 1 V 2
H H52_2 0.5298 0.7486 0.1452 0.030 Uiso d PG 0.416(4) 1 V 2
C C6'_2 0.50457(14) 0.6828(4) 0.16814(10) 0.0225(3) Uani d PG 0.416(4) 1 V 2
H H61_2 0.5390 0.6388 0.1817 0.027 Uiso d PG 0.416(4) 1 V 2
H H62_2 0.4932 0.7077 0.1803 0.027 Uiso d PG 0.416(4) 1 V 2
C C7'_2 0.44862(19) 0.5296(3) 0.15181(12) 0.0209(2) Uani d PG 0.416(4) 1 V 2
H H71_2 0.4501 0.5469 0.1696 0.025 Uiso d PG 0.416(4) 1 V 2
H H72_2 0.4774 0.4745 0.1585 0.025 Uiso d PG 0.416(4) 1 V 2
C C8'_2 0.3909(2) 0.4893(2) 0.12525(14) 0.0202(3) Uani d PG 0.416(4) 1 V 2
H H81_2 0.3867 0.4856 0.1062 0.024 Uiso d PG 0.416(4) 1 V 2
H H82_2 0.3849 0.4174 0.1299 0.024 Uiso d PG 0.416(4) 1 V 2
C C9'_2 0.29561(18) 0.5468(3) 0.09245(15) 0.0203(2) Uani d PG 0.416(4) 1 V 2
H H91_2 0.2790 0.4798 0.0927 0.024 Uiso d PG 0.416(4) 1 V 2
H H92_2 0.2967 0.5442 0.0752 0.024 Uiso d PG 0.416(4) 1 V 2
C C10'_2 0.26175(15) 0.6405(4) 0.08903(16) 0.0211(3) Uani d PG 0.416(4) 1 V 2
H H101_2 0.2218 0.6324 0.0702 0.025 Uiso d PG 0.416(4) 1 V 2
H H102_2 0.2631 0.6453 0.1071 0.025 Uiso d PG 0.416(4) 1 V 2
O O1'_2 0.28516(13) 0.7344(4) 0.08684(13) 0.01959(18) Uani d PG 0.416(4) 1 V 2
O O2'_2 0.36167(18) 0.8980(3) 0.12130(13) 0.0215(2) Uani d PG 0.416(4) 1 V 2
O O3'_2 0.46798(16) 0.8412(3) 0.13475(11) 0.02106(18) Uani d PG 0.416(4) 1 V 2
O O4'_2 0.45976(15) 0.6222(3) 0.14184(10) 0.01929(18) Uani d PG 0.416(4) 1 V 2
O O5'_2 0.35108(18) 0.5623(3) 0.12127(13) 0.01739(17) Uani d PG 0.416(4) 1 V 2
C C1_2 0.2701(4) 0.6167(7) 0.0908(3) 0.0233(3) Uani d PD 0.584(4) 1 V 1
H H1A_2 0.2321 0.5959 0.0718 0.028 Uiso calc PR 0.584(4) 1 V 1
H H1B_2 0.2692 0.6184 0.1082 0.028 Uiso calc PR 0.584(4) 1 V 1
C C2_2 0.3134(4) 0.5369(7) 0.0975(2) 0.0254(3) Uani d PD 0.584(4) 1 V 1
H H2A_2 0.3045 0.4660 0.1010 0.030 Uiso calc PR 0.584(4) 1 V 1
H H2B_2 0.3126 0.5319 0.0796 0.030 Uiso calc PR 0.584(4) 1 V 1
C C3_2 0.4136(4) 0.5010(7) 0.1328(3) 0.0260(3) Uani d PD 0.584(4) 1 V 1
H H3A_2 0.4078 0.4764 0.1142 0.031 Uiso calc PR 0.584(4) 1 V 1
H H3B_2 0.4151 0.4379 0.1439 0.031 Uiso calc PR 0.584(4) 1 V 1
C C4_2 0.4672(4) 0.5612(8) 0.1532(2) 0.0245(3) Uani d PD 0.584(4) 1 V 1
H H4A_2 0.4684 0.6000 0.1690 0.029 Uiso calc PR 0.584(4) 1 V 1
H H4B_2 0.4995 0.5111 0.1641 0.029 Uiso calc PR 0.584(4) 1 V 1
C C5_2 0.5186(4) 0.7080(8) 0.1548(2) 0.0250(3) Uani d PD 0.584(4) 1 V 1
H H5A_2 0.5290 0.7364 0.1425 0.030 Uiso calc PR 0.584(4) 1 V 1
H H5B_2 0.5517 0.6689 0.1726 0.030 Uiso calc PR 0.584(4) 1 V 1
C C6_2 0.5063(4) 0.7991(7) 0.1669(2) 0.0225(3) Uani d PD 0.584(4) 1 V 1
H H6A_2 0.4994 0.7729 0.1809 0.027 Uiso calc PR 0.584(4) 1 V 1
H H6B_2 0.5389 0.8484 0.1786 0.027 Uiso calc PR 0.584(4) 1 V 1
C C7_2 0.4449(4) 0.9474(7) 0.1498(2) 0.0209(2) Uani d PD 0.584(4) 1 V 1
H H7A_2 0.4711 1.0047 0.1541 0.025 Uiso calc PR 0.584(4) 1 V 1
H H7B_2 0.4498 0.9345 0.1688 0.025 Uiso calc PR 0.584(4) 1 V 1
C C8_2 0.3853(4) 0.9801(7) 0.1240(2) 0.0202(3) Uani d PD 0.584(4) 1 V 1
H H8A_2 0.3776 1.0508 0.1284 0.024 Uiso calc PR 0.584(4) 1 V 1
H H8B_2 0.3788 0.9840 0.1043 0.024 Uiso calc PR 0.584(4) 1 V 1
C C9_2 0.2911(3) 0.9084(7) 0.0944(2) 0.0203(2) Uani d PD 0.584(4) 1 V 1
H H9A_2 0.2888 0.9154 0.0760 0.024 Uiso calc PR 0.584(4) 1 V 1
H H9B_2 0.2727 0.9711 0.0953 0.024 Uiso calc PR 0.584(4) 1 V 1
C C10_2 0.2615(4) 0.8064(7) 0.0922(3) 0.0211(3) Uani d PD 0.584(4) 1 V 1
H H10A_2 0.2680 0.7947 0.1117 0.025 Uiso calc PR 0.584(4) 1 V 1
H H10B_2 0.2203 0.8120 0.0750 0.025 Uiso calc PR 0.584(4) 1 V 1
O O1_2 0.2844(3) 0.7206(6) 0.08667(18) 0.01959(18) Uani d PD 0.584(4) 1 V 1
O O2_2 0.3672(3) 0.5694(6) 0.12386(16) 0.0215(2) Uani d PD 0.584(4) 1 V 1
O O3_2 0.4722(3) 0.6342(5) 0.13584(15) 0.02106(18) Uani d PD 0.584(4) 1 V 1
O O4_2 0.4573(3) 0.8529(5) 0.14112(15) 0.01929(18) Uani d PD 0.584(4) 1 V 1
O O5_2 0.3490(3) 0.9022(5) 0.12189(15) 0.01739(17) Uani d PD 0.584(4) 1 V 1
Ni Ni2'_2 0.37674(10) 0.7213(2) 0.04976(6) 0.01149(5) Uani d PD 0.424(7) 1 W 2
O O6'_2 0.3888(6) 0.7335(10) 0.0178(3) 0.01463(19) Uani d PD 0.424(7) 1 W 2
O O7'_2 0.3683(3) 0.7007(8) 0.08299(16) 0.01754(18) Uani d PD 0.424(7) 1 W 2
O O8'_2 0.3108(3) 0.6152(7) 0.02184(19) 0.01553(18) Uani d PD 0.424(7) 1 W 2
O O9'_2 0.4331(3) 0.5992(6) 0.0708(2) 0.01756(18) Uani d PD 0.424(7) 1 W 2
O O10'_2 0.4420(3) 0.8251(6) 0.07749(19) 0.01671(18) Uani d PD 0.424(7) 1 W 2
O O11'_2 0.3208(4) 0.8438(7) 0.0284(2) 0.01711(18) Uani d PD 0.424(7) 1 W 2
Ni Ni2_2 0.37758(9) 0.74174(18) 0.05031(5) 0.01149(5) Uani d PD 0.576(7) 1 W 1
O O6_2 0.3922(4) 0.7227(8) 0.0196(2) 0.01463(19) Uani d PD 0.576(7) 1 W 1
H H6C_2 0.3757 0.6652 0.0091 0.022 Uiso d . 1 1 X 1
H H6D_2 0.3804 0.7620 0.0033 0.022 Uiso d . 1 1 Y 1
O O7_2 0.3685(3) 0.7659(7) 0.08283(14) 0.01754(18) Uani d PD 0.576(7) 1 W 1
H H7C_2 0.3967 0.7780 0.1025 0.026 Uiso d . 1 1 Z 1
H H7D_2 0.3428 0.7453 0.0844 0.026 Uiso d . 1 1 A 1
O O8_2 0.3143(3) 0.8499(6) 0.02102(16) 0.01553(18) Uani d PD 0.576(7) 1 W 1
H H8C_2 0.3286 0.9077 0.0273 0.023 Uiso d . 1 1 B 1
H H8D_2 0.2927 0.8473 0.0253 0.023 Uiso d . 1 1 C 1
O O9_2 0.4379(3) 0.8590(5) 0.07292(17) 0.01756(18) Uani d PD 0.576(7) 1 W 1
H H9C_2 0.4660 0.8482 0.0739 0.026 Uiso d . 1 1 D 1
H H9D_2 0.4239 0.9133 0.0635 0.026 Uiso d . 1 1 E 1
O O10_2 0.4403(3) 0.6329(5) 0.07864(15) 0.01671(18) Uani d PD 0.576(7) 1 W 1
H H10C_2 0.4730 0.5989 0.0794 0.025 Uiso d . 1 1 F 1
H H10D_2 0.4330 0.5384 0.0744 0.025 Uiso d . 1 1 G 1
O O11_2 0.3199(3) 0.6211(6) 0.02996(17) 0.01711(18) Uani d PD 0.576(7) 1 W 1
H H11C_2 0.2873 0.6385 0.0203 0.026 Uiso d . 1 1 H 1
H H11D_2 0.3222 0.5564 0.0319 0.026 Uiso d . 1 1 I 1
N N1_2 0.5737(3) 0.7010(7) 0.1066(2) 0.0239(2) Uani d PD 0.588(9) 1 J 1
O O12_2 0.5431(3) 0.6227(6) 0.09170(17) 0.0291(2) Uani d PD 0.588(9) 1 J 1
O O13_2 0.6252(3) 0.6897(7) 0.12459(17) 0.0435(3) Uani d PD 0.588(9) 1 J 1
O O14_2 0.5523(3) 0.7939(6) 0.10323(19) 0.0283(2) Uani d PD 0.588(9) 1 J 1
N N1'_2 0.5732(5) 0.7480(9) 0.1067(3) 0.0239(2) Uani d PD 0.412(9) 1 J 2
O O12'_2 0.5474(4) 0.8326(8) 0.0929(2) 0.0291(2) Uani d PD 0.412(9) 1 J 2
O O13'_2 0.6259(4) 0.7507(9) 0.1279(3) 0.0435(3) Uani d PD 0.412(9) 1 J 2
O O14'_2 0.5462(4) 0.6606(9) 0.0988(3) 0.0283(2) Uani d PD 0.412(9) 1 J 2
N N2_2 0.1945(2) 0.7514(4) 0.01226(14) 0.0181(5) Uani d D 1 1 . .
O O15_2 0.2199(2) 0.8377(4) 0.01771(12) 0.0243(3) Uani d D 1 1 . .
O O16_2 0.1493(2) 0.7512(4) 0.00774(12) 0.0288(5) Uani d D 1 1 . .
O O17_2 0.2147(2) 0.6648(4) 0.01221(12) 0.0243(3) Uani d D 1 1 . .
O O18'_2 0.3723(7) 1.0354(12) 0.0538(5) 0.0333(3) Uani d P 0.279(18) 1 K 1
O O19'_2 0.3693(5) 0.4265(9) 0.0466(4) 0.0254(2) Uani d P 0.316(15) 1 L 1
O O18_2 0.3616(3) 0.4323(6) 0.0555(2) 0.0333(3) Uani d P 0.684(15) 1 L 2
H H18C_2 0.3908 0.3938 0.0528 0.050 Uiso d . 1 1 M 2
H H18D_2 0.3575 0.3699 0.0598 0.050 Uiso d . 1 1 N 2
O O19_2 0.3766(3) 1.0365(5) 0.0435(2) 0.0254(2) Uani d P 0.721(18) 1 K 2
H H19C_2 0.3607 1.0899 0.0448 0.038 Uiso d . 1 1 O 2
H H19D_2 0.3891 1.0698 0.0354 0.038 Uiso d . 1 1 P 2
C C1_3 0.2701(3) 0.8371(5) 0.23442(17) 0.0233(3) Uani d D 1 1 . .
H H1A_3 0.2719 0.8347 0.2527 0.028 Uiso calc R 1 1 . .
H H1B_3 0.2311 0.8568 0.2161 0.028 Uiso calc R 1 1 . .
C C2_3 0.3111(2) 0.9171(5) 0.23936(15) 0.0254(3) Uani d D 1 1 . .
H H2A_3 0.3111 0.9163 0.2217 0.030 Uiso calc R 1 1 . .
H H2B_3 0.3004 0.9891 0.2410 0.030 Uiso calc R 1 1 . .
C C3_3 0.4102(2) 0.9590(5) 0.27430(16) 0.0260(3) Uani d D 1 1 . .
H H3A_3 0.4100 1.0260 0.2835 0.031 Uiso calc R 1 1 . .
H H3B_3 0.4042 0.9765 0.2552 0.031 Uiso calc R 1 1 . .
C C4_3 0.4658(2) 0.9033(5) 0.29675(14) 0.0245(3) Uani d D 1 1 . .
H H4A_3 0.4971 0.9552 0.3069 0.029 Uiso calc R 1 1 . .
H H4B_3 0.4670 0.8674 0.3129 0.029 Uiso calc R 1 1 . .
C C5_3 0.5184(3) 0.7546(5) 0.29812(16) 0.0250(3) Uani d D 1 1 . .
H H5A_3 0.5516 0.7933 0.3160 0.030 Uiso calc R 1 1 . .
H H5B_3 0.5283 0.7276 0.2855 0.030 Uiso calc R 1 1 . .
C C6_3 0.5049(3) 0.6624(5) 0.30958(14) 0.0225(3) Uani d D 1 1 . .
H H6A_3 0.5381 0.6150 0.3226 0.027 Uiso calc R 1 1 . .
H H6B_3 0.4948 0.6884 0.3222 0.027 Uiso calc R 1 1 . .
C C7_3 0.4457(2) 0.5126(5) 0.29220(15) 0.0209(2) Uani d D 1 1 . .
H H7A_3 0.4502 0.5266 0.3111 0.025 Uiso calc R 1 1 . .
H H7B_3 0.4718 0.4546 0.2968 0.025 Uiso calc R 1 1 . .
C C8_3 0.3858(2) 0.4808(5) 0.26607(15) 0.0202(3) Uani d D 1 1 . .
H H8A_3 0.3794 0.4783 0.2464 0.024 Uiso calc R 1 1 . .
H H8B_3 0.3778 0.4096 0.2700 0.024 Uiso calc R 1 1 . .
C C9_3 0.2916(2) 0.5502(5) 0.23747(14) 0.0203(2) Uani d D 1 1 . .
H H9A_3 0.2743 0.4875 0.2392 0.024 Uiso calc R 1 1 . .
H H9B_3 0.2880 0.5418 0.2187 0.024 Uiso calc R 1 1 . .
C C10_3 0.2620(3) 0.6495(5) 0.23512(17) 0.0211(3) Uani d D 1 1 . .
H H10A_3 0.2209 0.6432 0.2179 0.025 Uiso calc R 1 1 . .
H H10B_3 0.2682 0.6611 0.2546 0.025 Uiso calc R 1 1 . .
O O1_3 0.2845(2) 0.7356(3) 0.22967(11) 0.01959(18) Uani d D 1 1 . .
O O2_3 0.36579(18) 0.8907(4) 0.26713(10) 0.0215(2) Uani d D 1 1 . .
O O3_3 0.47156(19) 0.8263(4) 0.27987(10) 0.02106(18) Uani d D 1 1 . .
O O4_3 0.45854(18) 0.6062(3) 0.28330(10) 0.01929(18) Uani d D 1 1 . .
O O5_3 0.35003(17) 0.5582(4) 0.26433(10) 0.01739(17) Uani d D 1 1 . .
Ni Ni3_3 0.37713(4) 0.71967(7) 0.19298(2) 0.01149(5) Uani d D 1 1 . .
O O6_3 0.39064(18) 0.7334(4) 0.16184(9) 0.01463(19) Uani d D 1 1 . .
H H6C_3 0.3872 0.6818 0.1514 0.022 Uiso d . 1 1 . .
H H6D_3 0.3751 0.7831 0.1502 0.022 Uiso d . 1 1 . .
O O7_3 0.36794(17) 0.6980(4) 0.22561(8) 0.01754(18) Uani d D 1 1 . .
H H7C_3 0.3460 0.7068 0.2281 0.026 Uiso d . 1 1 . .
H H7D_3 0.3965 0.6641 0.2430 0.026 Uiso d . 1 1 . .
O O8_3 0.31459(17) 0.6082(3) 0.16513(9) 0.01553(18) Uani d D 1 1 . .
H H8C_3 0.2844 0.6029 0.1628 0.023 Uiso d . 1 1 . .
H H8D_3 0.3282 0.5474 0.1684 0.023 Uiso d . 1 1 . .
O O9_3 0.43739(17) 0.6027(3) 0.21515(10) 0.01756(18) Uani d D 1 1 . .
H H9C_3 0.4730 0.5989 0.2223 0.026 Uiso d . 1 1 . .
H H9D_3 0.4330 0.5384 0.2173 0.026 Uiso d . 1 1 . .
O O10_3 0.43822(17) 0.8312(3) 0.21950(9) 0.01671(18) Uani d D 1 1 . .
H H10C_3 0.4704 0.8066 0.2263 0.025 Uiso d . 1 1 . .
H H10D_3 0.4440 0.8464 0.2360 0.025 Uiso d . 1 1 . .
O O11_3 0.31677(17) 0.8361(3) 0.17101(9) 0.01711(18) Uani d D 1 1 . .
H H11C_3 0.3356 0.8918 0.1835 0.026 Uiso d . 1 1 . .
H H11D_3 0.2917 0.8268 0.1727 0.026 Uiso d . 1 1 . .
N N1_3 0.5730(2) 0.7182(4) 0.24927(13) 0.0239(2) Uani d D 1 1 . .
O O12_3 0.5484(2) 0.6325(4) 0.23810(11) 0.0291(2) Uani d D 1 1 . .
O O13_3 0.62550(18) 0.7239(4) 0.26870(11) 0.0435(3) Uani d D 1 1 . .
O O14_3 0.54546(19) 0.8030(4) 0.24021(11) 0.0283(2) Uani d D 1 1 . .
N N2_3 0.1950(2) 0.7033(5) 0.15556(13) 0.0261(3) Uani d . 1 1 . .
O O15_3 0.2216(2) 0.6197(4) 0.16125(12) 0.0275(3) Uani d . 1 1 . .
O O16_3 0.1486(2) 0.7019(5) 0.15009(12) 0.0418(4) Uani d . 1 1 . .
O O17_3 0.2132(2) 0.7901(5) 0.15436(13) 0.0342(3) Uani d . 1 1 . .
O O18_3 0.3645(2) 1.0247(4) 0.19986(12) 0.0333(3) Uani d . 1 1 . .
H H18C_3 0.3860 1.0563 0.1902 0.050 Uiso d . 1 1 . .
H H18D_3 0.3579 1.0837 0.2003 0.050 Uiso d . 1 1 . .
O O19_3 0.3750(2) 0.4222(4) 0.18616(11) 0.0254(2) Uani d . 1 1 . .
H H19C_3 0.3764 0.3654 0.1930 0.038 Uiso d . 1 1 . .
H H19D_3 0.3879 0.4108 0.1763 0.038 Uiso d . 1 1 . .
C C1_4 0.2708(3) 0.6201(5) 0.37762(17) 0.0233(3) Uani d D 1 1 . .
H H1A_4 0.2319 0.6010 0.3591 0.028 Uiso calc R 1 1 . .
H H1B_4 0.2721 0.6223 0.3958 0.028 Uiso calc R 1 1 . .
C C2_4 0.3126(2) 0.5392(5) 0.38275(15) 0.0254(3) Uani d D 1 1 . .
H H2A_4 0.3028 0.4674 0.3852 0.030 Uiso calc R 1 1 . .
H H2B_4 0.3120 0.5383 0.3649 0.030 Uiso calc R 1 1 . .
C C3_4 0.4125(3) 0.5009(5) 0.41827(17) 0.0260(3) Uani d D 1 1 . .
H H3A_4 0.4067 0.4809 0.3993 0.031 Uiso calc R 1 1 . .
H H3B_4 0.4126 0.4352 0.4280 0.031 Uiso calc R 1 1 . .
C C4_4 0.4677(3) 0.5577(6) 0.44026(15) 0.0245(3) Uani d D 1 1 . .
H H4A_4 0.4691 0.5950 0.4563 0.029 Uiso calc R 1 1 . .
H H4B_4 0.4994 0.5065 0.4506 0.029 Uiso calc R 1 1 . .
C C5_4 0.5194(3) 0.7053(5) 0.44111(16) 0.0250(3) Uani d D 1 1 . .
H H5A_4 0.5294 0.7315 0.4285 0.030 Uiso calc R 1 1 . .
H H5B_4 0.5525 0.6666 0.4591 0.030 Uiso calc R 1 1 . .
C C6_4 0.5069(3) 0.7983(5) 0.45259(14) 0.0225(3) Uani d D 1 1 . .
H H6A_4 0.4995 0.7737 0.4665 0.027 Uiso calc R 1 1 . .
H H6B_4 0.5397 0.8471 0.4643 0.027 Uiso calc R 1 1 . .
C C7_4 0.4460(3) 0.9466(5) 0.43529(15) 0.0209(2) Uani d D 1 1 . .
H H7A_4 0.4719 1.0042 0.4393 0.025 Uiso calc R 1 1 . .
H H7B_4 0.4513 0.9343 0.4545 0.025 Uiso calc R 1 1 . .
C C8_4 0.3858(2) 0.9784(5) 0.40946(15) 0.0202(3) Uani d D 1 1 . .
H H8A_4 0.3780 1.0492 0.4137 0.024 Uiso calc R 1 1 . .
H H8B_4 0.3790 0.9817 0.3897 0.024 Uiso calc R 1 1 . .
C C9_4 0.2922(2) 0.9086(5) 0.38060(15) 0.0203(2) Uani d D 1 1 . .
H H9A_4 0.2892 0.9154 0.3619 0.024 Uiso calc R 1 1 . .
H H9B_4 0.2744 0.9716 0.3818 0.024 Uiso calc R 1 1 . .
C C10_4 0.2631(3) 0.8082(5) 0.37880(17) 0.0211(3) Uani d D 1 1 . .
H H10A_4 0.2698 0.7973 0.3984 0.025 Uiso calc R 1 1 . .
H H10B_4 0.2218 0.8136 0.3617 0.025 Uiso calc R 1 1 . .
O O1_4 0.2860(2) 0.7203(4) 0.37333(11) 0.01959(18) Uani d D 1 1 . .
O O2_4 0.36767(18) 0.5696(4) 0.41042(10) 0.0215(2) Uani d D 1 1 . .
O O3_4 0.47209(19) 0.6322(4) 0.42265(10) 0.02106(18) Uani d D 1 1 . .
O O4_4 0.45879(19) 0.8514(4) 0.42674(10) 0.01929(18) Uani d D 1 1 . .
O O5_4 0.35007(17) 0.9013(4) 0.40761(10) 0.01739(17) Uani d D 1 1 . .
Ni Ni4_4 0.37824(4) 0.73906(6) 0.33643(2) 0.01149(5) Uani d D 1 1 . .
O O6_4 0.39163(17) 0.7208(4) 0.30516(9) 0.01463(19) Uani d D 1 1 . .
H H6C_4 0.3757 0.6652 0.2948 0.022 Uiso d . 1 1 . .
H H6D_4 0.3804 0.7620 0.2890 0.022 Uiso d . 1 1 . .
O O7_4 0.36999(18) 0.7633(4) 0.36944(9) 0.01754(18) Uani d D 1 1 . .
H H7C_4 0.3967 0.7780 0.3882 0.026 Uiso d . 1 1 . .
H H7D_4 0.3428 0.7453 0.3703 0.026 Uiso d . 1 1 . .
O O8_4 0.31551(17) 0.8472(3) 0.30762(9) 0.01553(18) Uani d D 1 1 . .
H H8C_4 0.3286 0.9077 0.3130 0.023 Uiso d . 1 1 . .
H H8D_4 0.2927 0.8473 0.3110 0.023 Uiso d . 1 1 . .
O O9_4 0.43865(17) 0.8561(3) 0.35861(10) 0.01756(18) Uani d D 1 1 . .
H H9C_4 0.4660 0.8482 0.3596 0.026 Uiso d . 1 1 . .
H H9D_4 0.4239 0.9133 0.3492 0.026 Uiso d . 1 1 . .
O O10_4 0.44020(17) 0.6278(3) 0.36379(9) 0.01671(18) Uani d D 1 1 . .
H H10C_4 0.4438 0.6342 0.3799 0.025 Uiso d . 1 1 . .
H H10D_4 0.4720 0.6517 0.3696 0.025 Uiso d . 1 1 . .
O O11_4 0.31953(17) 0.6209(3) 0.31563(10) 0.01711(18) Uani d D 1 1 . .
H H11C_4 0.2873 0.6385 0.3060 0.026 Uiso d . 1 1 . .
H H11D_4 0.3222 0.5564 0.3177 0.026 Uiso d . 1 1 . .
N N1_4 0.5740(2) 0.7490(4) 0.39199(14) 0.0239(2) Uani d D 1 1 . .
O O12_4 0.5465(2) 0.8325(4) 0.37734(11) 0.0291(2) Uani d D 1 1 . .
O O13_4 0.62659(19) 0.7536(4) 0.41197(12) 0.0435(3) Uani d D 1 1 . .
O O14_4 0.54947(19) 0.6615(4) 0.38611(11) 0.0283(2) Uani d D 1 1 . .
N N2_4 0.1956(2) 0.7528(5) 0.29885(14) 0.0261(3) Uani d D 1 1 . .
O O15_4 0.2220(2) 0.8386(4) 0.30477(12) 0.0275(3) Uani d D 1 1 . .
O O16_4 0.1505(2) 0.7533(5) 0.29403(13) 0.0418(4) Uani d D 1 1 . .
O O17_4 0.2142(2) 0.6656(4) 0.29744(13) 0.0342(3) Uani d D 1 1 . .
O O18_4 0.3652(2) 0.4336(4) 0.34309(11) 0.0333(3) Uani d . 1 1 . .
H H18C_4 0.3908 0.3938 0.3385 0.050 Uiso d . 1 1 . .
H H18D_4 0.3575 0.3699 0.3455 0.050 Uiso d . 1 1 . .
O O19_4 0.3760(2) 1.0352(4) 0.32893(11) 0.0254(2) Uani d . 1 1 . .
H H19C_4 0.3607 1.0899 0.3306 0.038 Uiso d . 1 1 . .
H H19D_4 0.3891 1.0698 0.3212 0.038 Uiso d . 1 1 . .
C C1_5 0.2719(3) 0.8373(5) 0.52079(17) 0.0233(3) Uani d D 1 1 . .
H H1A_5 0.2732 0.8347 0.5389 0.028 Uiso calc R 1 1 . .
H H1B_5 0.2331 0.8568 0.5023 0.028 Uiso calc R 1 1 . .
C C2_5 0.3136(2) 0.9183(6) 0.52608(15) 0.0254(3) Uani d D 1 1 . .
H H2A_5 0.3133 0.9191 0.5083 0.030 Uiso calc R 1 1 . .
H H2B_5 0.3032 0.9900 0.5282 0.030 Uiso calc R 1 1 . .
C C3_5 0.4123(3) 0.9579(5) 0.56045(16) 0.0260(3) Uani d D 1 1 . .
H H3A_5 0.4120 1.0256 0.5693 0.031 Uiso calc R 1 1 . .
H H3B_5 0.4061 0.9741 0.5412 0.031 Uiso calc R 1 1 . .
C C4_5 0.4681(3) 0.9035(5) 0.58305(14) 0.0245(3) Uani d D 1 1 . .
H H4A_5 0.4993 0.9559 0.5930 0.029 Uiso calc R 1 1 . .
H H4B_5 0.4697 0.8682 0.5994 0.029 Uiso calc R 1 1 . .
C C5_5 0.5203(3) 0.7561(5) 0.58474(16) 0.0250(3) Uani d D 1 1 . .
H H5A_5 0.5525 0.7963 0.6027 0.030 Uiso calc R 1 1 . .
H H5B_5 0.5317 0.7291 0.5728 0.030 Uiso calc R 1 1 . .
C C6_5 0.5067(3) 0.6625(5) 0.59634(14) 0.0225(3) Uani d D 1 1 . .
H H6A_5 0.5399 0.6149 0.6090 0.027 Uiso calc R 1 1 . .
H H6B_5 0.4975 0.6885 0.6094 0.027 Uiso calc R 1 1 . .
C C7_5 0.4465(3) 0.5094(5) 0.57874(15) 0.0209(2) Uani d D 1 1 . .
H H7A_5 0.4509 0.5215 0.5977 0.025 Uiso calc R 1 1 . .
H H7B_5 0.4726 0.4519 0.5830 0.025 Uiso calc R 1 1 . .
C C8_5 0.3862(2) 0.4782(5) 0.55222(16) 0.0202(3) Uani d D 1 1 . .
H H8A_5 0.3801 0.4763 0.5326 0.024 Uiso calc R 1 1 . .
H H8B_5 0.3778 0.4071 0.5559 0.024 Uiso calc R 1 1 . .
C C9_5 0.2927(2) 0.5496(5) 0.52352(15) 0.0203(2) Uani d D 1 1 . .
H H9A_5 0.2748 0.4871 0.5249 0.024 Uiso calc R 1 1 . .
H H9B_5 0.2899 0.5413 0.5050 0.024 Uiso calc R 1 1 . .
C C10_5 0.2630(3) 0.6493(5) 0.52087(17) 0.0211(3) Uani d D 1 1 . .
H H10A_5 0.2220 0.6437 0.5032 0.025 Uiso calc R 1 1 . .
H H10B_5 0.2679 0.6603 0.5400 0.025 Uiso calc R 1 1 . .
O O1_5 0.2867(2) 0.7362(3) 0.51626(11) 0.01959(18) Uani d D 1 1 . .
O O2_5 0.36834(18) 0.8899(4) 0.55371(10) 0.0215(2) Uani d D 1 1 . .
O O3_5 0.47381(19) 0.8248(4) 0.56589(10) 0.02106(18) Uani d D 1 1 . .
O O4_5 0.45928(19) 0.6055(4) 0.57016(10) 0.01929(18) Uani d D 1 1 . .
O O5_5 0.35055(17) 0.5568(4) 0.55063(10) 0.01739(17) Uani d D 1 1 . .
Ni Ni5_5 0.37974(4) 0.71838(7) 0.47987(2) 0.01149(5) Uani d D 1 1 . .
O O6_5 0.39350(18) 0.7348(4) 0.44887(10) 0.01463(19) Uani d D 1 1 . .
H H6C_5 0.3872 0.6818 0.4368 0.022 Uiso d . 1 1 . .
H H6D_5 0.3751 0.7831 0.4359 0.022 Uiso d . 1 1 . .
O O7_5 0.37069(18) 0.6935(4) 0.51254(9) 0.01754(18) Uani d D 1 1 . .
H H7C_5 0.3460 0.7068 0.5139 0.026 Uiso d . 1 1 . .
H H7D_5 0.3965 0.6641 0.5287 0.026 Uiso d . 1 1 . .
O O8_5 0.31598(17) 0.6094(3) 0.45111(9) 0.01553(18) Uani d D 1 1 . .
H H8C_5 0.2844 0.6029 0.4485 0.023 Uiso d . 1 1 . .
H H8D_5 0.3282 0.5474 0.4541 0.023 Uiso d . 1 1 . .
O O9_5 0.43918(17) 0.5983(3) 0.50098(10) 0.01756(18) Uani d D 1 1 . .
H H9C_5 0.4730 0.5989 0.5080 0.026 Uiso d . 1 1 . .
H H9D_5 0.4330 0.5384 0.5030 0.026 Uiso d . 1 1 . .
O O10_5 0.44258(17) 0.8271(3) 0.50753(9) 0.01671(18) Uani d D 1 1 . .
H H10C_5 0.4704 0.8066 0.5120 0.025 Uiso d . 1 1 . .
H H10D_5 0.4440 0.8464 0.5218 0.025 Uiso d . 1 1 . .
O O11_5 0.32082(17) 0.8372(3) 0.45872(10) 0.01711(18) Uani d D 1 1 . .
H H11C_5 0.3356 0.8918 0.4692 0.026 Uiso d . 1 1 . .
H H11D_5 0.2917 0.8268 0.4584 0.026 Uiso d . 1 1 . .
N N1_5 0.5763(2) 0.7005(5) 0.53526(13) 0.0239(2) Uani d D 1 1 . .
O O12_5 0.5474(2) 0.6215(4) 0.52006(12) 0.0291(2) Uani d D 1 1 . .
O O13_5 0.62841(19) 0.6975(5) 0.55424(12) 0.0435(3) Uani d D 1 1 . .
O O14_5 0.5513(2) 0.7876(4) 0.53035(11) 0.0283(2) Uani d D 1 1 . .
N N2_5 0.1971(2) 0.7107(5) 0.44151(13) 0.0261(3) Uani d D 1 1 . .
O O15_5 0.2224(2) 0.6271(4) 0.44713(12) 0.0275(3) Uani d D 1 1 . .
O O16_5 0.14970(19) 0.7103(4) 0.43609(12) 0.0418(4) Uani d D 1 1 . .
O O17_5 0.2156(2) 0.7968(4) 0.44131(12) 0.0342(3) Uani d D 1 1 . .
O O18_5 0.3696(2) 1.0256(4) 0.48726(11) 0.0333(3) Uani d . 1 1 . .
H H18C_5 0.3860 1.0563 0.4759 0.050 Uiso d . 1 1 . .
H H18D_5 0.3579 1.0837 0.4860 0.050 Uiso d . 1 1 . .
O O19_5 0.3750(2) 0.4222(4) 0.47209(12) 0.0254(2) Uani d . 1 1 . .
H H19C_5 0.3764 0.3654 0.4787 0.038 Uiso d . 1 1 . .
H H19D_5 0.3879 0.4108 0.4620 0.038 Uiso d . 1 1 . .
C C1_6 0.2723(3) 0.6168(5) 0.66369(17) 0.0233(3) Uani d D 1 1 . .
H H1A_6 0.2340 0.5955 0.6451 0.028 Uiso calc R 1 1 . .
H H1B_6 0.2727 0.6196 0.6815 0.028 Uiso calc R 1 1 . .
C C2_6 0.3154(2) 0.5386(5) 0.66986(14) 0.0254(3) Uani d D 1 1 . .
H H2A_6 0.3061 0.4667 0.6726 0.030 Uiso calc R 1 1 . .
H H2B_6 0.3149 0.5366 0.6520 0.030 Uiso calc R 1 1 . .
C C3_6 0.4155(2) 0.5003(5) 0.70509(16) 0.0260(3) Uani d D 1 1 . .
H H3A_6 0.4102 0.4799 0.6863 0.031 Uiso calc R 1 1 . .
H H3B_6 0.4161 0.4348 0.7151 0.031 Uiso calc R 1 1 . .
C C4_6 0.4705(3) 0.5600(5) 0.72719(14) 0.0245(3) Uani d D 1 1 . .
H H4A_6 0.4709 0.5986 0.7427 0.029 Uiso calc R 1 1 . .
H H4B_6 0.5028 0.5100 0.7382 0.029 Uiso calc R 1 1 . .
C C5_6 0.5213(3) 0.7070(5) 0.72816(15) 0.0250(3) Uani d D 1 1 . .
H H5A_6 0.5315 0.7343 0.7157 0.030 Uiso calc R 1 1 . .
H H5B_6 0.5547 0.6693 0.7463 0.030 Uiso calc R 1 1 . .
C C6_6 0.5073(3) 0.7992(5) 0.73937(13) 0.0225(3) Uani d D 1 1 . .
H H6A_6 0.4988 0.7735 0.7527 0.027 Uiso calc R 1 1 . .
H H6B_6 0.5398 0.8486 0.7516 0.027 Uiso calc R 1 1 . .
C C7_6 0.4465(3) 0.9446(5) 0.72167(15) 0.0209(2) Uani d D 1 1 . .
H H7A_6 0.4731 1.0022 0.7265 0.025 Uiso calc R 1 1 . .
H H7B_6 0.4505 0.9303 0.7404 0.025 Uiso calc R 1 1 . .
C C8_6 0.3868(2) 0.9777(5) 0.69536(15) 0.0202(3) Uani d D 1 1 . .
H H8A_6 0.3791 1.0488 0.6995 0.024 Uiso calc R 1 1 . .
H H8B_6 0.3811 0.9812 0.6759 0.024 Uiso calc R 1 1 . .
C C9_6 0.2923(2) 0.9070(5) 0.66511(14) 0.0203(2) Uani d D 1 1 . .
H H9A_6 0.2904 0.9131 0.6468 0.024 Uiso calc R 1 1 . .
H H9B_6 0.2737 0.9700 0.6657 0.024 Uiso calc R 1 1 . .
C C10_6 0.2626(3) 0.8069(5) 0.66290(16) 0.0211(3) Uani d D 1 1 . .
H H10A_6 0.2673 0.7976 0.6820 0.025 Uiso calc R 1 1 . .
H H10B_6 0.2217 0.8117 0.6451 0.025 Uiso calc R 1 1 . .
O O1_6 0.2868(2) 0.7189(4) 0.65896(11) 0.01959(18) Uani d D 1 1 . .
O O2_6 0.36988(17) 0.5681(4) 0.69683(10) 0.0215(2) Uani d D 1 1 . .
O O3_6 0.47477(19) 0.6321(4) 0.70957(10) 0.02106(18) Uani d D 1 1 . .
O O4_6 0.45937(19) 0.8521(4) 0.71297(10) 0.01929(18) Uani d D 1 1 . .
O O5_6 0.34992(17) 0.9018(4) 0.69271(10) 0.01739(17) Uani d D 1 1 . .
Ni Ni6_6 0.38048(4) 0.73776(6) 0.62295(2) 0.01149(5) Uani d D 1 1 . .
O O6_6 0.39411(18) 0.7202(4) 0.59188(9) 0.01463(19) Uani d D 1 1 . .
H H6C_6 0.3709 0.6650 0.5797 0.022 Uiso d . 1 1 . .
H H6D_6 0.3870 0.7547 0.5756 0.022 Uiso d . 1 1 . .
O O7_6 0.37204(18) 0.7612(4) 0.65579(9) 0.01754(18) Uani d D 1 1 . .
H H7C_6 0.4008 0.7724 0.6753 0.026 Uiso d . 1 1 . .
H H7D_6 0.3486 0.7421 0.6599 0.026 Uiso d . 1 1 . .
O O8_6 0.31592(17) 0.8431(3) 0.59408(9) 0.01553(18) Uani d D 1 1 . .
H H8C_6 0.3286 0.9077 0.5987 0.023 Uiso d . 1 1 . .
H H8D_6 0.2927 0.8473 0.5967 0.023 Uiso d . 1 1 . .
O O9_6 0.43931(17) 0.8578(3) 0.64459(10) 0.01756(18) Uani d D 1 1 . .
H H9C_6 0.4660 0.8482 0.6453 0.026 Uiso d . 1 1 . .
H H9D_6 0.4239 0.9133 0.6349 0.026 Uiso d . 1 1 . .
O O10_6 0.44508(17) 0.6305(3) 0.65119(9) 0.01671(18) Uani d D 1 1 . .
H H10C_6 0.4438 0.6342 0.6656 0.025 Uiso d . 1 1 . .
H H10D_6 0.4720 0.6517 0.6553 0.025 Uiso d . 1 1 . .
O O11_6 0.32429(17) 0.6164(3) 0.60288(10) 0.01711(18) Uani d D 1 1 . .
H H11C_6 0.2873 0.6385 0.5917 0.026 Uiso d . 1 1 . .
H H11D_6 0.3222 0.5564 0.6034 0.026 Uiso d . 1 1 . .
N N1_6 0.5770(2) 0.7595(5) 0.67805(13) 0.0239(2) Uani d D 1 1 . .
O O12_6 0.5472(2) 0.8389(4) 0.66251(12) 0.0291(2) Uani d D 1 1 . .
O O13_6 0.6292(2) 0.7662(5) 0.69691(13) 0.0435(3) Uani d D 1 1 . .
O O14_6 0.5536(2) 0.6712(4) 0.67450(12) 0.0283(2) Uani d D 1 1 . .
N N2_6 0.1975(2) 0.7296(4) 0.58438(13) 0.0261(3) Uani d D 1 1 . .
O O15_6 0.21887(19) 0.6425(3) 0.58534(11) 0.0275(3) Uani d D 1 1 . .
O O16_6 0.15259(19) 0.7266(4) 0.58046(12) 0.0418(4) Uani d D 1 1 . .
O O17_6 0.2206(2) 0.8173(4) 0.58813(12) 0.0342(3) Uani d D 1 1 . .
O O18_6 0.3735(2) 0.4307(4) 0.63019(11) 0.0333(3) Uani d . 1 1 . .
H H18C_6 0.3908 0.3938 0.6243 0.050 Uiso d . 1 1 . .
H H18D_6 0.3575 0.3699 0.6312 0.050 Uiso d . 1 1 . .
O O19_6 0.37540(19) 1.0341(4) 0.61576(11) 0.0254(2) Uani d . 1 1 . .
H H19C_6 0.3638 1.0735 0.6241 0.038 Uiso d . 1 1 . .
H H19D_6 0.3935 1.0836 0.6134 0.038 Uiso d . 1 1 . .
C C1_7 0.2717(3) 0.8364(5) 0.80703(16) 0.0233(3) Uani d D 1 1 . .
H H1A_7 0.2757 0.8312 0.8260 0.028 Uiso calc R 1 1 . .
H H1B_7 0.2319 0.8545 0.7895 0.028 Uiso calc R 1 1 . .
C C2_7 0.3102(2) 0.9212(5) 0.81099(15) 0.0254(3) Uani d D 1 1 . .
H H2A_7 0.3082 0.9242 0.7926 0.030 Uiso calc R 1 1 . .
H H2B_7 0.2993 0.9914 0.8137 0.030 Uiso calc R 1 1 . .
C C3_7 0.4084(2) 0.9637(5) 0.84426(15) 0.0260(3) Uani d D 1 1 . .
H H3A_7 0.4068 1.0313 0.8527 0.031 Uiso calc R 1 1 . .
H H3B_7 0.4019 0.9794 0.8249 0.031 Uiso calc R 1 1 . .
C C4_7 0.4649(2) 0.9133(4) 0.86709(13) 0.0245(3) Uani d D 1 1 . .
H H4A_7 0.4949 0.9677 0.8759 0.029 Uiso calc R 1 1 . .
H H4B_7 0.4677 0.8818 0.8842 0.029 Uiso calc R 1 1 . .
C C5_7 0.5197(3) 0.7624(5) 0.87149(16) 0.0250(3) Uani d D 1 1 . .
H H5A_7 0.5512 0.8030 0.8897 0.030 Uiso calc R 1 1 . .
H H5B_7 0.5327 0.7355 0.8603 0.030 Uiso calc R 1 1 . .
C C6_7 0.5052(2) 0.6699(5) 0.88229(13) 0.0225(3) Uani d D 1 1 . .
H H6A_7 0.5385 0.6229 0.8956 0.027 Uiso calc R 1 1 . .
H H6B_7 0.4945 0.6959 0.8946 0.027 Uiso calc R 1 1 . .
C C7_7 0.4462(2) 0.5154(5) 0.86446(15) 0.0209(2) Uani d D 1 1 . .
H H7A_7 0.4499 0.5278 0.8831 0.025 Uiso calc R 1 1 . .
H H7B_7 0.4729 0.4584 0.8691 0.025 Uiso calc R 1 1 . .
C C8_7 0.3868(2) 0.4836(5) 0.83778(15) 0.0202(3) Uani d D 1 1 . .
H H8A_7 0.3817 0.4817 0.8184 0.024 Uiso calc R 1 1 . .
H H8B_7 0.3787 0.4120 0.8414 0.024 Uiso calc R 1 1 . .
C C9_7 0.2924(2) 0.5506(5) 0.80682(15) 0.0203(2) Uani d D 1 1 . .
H H9A_7 0.2743 0.4861 0.8072 0.024 Uiso calc R 1 1 . .
H H9B_7 0.2917 0.5459 0.7890 0.024 Uiso calc R 1 1 . .
C C10_7 0.2617(3) 0.6477(5) 0.80435(16) 0.0211(3) Uani d D 1 1 . .
H H10A_7 0.2211 0.6422 0.7861 0.025 Uiso calc R 1 1 . .
H H10B_7 0.2651 0.6551 0.8231 0.025 Uiso calc R 1 1 . .
O O1_7 0.2859(2) 0.7377(3) 0.80128(11) 0.01959(18) Uani d D 1 1 . .
O O2_7 0.36623(17) 0.8932(4) 0.83809(10) 0.0215(2) Uani d D 1 1 . .
O O3_7 0.47309(19) 0.8305(4) 0.85183(10) 0.02106(18) Uani d D 1 1 . .
O O4_7 0.45888(19) 0.6114(4) 0.85589(10) 0.01929(18) Uani d D 1 1 . .
O O5_7 0.34936(17) 0.5597(4) 0.83512(10) 0.01739(17) Uani d D 1 1 . .
Ni Ni7_7 0.38024(4) 0.72211(7) 0.76549(2) 0.01149(5) Uani d D 1 1 . .
O O6_7 0.39284(19) 0.7353(3) 0.73392(10) 0.01463(19) Uani d D 1 1 . .
H H6C_7 0.3872 0.6818 0.7227 0.022 Uiso d . 1 1 . .
H H6D_7 0.3751 0.7831 0.7216 0.022 Uiso d . 1 1 . .
O O7_7 0.37087(18) 0.7020(4) 0.79810(9) 0.01754(18) Uani d D 1 1 . .
H H7C_7 0.3460 0.7068 0.7996 0.026 Uiso d . 1 1 . .
H H7D_7 0.3965 0.6641 0.8144 0.026 Uiso d . 1 1 . .
O O8_7 0.31532(17) 0.6144(3) 0.73734(10) 0.01553(18) Uani d D 1 1 . .
H H8C_7 0.2844 0.6029 0.7342 0.023 Uiso d . 1 1 . .
H H8D_7 0.3282 0.5474 0.7395 0.023 Uiso d . 1 1 . .
O O9_7 0.43836(18) 0.5993(3) 0.78680(10) 0.01756(18) Uani d D 1 1 . .
H H9C_7 0.4730 0.5989 0.7937 0.026 Uiso d . 1 1 . .
H H9D_7 0.4330 0.5384 0.7887 0.026 Uiso d . 1 1 . .
O O10_7 0.44440(17) 0.8287(3) 0.79314(9) 0.01671(18) Uani d D 1 1 . .
H H10C_7 0.4704 0.8066 0.7977 0.025 Uiso d . 1 1 . .
H H10D_7 0.4440 0.8464 0.8075 0.025 Uiso d . 1 1 . .
O O11_7 0.32299(17) 0.8429(3) 0.74412(9) 0.01711(18) Uani d D 1 1 . .
H H11C_7 0.3356 0.8918 0.7549 0.026 Uiso d . 1 1 . .
H H11D_7 0.2917 0.8268 0.7442 0.026 Uiso d . 1 1 . .
N N1_7 0.5774(2) 0.6976(5) 0.82146(13) 0.0239(2) Uani d D 1 1 . .
O O12_7 0.5468(2) 0.6188(4) 0.80606(11) 0.0291(2) Uani d D 1 1 . .
O O13_7 0.62936(19) 0.6897(5) 0.84001(12) 0.0435(3) Uani d D 1 1 . .
O O14_7 0.5545(2) 0.7856(4) 0.81802(12) 0.0283(2) Uani d D 1 1 . .
N N2_7 0.1971(2) 0.7406(4) 0.72700(15) 0.0261(3) Uani d D 1 1 . .
O O15_7 0.2194(2) 0.6542(4) 0.72923(11) 0.0275(3) Uani d D 1 1 . .
O O16_7 0.1514(2) 0.7407(4) 0.72258(13) 0.0418(4) Uani d D 1 1 . .
O O17_7 0.2196(2) 0.8288(4) 0.72996(12) 0.0342(3) Uani d D 1 1 . .
O O18_7 0.3734(2) 1.0317(4) 0.77028(11) 0.0333(3) Uani d . 1 1 . .
H H18C_7 0.3860 1.0563 0.7617 0.050 Uiso d . 1 1 . .
H H18D_7 0.3579 1.0837 0.7717 0.050 Uiso d . 1 1 . .
O O19_7 0.36967(18) 0.4241(4) 0.75982(11) 0.0254(2) Uani d . 1 1 . .
H H19C_7 0.3764 0.3654 0.7644 0.038 Uiso d . 1 1 . .
H H19D_7 0.3879 0.4108 0.7477 0.038 Uiso d . 1 1 . .

loop_
_atom_site_aniso_label
_atom_site_aniso_U_11
_atom_site_aniso_U_22
_atom_site_aniso_U_33
_atom_site_aniso_U_12
_atom_site_aniso_U_13
_atom_site_aniso_U_23
C1'_1 0.0254(6) 0.0261(7) 0.0176(6) 0.0126(5) 0.0133(5) 0.0044(5)
C2'_1 0.0370(8) 0.0194(6) 0.0206(6) 0.0095(5) 0.0187(6) 0.0066(5)
C3'_1 0.0444(9) 0.0135(6) 0.0347(8) -0.0088(6) 0.0320(8) -0.0055(5)
C4'_1 0.0337(7) 0.0235(8) 0.0219(7) -0.0157(6) 0.0203(6) -0.0097(5)
C5'_1 0.0160(6) 0.0366(8) 0.0179(6) -0.0038(5) 0.0087(5) 0.0003(5)
C6'_1 0.0159(6) 0.0302(7) 0.0149(6) -0.0012(5) 0.0068(5) 0.0024(5)
C7'_1 0.0237(6) 0.0192(6) 0.0199(6) 0.0052(5) 0.0139(5) 0.0050(5)
C8'_1 0.0276(6) 0.0128(6) 0.0222(6) 0.0024(4) 0.0169(5) 0.0010(4)
C9'_1 0.0179(6) 0.0222(6) 0.0168(6) -0.0072(5) 0.0092(5) -0.0036(5)
C10'_1 0.0156(5) 0.0286(7) 0.0187(6) -0.0032(5) 0.0108(5) -0.0011(5)
O1'_1 0.0213(4) 0.0208(4) 0.0213(4) 0.0033(3) 0.0156(4) 0.0017(3)
O2'_1 0.0269(5) 0.0172(4) 0.0224(4) -0.0011(3) 0.0165(4) 0.0036(3)
O3'_1 0.0238(4) 0.0230(4) 0.0155(4) -0.0052(3) 0.0121(4) -0.0031(3)
O4'_1 0.0180(4) 0.0223(4) 0.0138(4) 0.0000(3) 0.0083(3) 0.0027(3)
O5'_1 0.0167(4) 0.0171(4) 0.0154(4) -0.0004(3) 0.0088(3) -0.0032(3)
C1_1 0.0254(6) 0.0261(7) 0.0176(6) -0.0126(5) 0.0133(5) -0.0044(5)
C2_1 0.0370(8) 0.0194(6) 0.0206(6) -0.0095(5) 0.0187(6) -0.0066(5)
C3_1 0.0444(9) 0.0135(6) 0.0347(8) 0.0088(6) 0.0320(8) 0.0055(5)
C4_1 0.0337(7) 0.0235(8) 0.0219(7) 0.0157(6) 0.0203(6) 0.0097(5)
C5_1 0.0160(6) 0.0366(8) 0.0179(6) 0.0038(5) 0.0087(5) -0.0003(5)
C6_1 0.0159(6) 0.0302(7) 0.0149(6) 0.0012(5) 0.0068(5) -0.0024(5)
C7_1 0.0237(6) 0.0192(6) 0.0199(6) -0.0052(5) 0.0139(5) -0.0050(5)
C8_1 0.0276(6) 0.0128(6) 0.0222(6) -0.0024(4) 0.0169(5) -0.0010(4)
C9_1 0.0179(6) 0.0222(6) 0.0168(6) 0.0072(5) 0.0092(5) 0.0036(5)
C10_1 0.0156(5) 0.0286(7) 0.0187(6) 0.0032(5) 0.0108(5) 0.0011(5)
O1_1 0.0213(4) 0.0208(4) 0.0213(4) -0.0033(3) 0.0156(4) -0.0017(3)
O2_1 0.0269(5) 0.0172(4) 0.0224(4) 0.0011(3) 0.0165(4) -0.0036(3)
O3_1 0.0238(4) 0.0230(4) 0.0155(4) 0.0052(3) 0.0121(4) 0.0031(3)
O4_1 0.0180(4) 0.0223(4) 0.0138(4) 0.0000(3) 0.0083(3) -0.0027(3)
O5_1 0.0167(4) 0.0171(4) 0.0154(4) 0.0004(3) 0.0088(3) 0.0032(3)
Ni1'_1 0.01253(8) 0.01160(9) 0.01095(8) 0.00023(5) 0.00775(7) -0.00002(5)
O6'_1 0.0172(4) 0.0159(5) 0.0127(4) 0.0032(3) 0.0104(4) 0.0019(3)
O7'_1 0.0143(4) 0.0273(5) 0.0124(4) 0.0018(3) 0.0091(3) 0.0030(3)
O8'_1 0.0147(4) 0.0143(4) 0.0173(4) -0.0009(3) 0.0100(3) -0.0012(3)
O9'_1 0.0157(4) 0.0137(4) 0.0215(4) 0.0024(3) 0.0109(4) 0.0029(3)
O10'_1 0.0177(4) 0.0173(4) 0.0162(4) -0.0017(3) 0.0113(4) -0.0027(3)
O11'_1 0.0167(4) 0.0135(4) 0.0195(5) 0.0021(3) 0.0108(4) 0.0001(3)
Ni1_1 0.01253(8) 0.01160(9) 0.01095(8) -0.00023(5) 0.00775(7) 0.00002(5)
O6_1 0.0172(4) 0.0159(5) 0.0127(4) -0.0032(3) 0.0104(4) -0.0019(3)
O7_1 0.0143(4) 0.0273(5) 0.0124(4) -0.0018(3) 0.0091(3) -0.0030(3)
O8_1 0.0147(4) 0.0143(4) 0.0173(4) 0.0009(3) 0.0100(3) 0.0012(3)
O9_1 0.0157(4) 0.0137(4) 0.0215(4) -0.0024(3) 0.0109(4) -0.0029(3)
O10_1 0.0177(4) 0.0173(4) 0.0162(4) 0.0017(3) 0.0113(4) 0.0027(3)
O11_1 0.0167(4) 0.0135(4) 0.0195(5) -0.0021(3) 0.0108(4) -0.0001(3)
N1'_1 0.0199(5) 0.0314(7) 0.0234(5) -0.0009(5) 0.0152(5) 0.0035(5)
O12'_1 0.0250(5) 0.0208(5) 0.0407(6) -0.0038(4) 0.0206(5) -0.0011(4)
O13'_1 0.0143(4) 0.0540(8) 0.0489(6) -0.0011(5) 0.0139(5) 0.0095(6)
O14'_1 0.0247(5) 0.0266(5) 0.0381(6) -0.0048(4) 0.0221(4) -0.0095(4)
N1_1 0.0199(5) 0.0314(7) 0.0234(5) 0.0009(5) 0.0152(5) -0.0035(5)
O12_1 0.0250(5) 0.0208(5) 0.0407(6) 0.0038(4) 0.0206(5) 0.0011(4)
O13_1 0.0143(4) 0.0540(8) 0.0489(6) 0.0011(5) 0.0139(5) -0.0095(6)
O14_1 0.0247(5) 0.0266(5) 0.0381(6) 0.0048(4) 0.0221(4) 0.0095(4)
N2_1 0.0184(11) 0.0131(11) 0.0178(11) -0.001(2) 0.0091(10) -0.001(2)
O15_1 0.0248(7) 0.0134(6) 0.0363(8) -0.0007(5) 0.0201(6) 0.0053(6)
O16_1 0.0223(9) 0.0235(10) 0.0481(12) 0.005(2) 0.0259(9) 0.003(2)
O17_1 0.0248(7) 0.0134(6) 0.0363(8) 0.0007(5) 0.0201(6) -0.0053(6)
O18_1 0.0444(6) 0.0140(4) 0.0382(6) 0.0014(4) 0.0247(5) -0.0027(4)
O19_1 0.0254(5) 0.0141(4) 0.0339(5) -0.0002(3) 0.0175(4) 0.0006(4)
O18'_1 0.0444(6) 0.0140(4) 0.0382(6) -0.0014(4) 0.0247(5) 0.0027(4)
O19'_1 0.0254(5) 0.0141(4) 0.0339(5) 0.0002(3) 0.0175(4) -0.0006(4)
C1'_2 0.0254(6) 0.0261(7) 0.0176(6) 0.0126(5) 0.0133(5) 0.0044(5)
C2'_2 0.0370(8) 0.0194(6) 0.0206(6) 0.0095(5) 0.0187(6) 0.0066(5)
C3'_2 0.0444(9) 0.0135(6) 0.0347(8) -0.0088(6) 0.0320(8) -0.0055(5)
C4'_2 0.0337(7) 0.0235(8) 0.0219(7) -0.0157(6) 0.0203(6) -0.0097(5)
C5'_2 0.0160(6) 0.0366(8) 0.0179(6) -0.0038(5) 0.0087(5) 0.0003(5)
C6'_2 0.0159(6) 0.0302(7) 0.0149(6) -0.0012(5) 0.0068(5) 0.0024(5)
C7'_2 0.0237(6) 0.0192(6) 0.0199(6) 0.0052(5) 0.0139(5) 0.0050(5)
C8'_2 0.0276(6) 0.0128(6) 0.0222(6) 0.0024(4) 0.0169(5) 0.0010(4)
C9'_2 0.0179(6) 0.0222(6) 0.0168(6) -0.0072(5) 0.0092(5) -0.0036(5)
C10'_2 0.0156(5) 0.0286(7) 0.0187(6) -0.0032(5) 0.0108(5) -0.0011(5)
O1'_2 0.0213(4) 0.0208(4) 0.0213(4) 0.0033(3) 0.0156(4) 0.0017(3)
O2'_2 0.0269(5) 0.0172(4) 0.0224(4) -0.0011(3) 0.0165(4) 0.0036(3)
O3'_2 0.0238(4) 0.0230(4) 0.0155(4) -0.0052(3) 0.0121(4) -0.0031(3)
O4'_2 0.0180(4) 0.0223(4) 0.0138(4) 0.0000(3) 0.0083(3) 0.0027(3)
O5'_2 0.0167(4) 0.0171(4) 0.0154(4) -0.0004(3) 0.0088(3) -0.0032(3)
C1_2 0.0254(6) 0.0261(7) 0.0176(6) -0.0126(5) 0.0133(5) -0.0044(5)
C2_2 0.0370(8) 0.0194(6) 0.0206(6) -0.0095(5) 0.0187(6) -0.0066(5)
C3_2 0.0444(9) 0.0135(6) 0.0347(8) 0.0088(6) 0.0320(8) 0.0055(5)
C4_2 0.0337(7) 0.0235(8) 0.0219(7) 0.0157(6) 0.0203(6) 0.0097(5)
C5_2 0.0160(6) 0.0366(8) 0.0179(6) 0.0038(5) 0.0087(5) -0.0003(5)
C6_2 0.0159(6) 0.0302(7) 0.0149(6) 0.0012(5) 0.0068(5) -0.0024(5)
C7_2 0.0237(6) 0.0192(6) 0.0199(6) -0.0052(5) 0.0139(5) -0.0050(5)
C8_2 0.0276(6) 0.0128(6) 0.0222(6) -0.0024(4) 0.0169(5) -0.0010(4)
C9_2 0.0179(6) 0.0222(6) 0.0168(6) 0.0072(5) 0.0092(5) 0.0036(5)
C10_2 0.0156(5) 0.0286(7) 0.0187(6) 0.0032(5) 0.0108(5) 0.0011(5)
O1_2 0.0213(4) 0.0208(4) 0.0213(4) -0.0033(3) 0.0156(4) -0.0017(3)
O2_2 0.0269(5) 0.0172(4) 0.0224(4) 0.0011(3) 0.0165(4) -0.0036(3)
O3_2 0.0238(4) 0.0230(4) 0.0155(4) 0.0052(3) 0.0121(4) 0.0031(3)
O4_2 0.0180(4) 0.0223(4) 0.0138(4) 0.0000(3) 0.0083(3) -0.0027(3)
O5_2 0.0167(4) 0.0171(4) 0.0154(4) 0.0004(3) 0.0088(3) 0.0032(3)
Ni2'_2 0.01253(8) 0.01160(9) 0.01095(8) 0.00023(5) 0.00775(7) -0.00002(5)
O6'_2 0.0172(4) 0.0159(5) 0.0127(4) 0.0032(3) 0.0104(4) 0.0019(3)
O7'_2 0.0143(4) 0.0273(5) 0.0124(4) 0.0018(3) 0.0091(3) 0.0030(3)
O8'_2 0.0147(4) 0.0143(4) 0.0173(4) -0.0009(3) 0.0100(3) -0.0012(3)
O9'_2 0.0157(4) 0.0137(4) 0.0215(4) 0.0024(3) 0.0109(4) 0.0029(3)
O10'_2 0.0177(4) 0.0173(4) 0.0162(4) -0.0017(3) 0.0113(4) -0.0027(3)
O11'_2 0.0167(4) 0.0135(4) 0.0195(5) 0.0021(3) 0.0108(4) 0.0001(3)
Ni2_2 0.01253(8) 0.01160(9) 0.01095(8) -0.00023(5) 0.00775(7) 0.00002(5)
O6_2 0.0172(4) 0.0159(5) 0.0127(4) -0.0032(3) 0.0104(4) -0.0019(3)
O7_2 0.0143(4) 0.0273(5) 0.0124(4) -0.0018(3) 0.0091(3) -0.0030(3)
O8_2 0.0147(4) 0.0143(4) 0.0173(4) 0.0009(3) 0.0100(3) 0.0012(3)
O9_2 0.0157(4) 0.0137(4) 0.0215(4) -0.0024(3) 0.0109(4) -0.0029(3)
O10_2 0.0177(4) 0.0173(4) 0.0162(4) 0.0017(3) 0.0113(4) 0.0027(3)
O11_2 0.0167(4) 0.0135(4) 0.0195(5) -0.0021(3) 0.0108(4) -0.0001(3)
N1_2 0.0199(5) 0.0314(7) 0.0234(5) -0.0009(5) 0.0152(5) 0.0035(5)
O12_2 0.0250(5) 0.0208(5) 0.0407(6) -0.0038(4) 0.0206(5) -0.0011(4)
O13_2 0.0143(4) 0.0540(8) 0.0489(6) -0.0011(5) 0.0139(5) 0.0095(6)
O14_2 0.0247(5) 0.0266(5) 0.0381(6) -0.0048(4) 0.0221(4) -0.0095(4)
N1'_2 0.0199(5) 0.0314(7) 0.0234(5) 0.0009(5) 0.0152(5) -0.0035(5)
O12'_2 0.0250(5) 0.0208(5) 0.0407(6) 0.0038(4) 0.0206(5) 0.0011(4)
O13'_2 0.0143(4) 0.0540(8) 0.0489(6) 0.0011(5) 0.0139(5) -0.0095(6)
O14'_2 0.0247(5) 0.0266(5) 0.0381(6) 0.0048(4) 0.0221(4) 0.0095(4)
N2_2 0.0184(11) 0.0131(11) 0.0178(11) -0.001(2) 0.0091(10) -0.001(2)
O15_2 0.0248(7) 0.0134(6) 0.0363(8) -0.0007(5) 0.0201(6) 0.0053(6)
O16_2 0.0223(9) 0.0235(10) 0.0481(12) 0.005(2) 0.0259(9) 0.003(2)
O17_2 0.0248(7) 0.0134(6) 0.0363(8) 0.0007(5) 0.0201(6) -0.0053(6)
O18'_2 0.0444(6) 0.0140(4) 0.0382(6) 0.0014(4) 0.0247(5) -0.0027(4)
O19'_2 0.0254(5) 0.0141(4) 0.0339(5) -0.0002(3) 0.0175(4) 0.0006(4)
O18_2 0.0444(6) 0.0140(4) 0.0382(6) -0.0014(4) 0.0247(5) 0.0027(4)
O19_2 0.0254(5) 0.0141(4) 0.0339(5) 0.0002(3) 0.0175(4) -0.0006(4)
C1_3 0.0254(6) 0.0261(7) 0.0176(6) 0.0126(5) 0.0133(5) 0.0044(5)
C2_3 0.0370(8) 0.0194(6) 0.0206(6) 0.0095(5) 0.0187(6) 0.0066(5)
C3_3 0.0444(9) 0.0135(6) 0.0347(8) -0.0088(6) 0.0320(8) -0.0055(5)
C4_3 0.0337(7) 0.0235(8) 0.0219(7) -0.0157(6) 0.0203(6) -0.0097(5)
C5_3 0.0160(6) 0.0366(8) 0.0179(6) -0.0038(5) 0.0087(5) 0.0003(5)
C6_3 0.0159(6) 0.0302(7) 0.0149(6) -0.0012(5) 0.0068(5) 0.0024(5)
C7_3 0.0237(6) 0.0192(6) 0.0199(6) 0.0052(5) 0.0139(5) 0.0050(5)
C8_3 0.0276(6) 0.0128(6) 0.0222(6) 0.0024(4) 0.0169(5) 0.0010(4)
C9_3 0.0179(6) 0.0222(6) 0.0168(6) -0.0072(5) 0.0092(5) -0.0036(5)
C10_3 0.0156(5) 0.0286(7) 0.0187(6) -0.0032(5) 0.0108(5) -0.0011(5)
O1_3 0.0213(4) 0.0208(4) 0.0213(4) 0.0033(3) 0.0156(4) 0.0017(3)
O2_3 0.0269(5) 0.0172(4) 0.0224(4) -0.0011(3) 0.0165(4) 0.0036(3)
O3_3 0.0238(4) 0.0230(4) 0.0155(4) -0.0052(3) 0.0121(4) -0.0031(3)
O4_3 0.0180(4) 0.0223(4) 0.0138(4) 0.0000(3) 0.0083(3) 0.0027(3)
O5_3 0.0167(4) 0.0171(4) 0.0154(4) -0.0004(3) 0.0088(3) -0.0032(3)
Ni3_3 0.01253(8) 0.01160(9) 0.01095(8) 0.00023(5) 0.00775(7) -0.00002(5)
O6_3 0.0172(4) 0.0159(5) 0.0127(4) 0.0032(3) 0.0104(4) 0.0019(3)
O7_3 0.0143(4) 0.0273(5) 0.0124(4) 0.0018(3) 0.0091(3) 0.0030(3)
O8_3 0.0147(4) 0.0143(4) 0.0173(4) -0.0009(3) 0.0100(3) -0.0012(3)
O9_3 0.0157(4) 0.0137(4) 0.0215(4) 0.0024(3) 0.0109(4) 0.0029(3)
O10_3 0.0177(4) 0.0173(4) 0.0162(4) -0.0017(3) 0.0113(4) -0.0027(3)
O11_3 0.0167(4) 0.0135(4) 0.0195(5) 0.0021(3) 0.0108(4) 0.0001(3)
N1_3 0.0199(5) 0.0314(7) 0.0234(5) -0.0009(5) 0.0152(5) 0.0035(5)
O12_3 0.0250(5) 0.0208(5) 0.0407(6) -0.0038(4) 0.0206(5) -0.0011(4)
O13_3 0.0143(4) 0.0540(8) 0.0489(6) -0.0011(5) 0.0139(5) 0.0095(6)
O14_3 0.0247(5) 0.0266(5) 0.0381(6) -0.0048(4) 0.0221(4) -0.0095(4)
N2_3 0.0173(6) 0.0407(9) 0.0204(7) 0.0004(9) 0.0120(6) 0.0026(9)
O15_3 0.0198(6) 0.0308(8) 0.0342(7) -0.0006(5) 0.0182(6) -0.0090(6)
O16_3 0.0239(6) 0.0522(9) 0.0584(9) 0.0144(8) 0.0304(7) 0.0215(9)
O17_3 0.0239(7) 0.0363(8) 0.0427(8) 0.0042(6) 0.0212(6) 0.0113(7)
O18_3 0.0444(6) 0.0140(4) 0.0382(6) 0.0014(4) 0.0247(5) -0.0027(4)
O19_3 0.0254(5) 0.0141(4) 0.0339(5) -0.0002(3) 0.0175(4) 0.0006(4)
C1_4 0.0254(6) 0.0261(7) 0.0176(6) -0.0126(5) 0.0133(5) -0.0044(5)
C2_4 0.0370(8) 0.0194(6) 0.0206(6) -0.0095(5) 0.0187(6) -0.0066(5)
C3_4 0.0444(9) 0.0135(6) 0.0347(8) 0.0088(6) 0.0320(8) 0.0055(5)
C4_4 0.0337(7) 0.0235(8) 0.0219(7) 0.0157(6) 0.0203(6) 0.0097(5)
C5_4 0.0160(6) 0.0366(8) 0.0179(6) 0.0038(5) 0.0087(5) -0.0003(5)
C6_4 0.0159(6) 0.0302(7) 0.0149(6) 0.0012(5) 0.0068(5) -0.0024(5)
C7_4 0.0237(6) 0.0192(6) 0.0199(6) -0.0052(5) 0.0139(5) -0.0050(5)
C8_4 0.0276(6) 0.0128(6) 0.0222(6) -0.0024(4) 0.0169(5) -0.0010(4)
C9_4 0.0179(6) 0.0222(6) 0.0168(6) 0.0072(5) 0.0092(5) 0.0036(5)
C10_4 0.0156(5) 0.0286(7) 0.0187(6) 0.0032(5) 0.0108(5) 0.0011(5)
O1_4 0.0213(4) 0.0208(4) 0.0213(4) -0.0033(3) 0.0156(4) -0.0017(3)
O2_4 0.0269(5) 0.0172(4) 0.0224(4) 0.0011(3) 0.0165(4) -0.0036(3)
O3_4 0.0238(4) 0.0230(4) 0.0155(4) 0.0052(3) 0.0121(4) 0.0031(3)
O4_4 0.0180(4) 0.0223(4) 0.0138(4) 0.0000(3) 0.0083(3) -0.0027(3)
O5_4 0.0167(4) 0.0171(4) 0.0154(4) 0.0004(3) 0.0088(3) 0.0032(3)
Ni4_4 0.01253(8) 0.01160(9) 0.01095(8) -0.00023(5) 0.00775(7) 0.00002(5)
O6_4 0.0172(4) 0.0159(5) 0.0127(4) -0.0032(3) 0.0104(4) -0.0019(3)
O7_4 0.0143(4) 0.0273(5) 0.0124(4) -0.0018(3) 0.0091(3) -0.0030(3)
O8_4 0.0147(4) 0.0143(4) 0.0173(4) 0.0009(3) 0.0100(3) 0.0012(3)
O9_4 0.0157(4) 0.0137(4) 0.0215(4) -0.0024(3) 0.0109(4) -0.0029(3)
O10_4 0.0177(4) 0.0173(4) 0.0162(4) 0.0017(3) 0.0113(4) 0.0027(3)
O11_4 0.0167(4) 0.0135(4) 0.0195(5) -0.0021(3) 0.0108(4) -0.0001(3)
N1_4 0.0199(5) 0.0314(7) 0.0234(5) 0.0009(5) 0.0152(5) -0.0035(5)
O12_4 0.0250(5) 0.0208(5) 0.0407(6) 0.0038(4) 0.0206(5) 0.0011(4)
O13_4 0.0143(4) 0.0540(8) 0.0489(6) 0.0011(5) 0.0139(5) -0.0095(6)
O14_4 0.0247(5) 0.0266(5) 0.0381(6) 0.0048(4) 0.0221(4) 0.0095(4)
N2_4 0.0173(6) 0.0407(9) 0.0204(7) -0.0004(9) 0.0120(6) -0.0026(9)
O15_4 0.0198(6) 0.0308(8) 0.0342(7) 0.0006(5) 0.0182(6) 0.0090(6)
O16_4 0.0239(6) 0.0522(9) 0.0584(9) -0.0144(8) 0.0304(7) -0.0215(9)
O17_4 0.0239(7) 0.0363(8) 0.0427(8) -0.0042(6) 0.0212(6) -0.0113(7)
O18_4 0.0444(6) 0.0140(4) 0.0382(6) -0.0014(4) 0.0247(5) 0.0027(4)
O19_4 0.0254(5) 0.0141(4) 0.0339(5) 0.0002(3) 0.0175(4) -0.0006(4)
C1_5 0.0254(6) 0.0261(7) 0.0176(6) 0.0126(5) 0.0133(5) 0.0044(5)
C2_5 0.0370(8) 0.0194(6) 0.0206(6) 0.0095(5) 0.0187(6) 0.0066(5)
C3_5 0.0444(9) 0.0135(6) 0.0347(8) -0.0088(6) 0.0320(8) -0.0055(5)
C4_5 0.0337(7) 0.0235(8) 0.0219(7) -0.0157(6) 0.0203(6) -0.0097(5)
C5_5 0.0160(6) 0.0366(8) 0.0179(6) -0.0038(5) 0.0087(5) 0.0003(5)
C6_5 0.0159(6) 0.0302(7) 0.0149(6) -0.0012(5) 0.0068(5) 0.0024(5)
C7_5 0.0237(6) 0.0192(6) 0.0199(6) 0.0052(5) 0.0139(5) 0.0050(5)
C8_5 0.0276(6) 0.0128(6) 0.0222(6) 0.0024(4) 0.0169(5) 0.0010(4)
C9_5 0.0179(6) 0.0222(6) 0.0168(6) -0.0072(5) 0.0092(5) -0.0036(5)
C10_5 0.0156(5) 0.0286(7) 0.0187(6) -0.0032(5) 0.0108(5) -0.0011(5)
O1_5 0.0213(4) 0.0208(4) 0.0213(4) 0.0033(3) 0.0156(4) 0.0017(3)
O2_5 0.0269(5) 0.0172(4) 0.0224(4) -0.0011(3) 0.0165(4) 0.0036(3)
O3_5 0.0238(4) 0.0230(4) 0.0155(4) -0.0052(3) 0.0121(4) -0.0031(3)
O4_5 0.0180(4) 0.0223(4) 0.0138(4) 0.0000(3) 0.0083(3) 0.0027(3)
O5_5 0.0167(4) 0.0171(4) 0.0154(4) -0.0004(3) 0.0088(3) -0.0032(3)
Ni5_5 0.01253(8) 0.01160(9) 0.01095(8) 0.00023(5) 0.00775(7) -0.00002(5)
O6_5 0.0172(4) 0.0159(5) 0.0127(4) 0.0032(3) 0.0104(4) 0.0019(3)
O7_5 0.0143(4) 0.0273(5) 0.0124(4) 0.0018(3) 0.0091(3) 0.0030(3)
O8_5 0.0147(4) 0.0143(4) 0.0173(4) -0.0009(3) 0.0100(3) -0.0012(3)
O9_5 0.0157(4) 0.0137(4) 0.0215(4) 0.0024(3) 0.0109(4) 0.0029(3)
O10_5 0.0177(4) 0.0173(4) 0.0162(4) -0.0017(3) 0.0113(4) -0.0027(3)
O11_5 0.0167(4) 0.0135(4) 0.0195(5) 0.0021(3) 0.0108(4) 0.0001(3)
N1_5 0.0199(5) 0.0314(7) 0.0234(5) -0.0009(5) 0.0152(5) 0.0035(5)
O12_5 0.0250(5) 0.0208(5) 0.0407(6) -0.0038(4) 0.0206(5) -0.0011(4)
O13_5 0.0143(4) 0.0540(8) 0.0489(6) -0.0011(5) 0.0139(5) 0.0095(6)
O14_5 0.0247(5) 0.0266(5) 0.0381(6) -0.0048(4) 0.0221(4) -0.0095(4)
N2_5 0.0173(6) 0.0407(9) 0.0204(7) 0.0004(9) 0.0120(6) 0.0026(9)
O15_5 0.0198(6) 0.0308(8) 0.0342(7) -0.0006(5) 0.0182(6) -0.0090(6)
O16_5 0.0239(6) 0.0522(9) 0.0584(9) 0.0144(8) 0.0304(7) 0.0215(9)
O17_5 0.0239(7) 0.0363(8) 0.0427(8) 0.0042(6) 0.0212(6) 0.0113(7)
O18_5 0.0444(6) 0.0140(4) 0.0382(6) 0.0014(4) 0.0247(5) -0.0027(4)
O19_5 0.0254(5) 0.0141(4) 0.0339(5) -0.0002(3) 0.0175(4) 0.0006(4)
C1_6 0.0254(6) 0.0261(7) 0.0176(6) -0.0126(5) 0.0133(5) -0.0044(5)
C2_6 0.0370(8) 0.0194(6) 0.0206(6) -0.0095(5) 0.0187(6) -0.0066(5)
C3_6 0.0444(9) 0.0135(6) 0.0347(8) 0.0088(6) 0.0320(8) 0.0055(5)
C4_6 0.0337(7) 0.0235(8) 0.0219(7) 0.0157(6) 0.0203(6) 0.0097(5)
C5_6 0.0160(6) 0.0366(8) 0.0179(6) 0.0038(5) 0.0087(5) -0.0003(5)
C6_6 0.0159(6) 0.0302(7) 0.0149(6) 0.0012(5) 0.0068(5) -0.0024(5)
C7_6 0.0237(6) 0.0192(6) 0.0199(6) -0.0052(5) 0.0139(5) -0.0050(5)
C8_6 0.0276(6) 0.0128(6) 0.0222(6) -0.0024(4) 0.0169(5) -0.0010(4)
C9_6 0.0179(6) 0.0222(6) 0.0168(6) 0.0072(5) 0.0092(5) 0.0036(5)
C10_6 0.0156(5) 0.0286(7) 0.0187(6) 0.0032(5) 0.0108(5) 0.0011(5)
O1_6 0.0213(4) 0.0208(4) 0.0213(4) -0.0033(3) 0.0156(4) -0.0017(3)
O2_6 0.0269(5) 0.0172(4) 0.0224(4) 0.0011(3) 0.0165(4) -0.0036(3)
O3_6 0.0238(4) 0.0230(4) 0.0155(4) 0.0052(3) 0.0121(4) 0.0031(3)
O4_6 0.0180(4) 0.0223(4) 0.0138(4) 0.0000(3) 0.0083(3) -0.0027(3)
O5_6 0.0167(4) 0.0171(4) 0.0154(4) 0.0004(3) 0.0088(3) 0.0032(3)
Ni6_6 0.01253(8) 0.01160(9) 0.01095(8) -0.00023(5) 0.00775(7) 0.00002(5)
O6_6 0.0172(4) 0.0159(5) 0.0127(4) -0.0032(3) 0.0104(4) -0.0019(3)
O7_6 0.0143(4) 0.0273(5) 0.0124(4) -0.0018(3) 0.0091(3) -0.0030(3)
O8_6 0.0147(4) 0.0143(4) 0.0173(4) 0.0009(3) 0.0100(3) 0.0012(3)
O9_6 0.0157(4) 0.0137(4) 0.0215(4) -0.0024(3) 0.0109(4) -0.0029(3)
O10_6 0.0177(4) 0.0173(4) 0.0162(4) 0.0017(3) 0.0113(4) 0.0027(3)
O11_6 0.0167(4) 0.0135(4) 0.0195(5) -0.0021(3) 0.0108(4) -0.0001(3)
N1_6 0.0199(5) 0.0314(7) 0.0234(5) 0.0009(5) 0.0152(5) -0.0035(5)
O12_6 0.0250(5) 0.0208(5) 0.0407(6) 0.0038(4) 0.0206(5) 0.0011(4)
O13_6 0.0143(4) 0.0540(8) 0.0489(6) 0.0011(5) 0.0139(5) -0.0095(6)
O14_6 0.0247(5) 0.0266(5) 0.0381(6) 0.0048(4) 0.0221(4) 0.0095(4)
N2_6 0.0173(6) 0.0407(9) 0.0204(7) 0.0004(9) 0.0120(6) 0.0026(9)
O15_6 0.0198(6) 0.0308(8) 0.0342(7) -0.0006(5) 0.0182(6) -0.0090(6)
O16_6 0.0239(6) 0.0522(9) 0.0584(9) 0.0144(8) 0.0304(7) 0.0215(9)
O17_6 0.0239(7) 0.0363(8) 0.0427(8) 0.0042(6) 0.0212(6) 0.0113(7)
O18_6 0.0444(6) 0.0140(4) 0.0382(6) -0.0014(4) 0.0247(5) 0.0027(4)
O19_6 0.0254(5) 0.0141(4) 0.0339(5) 0.0002(3) 0.0175(4) -0.0006(4)
C1_7 0.0254(6) 0.0261(7) 0.0176(6) 0.0126(5) 0.0133(5) 0.0044(5)
C2_7 0.0370(8) 0.0194(6) 0.0206(6) 0.0095(5) 0.0187(6) 0.0066(5)
C3_7 0.0444(9) 0.0135(6) 0.0347(8) -0.0088(6) 0.0320(8) -0.0055(5)
C4_7 0.0337(7) 0.0235(8) 0.0219(7) -0.0157(6) 0.0203(6) -0.0097(5)
C5_7 0.0160(6) 0.0366(8) 0.0179(6) -0.0038(5) 0.0087(5) 0.0003(5)
C6_7 0.0159(6) 0.0302(7) 0.0149(6) -0.0012(5) 0.0068(5) 0.0024(5)
C7_7 0.0237(6) 0.0192(6) 0.0199(6) 0.0052(5) 0.0139(5) 0.0050(5)
C8_7 0.0276(6) 0.0128(6) 0.0222(6) 0.0024(4) 0.0169(5) 0.0010(4)
C9_7 0.0179(6) 0.0222(6) 0.0168(6) -0.0072(5) 0.0092(5) -0.0036(5)
C10_7 0.0156(5) 0.0286(7) 0.0187(6) -0.0032(5) 0.0108(5) -0.0011(5)
O1_7 0.0213(4) 0.0208(4) 0.0213(4) 0.0033(3) 0.0156(4) 0.0017(3)
O2_7 0.0269(5) 0.0172(4) 0.0224(4) -0.0011(3) 0.0165(4) 0.0036(3)
O3_7 0.0238(4) 0.0230(4) 0.0155(4) -0.0052(3) 0.0121(4) -0.0031(3)
O4_7 0.0180(4) 0.0223(4) 0.0138(4) 0.0000(3) 0.0083(3) 0.0027(3)
O5_7 0.0167(4) 0.0171(4) 0.0154(4) -0.0004(3) 0.0088(3) -0.0032(3)
Ni7_7 0.01253(8) 0.01160(9) 0.01095(8) 0.00023(5) 0.00775(7) -0.00002(5)
O6_7 0.0172(4) 0.0159(5) 0.0127(4) 0.0032(3) 0.0104(4) 0.0019(3)
O7_7 0.0143(4) 0.0273(5) 0.0124(4) 0.0018(3) 0.0091(3) 0.0030(3)
O8_7 0.0147(4) 0.0143(4) 0.0173(4) -0.0009(3) 0.0100(3) -0.0012(3)
O9_7 0.0157(4) 0.0137(4) 0.0215(4) 0.0024(3) 0.0109(4) 0.0029(3)
O10_7 0.0177(4) 0.0173(4) 0.0162(4) -0.0017(3) 0.0113(4) -0.0027(3)
O11_7 0.0167(4) 0.0135(4) 0.0195(5) 0.0021(3) 0.0108(4) 0.0001(3)
N1_7 0.0199(5) 0.0314(7) 0.0234(5) -0.0009(5) 0.0152(5) 0.0035(5)
O12_7 0.0250(5) 0.0208(5) 0.0407(6) -0.0038(4) 0.0206(5) -0.0011(4)
O13_7 0.0143(4) 0.0540(8) 0.0489(6) -0.0011(5) 0.0139(5) 0.0095(6)
O14_7 0.0247(5) 0.0266(5) 0.0381(6) -0.0048(4) 0.0221(4) -0.0095(4)
N2_7 0.0173(6) 0.0407(9) 0.0204(7) 0.0004(9) 0.0120(6) 0.0026(9)
O15_7 0.0198(6) 0.0308(8) 0.0342(7) -0.0006(5) 0.0182(6) -0.0090(6)
O16_7 0.0239(6) 0.0522(9) 0.0584(9) 0.0144(8) 0.0304(7) 0.0215(9)
O17_7 0.0239(7) 0.0363(8) 0.0427(8) 0.0042(6) 0.0212(6) 0.0113(7)
O18_7 0.0444(6) 0.0140(4) 0.0382(6) 0.0014(4) 0.0247(5) -0.0027(4)
O19_7 0.0254(5) 0.0141(4) 0.0339(5) -0.0002(3) 0.0175(4) 0.0006(4)

loop_
_atom_type_symbol
_atom_type_description
_atom_type_scat_dispersion_real
_atom_type_scat_dispersion_imag
_atom_type_scat_source
C C 0.0033 0.0016 'International Tables Vol C Tables 4.2.6.8 and 6.1.1.4'
H H 0.0000 0.0000 'International Tables Vol C Tables 4.2.6.8 and 6.1.1.4'
N N 0.0061 0.0033 'International Tables Vol C Tables 4.2.6.8 and 6.1.1.4'
Ni Ni 0.3393 1.1124 'International Tables Vol C Tables 4.2.6.8 and 6.1.1.4'
O O 0.0106 0.0060 'International Tables Vol C Tables 4.2.6.8 and 6.1.1.4'

loop_
_geom_angle_atom_site_label_1
_geom_angle_atom_site_label_2
_geom_angle_atom_site_label_3
_geom_angle
_geom_angle_publ_flag
O1'_1 C1'_1 C2'_1 108.1 no
O1'_1 C1'_1 H11_1 110.1 no
C2'_1 C1'_1 H11_1 110.1 no
O1'_1 C1'_1 H12_1 110.1 no
C2'_1 C1'_1 H12_1 110.1 no
H11_1 C1'_1 H12_1 108.4 no
O2'_1 C2'_1 C1'_1 108.0 no
O2'_1 C2'_1 H21_1 110.1 no
C1'_1 C2'_1 H21_1 110.1 no
O2'_1 C2'_1 H22_1 110.1 no
C1'_1 C2'_1 H22_1 110.1 no
H21_1 C2'_1 H22_1 108.4 no
O2'_1 C3'_1 C4'_1 110.7 no
O2'_1 C3'_1 H31_1 109.5 no
C4'_1 C3'_1 H31_1 109.5 no
O2'_1 C3'_1 H32_1 109.5 no
C4'_1 C3'_1 H32_1 109.5 no
H31_1 C3'_1 H32_1 108.1 no
O3'_1 C4'_1 C3'_1 106.3 no
O3'_1 C4'_1 H41_1 110.5 no
C3'_1 C4'_1 H41_1 110.5 no
O3'_1 C4'_1 H42_1 110.5 no
C3'_1 C4'_1 H42_1 110.5 no
H41_1 C4'_1 H42_1 108.7 no
O3'_1 C5'_1 C6'_1 111.3 no
O3'_1 C5'_1 H51_1 109.4 no
C6'_1 C5'_1 H51_1 109.4 no
O3'_1 C5'_1 H52_1 109.4 no
C6'_1 C5'_1 H52_1 109.4 no
H51_1 C5'_1 H52_1 108.0 no
O4'_1 C6'_1 C5'_1 108.4 no
O4'_1 C6'_1 H61_1 110.0 no
C5'_1 C6'_1 H61_1 110.0 no
O4'_1 C6'_1 H62_1 110.0 no
C5'_1 C6'_1 H62_1 110.0 no
H61_1 C6'_1 H62_1 108.4 no
O4'_1 C7'_1 C8'_1 109.9 no
O4'_1 C7'_1 H71_1 109.7 no
C8'_1 C7'_1 H71_1 109.7 no
O4'_1 C7'_1 H72_1 109.7 no
C8'_1 C7'_1 H72_1 109.7 no
H71_1 C7'_1 H72_1 108.2 no
O5'_1 C8'_1 C7'_1 107.3 no
O5'_1 C8'_1 H81_1 110.2 no
C7'_1 C8'_1 H81_1 110.3 no
O5'_1 C8'_1 H82_1 110.2 no
C7'_1 C8'_1 H82_1 110.2 no
H81_1 C8'_1 H82_1 108.5 no
O5'_1 C9'_1 C10'_1 108.6 no
O5'_1 C9'_1 H91_1 110.0 no
C10'_1 C9'_1 H91_1 110.0 no
O5'_1 C9'_1 H92_1 110.0 no
C10'_1 C9'_1 H92_1 110.0 no
H91_1 C9'_1 H92_1 108.4 no
O1'_1 C10'_1 C9'_1 107.0 no
O1'_1 C10'_1 H101_1 110.3 no
C9'_1 C10'_1 H101_1 110.3 no
O1'_1 C10'_1 H102_1 110.3 no
C9'_1 C10'_1 H102_1 110.3 no
H101_1 C10'_1 H102_1 108.5 no
C10'_1 O1'_1 C1'_1 112.8 no
C2'_1 O2'_1 C3'_1 114.1 no
C4'_1 O3'_1 C5'_1 116.2 no
C6'_1 O4'_1 C7'_1 111.5 no
C9'_1 O5'_1 C8'_1 114.9 no
O1_1 C1_1 C2_1 107.4(8) no
H92_1 C1_1 H101_1 111.5 no
H92_1 C1_1 H102_1 167.5 no
H101_1 C1_1 H102_1 76.3 no
O1_1 C1_1 H1A_1 110.2 no
C2_1 C1_1 H1A_1 110.2 no
H92_1 C1_1 H1A_1 80.1 no
H101_1 C1_1 H1A_1 35.1 no
H102_1 C1_1 H1A_1 104.3 no
O1_1 C1_1 H1B_1 110.2 no
C2_1 C1_1 H1B_1 110.2 no
H92_1 C1_1 H1B_1 143.9 no
H101_1 C1_1 H1B_1 90.4 no
H102_1 C1_1 H1B_1 23.7 no
H1A_1 C1_1 H1B_1 108.5 no
O2_1 C2_1 C1_1 107.7(8) no
H91_1 C2_1 H92_1 85.4 no
O2_1 C2_1 H2A_1 110.2 no
C1_1 C2_1 H2A_1 110.2 no
H91_1 C2_1 H2A_1 41.4 no
H92_1 C2_1 H2A_1 101.8 no
O2_1 C2_1 H2B_1 110.2 no
C1_1 C2_1 H2B_1 110.2 no
H91_1 C2_1 H2B_1 118.1 no
H92_1 C2_1 H2B_1 41.9 no
H2A_1 C2_1 H2B_1 108.5 no
O2_1 C3_1 C4_1 109.6(7) no
H71_1 C3_1 H72_1 65.7 no
H71_1 C3_1 H81_1 170.9 no
H72_1 C3_1 H81_1 119.9 no
H71_1 C3_1 H82_1 104.6 no
H72_1 C3_1 H82_1 103.4 no
H81_1 C3_1 H82_1 67.6 no
O2_1 C3_1 H3A_1 109.8 no
C4_1 C3_1 H3A_1 109.8 no
H71_1 C3_1 H3A_1 154.4 no
H72_1 C3_1 H3A_1 90.8 no
H81_1 C3_1 H3A_1 34.1 no
H82_1 C3_1 H3A_1 90.3 no
O2_1 C3_1 H3B_1 109.8 no
C4_1 C3_1 H3B_1 109.8 no
H71_1 C3_1 H3B_1 74.5 no
H72_1 C3_1 H3B_1 69.7 no
H81_1 C3_1 H3B_1 100.2 no
H82_1 C3_1 H3B_1 38.3 no
H3A_1 C3_1 H3B_1 108.2 no
O3_1 C4_1 C3_1 106.0(7) no
H71_1 C4_1 H72_1 77.3 no
O3_1 C4_1 H4A_1 110.5 no
C3_1 C4_1 H4A_1 110.5 no
H71_1 C4_1 H4A_1 54.3 no
H72_1 C4_1 H4A_1 125.8 no
O3_1 C4_1 H4B_1 110.5 no
C3_1 C4_1 H4B_1 110.5 no
H71_1 C4_1 H4B_1 97.3 no
H72_1 C4_1 H4B_1 50.4 no
H4A_1 C4_1 H4B_1 108.7 no
O3_1 C5_1 C6_1 113.0(7) no
H51_1 C5_1 H52_1 81.0 no
H51_1 C5_1 H61_1 110.1 no
H52_1 C5_1 H61_1 140.2 no
O3_1 C5_1 H5A_1 109.0 no
C6_1 C5_1 H5A_1 109.0 no
H51_1 C5_1 H5A_1 76.0 no
H52_1 C5_1 H5A_1 6.7 no
H61_1 C5_1 H5A_1 137.3 no
O3_1 C5_1 H5B_1 109.0 no
C6_1 C5_1 H5B_1 109.0 no
H51_1 C5_1 H5B_1 86.3 no
H52_1 C5_1 H5B_1 113.0 no
H61_1 C5_1 H5B_1 35.2 no
H5A_1 C5_1 H5B_1 107.8 no
O4_1 C6_1 C5_1 107.0(7) no
H42_1 C6_1 H51_1 144.2 no
O4_1 C6_1 H6A_1 110.3 no
C5_1 C6_1 H6A_1 110.3 no
H42_1 C6_1 H6A_1 65.2 no
H51_1 C6_1 H6A_1 129.4 no
O4_1 C6_1 H6B_1 110.3 no
C5_1 C6_1 H6B_1 110.3 no
H42_1 C6_1 H6B_1 93.9 no
H51_1 C6_1 H6B_1 51.8 no
H6A_1 C6_1 H6B_1 108.6 no
O4_1 C7_1 C8_1 109.0(7) no
H31_1 C7_1 H41_1 120.4 no
H31_1 C7_1 H42_1 144.5 no
H41_1 C7_1 H42_1 78.3 no
O4_1 C7_1 H7A_1 109.9 no
C8_1 C7_1 H7A_1 109.9 no
H31_1 C7_1 H7A_1 81.7 no
H41_1 C7_1 H7A_1 38.6 no
H42_1 C7_1 H7A_1 111.3 no
O4_1 C7_1 H7B_1 109.9 no
C8_1 C7_1 H7B_1 109.9 no
H31_1 C7_1 H7B_1 96.1 no
H41_1 C7_1 H7B_1 101.2 no
H42_1 C7_1 H7B_1 48.8 no
H7A_1 C7_1 H7B_1 108.3 no
O5_1 C8_1 C7_1 106.1(7) no
H31_1 C8_1 H32_1 104.4 no
O5_1 C8_1 H8A_1 110.5 no
C7_1 C8_1 H8A_1 110.5 no
H31_1 C8_1 H8A_1 51.0 no
H32_1 C8_1 H8A_1 118.3 no
O5_1 C8_1 H8B_1 110.5 no
C7_1 C8_1 H8B_1 110.5 no
H31_1 C8_1 H8B_1 122.7 no
H32_1 C8_1 H8B_1 30.4 no
H8A_1 C8_1 H8B_1 108.7 no
O5_1 C9_1 C10_1 108.6(8) no
H12_1 C9_1 H21_1 119.1 no
H12_1 C9_1 H22_1 122.4 no
H21_1 C9_1 H22_1 85.7 no
O5_1 C9_1 H9A_1 110.0 no
C10_1 C9_1 H9A_1 110.0 no
H12_1 C9_1 H9A_1 94.8 no
H21_1 C9_1 H9A_1 24.5 no
H22_1 C9_1 H9A_1 96.7 no
O5_1 C9_1 H9B_1 110.0 no
C10_1 C9_1 H9B_1 110.0 no
H12_1 C9_1 H9B_1 80.8 no
H21_1 C9_1 H9B_1 113.1 no
H22_1 C9_1 H9B_1 42.2 no
H9A_1 C9_1 H9B_1 108.4 no
O1_1 C10_1 C9_1 107.1(7) no
H11_1 C10_1 H12_1 102.3 no
O1_1 C10_1 H10A_1 110.3 no
C9_1 C10_1 H10A_1 110.3 no
H11_1 C10_1 H10A_1 30.1 no
H12_1 C10_1 H10A_1 117.9 no
O1_1 C10_1 H10B_1 110.3 no
C9_1 C10_1 H10B_1 110.3 no
H11_1 C10_1 H10B_1 114.5 no
H12_1 C10_1 H10B_1 40.0 no
H10A_1 C10_1 H10B_1 108.5 no
C1_1 O1_1 C10_1 112.7(7) no
C2_1 O2_1 C3_1 114.7(7) no
C5_1 O3_1 C4_1 111.1(7) no
C7_1 O4_1 C6_1 112.1(7) no
C9_1 O5_1 C8_1 116.5(7) no
O11'_1 Ni1'_1 O6'_1 91.3(4) no
O11'_1 Ni1'_1 O10'_1 91.3(4) no
O6'_1 Ni1'_1 O10'_1 91.6(4) no
O11'_1 Ni1'_1 O7'_1 93.6(4) no
O6'_1 Ni1'_1 O7'_1 175.0(4) no
O10'_1 Ni1'_1 O7'_1 89.3(3) no
O11'_1 Ni1'_1 O9'_1 178.8(4) no
O6'_1 Ni1'_1 O9'_1 88.9(4) no
O10'_1 Ni1'_1 O9'_1 89.8(3) no
O7'_1 Ni1'_1 O9'_1 86.2(3) no
O11'_1 Ni1'_1 O8'_1 88.5(4) no
O6'_1 Ni1'_1 O8'_1 89.0(4) no
O10'_1 Ni1'_1 O8'_1 179.4(4) no
O7'_1 Ni1'_1 O8'_1 90.1(3) no
O9'_1 Ni1'_1 O8'_1 90.3(4) no
Ni1'_1 O6'_1 H6C_1 99.8(7) no
Ni1'_1 O6'_1 H6D_1 147.9(10) no
H6C_1 O6'_1 H6D_1 97.6(10) no
Ni1'_1 O7'_1 H7C_1 102.3(4) no
Ni1'_1 O7'_1 H7D_1 119.5(6) no
H7C_1 O7'_1 H7D_1 65.4(5) no
Ni1'_1 O8'_1 H11C_1 95.3(6) no
Ni1'_1 O8'_1 H11D_1 104.4(7) no
H11C_1 O8'_1 H11D_1 108.7(11) no
Ni1'_1 O9'_1 H10C_1 81.9(4) no
Ni1'_1 O9'_1 H10D_1 95.6(5) no
H10C_1 O9'_1 H10D_1 69.8(6) no
Ni1'_1 O10'_1 H9C_1 118.8(6) no
Ni1'_1 O10'_1 H9D_1 109.1(5) no
H9C_1 O10'_1 H9D_1 68.7(5) no
Ni1'_1 O11'_1 H8C_1 115.7(6) no
Ni1'_1 O11'_1 H8D_1 142.5(10) no
H8C_1 O11'_1 H8D_1 96.6(9) no
O11_1 Ni1_1 O7_1 93.1(3) no
O11_1 Ni1_1 O9_1 178.0(3) no
O7_1 Ni1_1 O9_1 87.1(3) no
O11_1 Ni1_1 O6_1 89.7(3) no
O7_1 Ni1_1 O6_1 176.4(3) no
O9_1 Ni1_1 O6_1 90.1(3) no
O11_1 Ni1_1 O8_1 90.4(3) no
O7_1 Ni1_1 O8_1 90.6(3) no
O9_1 Ni1_1 O8_1 91.6(3) no
O6_1 Ni1_1 O8_1 91.7(3) no
O11_1 Ni1_1 O10_1 88.8(3) no
O7_1 Ni1_1 O10_1 90.2(3) no
O9_1 Ni1_1 O10_1 89.2(3) no
O6_1 Ni1_1 O10_1 87.5(3) no
O8_1 Ni1_1 O10_1 178.9(3) no
Ni1_1 O6_1 H6C_1 106.8(6) no
Ni1_1 O6_1 H6D_1 125.2(5) no
H6C_1 O6_1 H6D_1 92.9(7) no
Ni1_1 O7_1 H7C_1 127.6(5) no
Ni1_1 O7_1 H7D_1 133.9(5) no
H7C_1 O7_1 H7D_1 98.3(5) no
Ni1_1 O8_1 H8C_1 109.5(5) no
Ni1_1 O8_1 H8D_1 114.6(5) no
H8C_1 O8_1 H8D_1 97.2(7) no
Ni1_1 O9_1 H9C_1 114.1(5) no
Ni1_1 O9_1 H9D_1 111.0(5) no
H9C_1 O9_1 H9D_1 110.2(8) no
Ni1_1 O10_1 H10C_1 95.0(4) no
Ni1_1 O10_1 H10D_1 110.2(6) no
H10C_1 O10_1 H10D_1 113.9(9) no
Ni1_1 O11_1 H11C_1 110.5(5) no
Ni1_1 O11_1 H11D_1 145.6(7) no
H11C_1 O11_1 H11D_1 100.6(6) no
O12'_1 N1'_1 O13'_1 122.8(13) no
O12'_1 N1'_1 O14'_1 118.0(12) no
O13'_1 N1'_1 O14'_1 119.2(12) no
O13_1 N1_1 O14_1 120.3(9) no
O13_1 N1_1 O12_1 120.5(8) no
O14_1 N1_1 O12_1 119.1(7) no
O15_1 N2_1 O17_1 123.3(5) no
O15_1 N2_1 O16_1 117.8(6) no
O17_1 N2_1 O16_1 118.9(6) no
H18C_1 O18_1 H18D_1 82.8(8) no
H19C_1 O19_1 H19D_1 87.4(8) no
H19C_1 O18'_1 H19D_1 120.6(19) no
H18C_1 O19'_1 H18D_1 100.2(14) no
O1'_2 C1'_2 C2'_2 108.8 no
O1'_2 C1'_2 H11_2 109.9 no
C2'_2 C1'_2 H11_2 109.9 no
O1'_2 C1'_2 H12_2 109.9 no
C2'_2 C1'_2 H12_2 109.9 no
H11_2 C1'_2 H12_2 108.3 no
O2'_2 C2'_2 C1'_2 108.4 no
O2'_2 C2'_2 H21_2 110.0 no
C1'_2 C2'_2 H21_2 110.0 no
O2'_2 C2'_2 H22_2 110.0 no
C1'_2 C2'_2 H22_2 110.0 no
H21_2 C2'_2 H22_2 108.4 no
O2'_2 C3'_2 C4'_2 109.3 no
O2'_2 C3'_2 H31_2 109.8 no
C4'_2 C3'_2 H31_2 109.8 no
O2'_2 C3'_2 H32_2 109.8 no
C4'_2 C3'_2 H32_2 109.8 no
H31_2 C3'_2 H32_2 108.3 no
O3'_2 C4'_2 C3'_2 109.3 no
O3'_2 C4'_2 H41_2 109.8 no
C3'_2 C4'_2 H41_2 109.8 no
O3'_2 C4'_2 H42_2 109.8 no
C3'_2 C4'_2 H42_2 109.8 no
H41_2 C4'_2 H42_2 108.3 no
O3'_2 C5'_2 C6'_2 115.0 no
O3'_2 C5'_2 H51_2 108.5 no
C6'_2 C5'_2 H51_2 108.5 no
O3'_2 C5'_2 H52_2 108.5 no
C6'_2 C5'_2 H52_2 108.5 no
H51_2 C5'_2 H52_2 107.5 no
O4'_2 C6'_2 C5'_2 106.8 no
O4'_2 C6'_2 H61_2 110.4 no
C5'_2 C6'_2 H61_2 110.4 no
O4'_2 C6'_2 H62_2 110.4 no
C5'_2 C6'_2 H62_2 110.4 no
H61_2 C6'_2 H62_2 108.6 no
O4'_2 C7'_2 C8'_2 108.3 no
O4'_2 C7'_2 H71_2 110.0 no
C8'_2 C7'_2 H71_2 110.0 no
O4'_2 C7'_2 H72_2 110.0 no
C8'_2 C7'_2 H72_2 110.0 no
H71_2 C7'_2 H72_2 108.4 no
O5'_2 C8'_2 C7'_2 106.8 no
O5'_2 C8'_2 H81_2 110.4 no
C7'_2 C8'_2 H81_2 110.4 no
O5'_2 C8'_2 H82_2 110.4 no
C7'_2 C8'_2 H82_2 110.4 no
H81_2 C8'_2 H82_2 108.6 no
O5'_2 C9'_2 C10'_2 105.5 no
O5'_2 C9'_2 H91_2 110.6 no
C10'_2 C9'_2 H91_2 110.6 no
O5'_2 C9'_2 H92_2 110.6 no
C10'_2 C9'_2 H92_2 110.6 no
H91_2 C9'_2 H92_2 108.8 no
O1'_2 C10'_2 C9'_2 108.5 no
O1'_2 C10'_2 H101_2 110.0 no
C9'_2 C10'_2 H101_2 110.0 no
O1'_2 C10'_2 H102_2 110.0 no
C9'_2 C10'_2 H102_2 110.0 no
H101_2 C10'_2 H102_2 108.4 no
C10'_2 O1'_2 C1'_2 114.0 no
C3'_2 O2'_2 C2'_2 115.2 no
C5'_2 O3'_2 C4'_2 115.0 no
C7'_2 O4'_2 C6'_2 110.1 no
C8'_2 O5'_2 C9'_2 112.0 no
O1_2 C1_2 C2_2 109.6(7) no
H101_2 C1_2 H102_2 88.4 no
O1_2 C1_2 H1A_2 109.8 no
C2_2 C1_2 H1A_2 109.8 no
H101_2 C1_2 H1A_2 26.6 no
H102_2 C1_2 H1A_2 104.8 no
O1_2 C1_2 H1B_2 109.8 no
C2_2 C1_2 H1B_2 109.8 no
H101_2 C1_2 H1B_2 99.1 no
H102_2 C1_2 H1B_2 19.1 no
H1A_2 C1_2 H1B_2 108.2 no
O2_2 C2_2 C1_2 109.0(7) no
H91_2 C2_2 H92_2 95.8 no
O2_2 C2_2 H2A_2 109.9 no
C1_2 C2_2 H2A_2 109.9 no
H91_2 C2_2 H2A_2 32.9 no
H92_2 C2_2 H2A_2 110.1 no
O2_2 C2_2 H2B_2 109.9 no
C1_2 C2_2 H2B_2 109.9 no
H91_2 C2_2 H2B_2 107.1 no
H92_2 C2_2 H2B_2 23.7 no
H2A_2 C2_2 H2B_2 108.3 no
O2_2 C3_2 C4_2 109.0(7) no
H72_2 C3_2 H81_2 126.2 no
H72_2 C3_2 H82_2 107.0 no
H81_2 C3_2 H82_2 80.4 no
O2_2 C3_2 H3A_2 109.9 no
C4_2 C3_2 H3A_2 109.9 no
H72_2 C3_2 H3A_2 100.5 no
H81_2 C3_2 H3A_2 25.7 no
H82_2 C3_2 H3A_2 87.6 no
O2_2 C3_2 H3B_2 109.9 no
C4_2 C3_2 H3B_2 109.9 no
H72_2 C3_2 H3B_2 73.7 no
H81_2 C3_2 H3B_2 112.3 no
H82_2 C3_2 H3B_2 36.6 no
H3A_2 C3_2 H3B_2 108.3 no
O3_2 C4_2 C3_2 110.8(8) no
H71_2 C4_2 H72_2 81.7 no
O3_2 C4_2 H4A_2 109.5 no
C3_2 C4_2 H4A_2 109.5 no
H71_2 C4_2 H4A_2 42.0 no
H72_2 C4_2 H4A_2 113.7 no
O3_2 C4_2 H4B_2 109.5 no
C3_2 C4_2 H4B_2 109.5 no
H71_2 C4_2 H4B_2 99.7 no
H72_2 C4_2 H4B_2 38.4 no
H4A_2 C4_2 H4B_2 108.1 no
O3_2 C5_2 C6_2 114.4(7) no
H52_2 C5_2 H61_2 144.7 no
O3_2 C5_2 H5A_2 108.7 no
C6_2 C5_2 H5A_2 108.7 no
H52_2 C5_2 H5A_2 11.9 no
H61_2 C5_2 H5A_2 143.0 no
O3_2 C5_2 H5B_2 108.7 no
C6_2 C5_2 H5B_2 108.7 no
H52_2 C5_2 H5B_2 109.3 no
H61_2 C5_2 H5B_2 35.7 no
H5A_2 C5_2 H5B_2 107.6 no
O4_2 C6_2 C5_2 108.2(7) no
H51_2 C6_2 H62_2 127.4 no
O4_2 C6_2 H6A_2 110.1 no
C5_2 C6_2 H6A_2 110.1 no
H51_2 C6_2 H6A_2 125.9 no
H62_2 C6_2 H6A_2 28.7 no
O4_2 C6_2 H6B_2 110.1 no
C5_2 C6_2 H6B_2 110.1 no
H51_2 C6_2 H6B_2 32.9 no
H62_2 C6_2 H6B_2 127.1 no
H6A_2 C6_2 H6B_2 108.4 no
O4_2 C7_2 C8_2 109.2(7) no
H41_2 C7_2 H42_2 92.9 no
O4_2 C7_2 H7A_2 109.8 no
C8_2 C7_2 H7A_2 109.8 no
H41_2 C7_2 H7A_2 25.8 no
H42_2 C7_2 H7A_2 107.2 no
O4_2 C7_2 H7B_2 109.8 no
C8_2 C7_2 H7B_2 109.8 no
H41_2 C7_2 H7B_2 112.0 no
H42_2 C7_2 H7B_2 42.0 no
H7A_2 C7_2 H7B_2 108.3 no
O5_2 C8_2 C7_2 107.4(7) no
H31_2 C8_2 H32_2 100.8 no
O5_2 C8_2 H8A_2 110.2 no
C7_2 C8_2 H8A_2 110.2 no
H31_2 C8_2 H8A_2 33.1 no
H32_2 C8_2 H8A_2 112.6 no
O5_2 C8_2 H8B_2 110.2 no
C7_2 C8_2 H8B_2 110.2 no
H31_2 C8_2 H8B_2 107.3 no
H32_2 C8_2 H8B_2 18.4 no
H8A_2 C8_2 H8B_2 108.5 no
O5_2 C9_2 C10_2 107.8(7) no
H21_2 C9_2 H22_2 92.2 no
O5_2 C9_2 H9A_2 110.2 no
C10_2 C9_2 H9A_2 110.2 no
H21_2 C9_2 H9A_2 13.7 no
H22_2 C9_2 H9A_2 99.3 no
O5_2 C9_2 H9B_2 110.2 no
C10_2 C9_2 H9B_2 110.2 no
H21_2 C9_2 H9B_2 107.6 no
H22_2 C9_2 H9B_2 30.1 no
H9A_2 C9_2 H9B_2 108.5 no
O1_2 C10_2 C9_2 107.8(7) no
H11_2 C10_2 H12_2 113.7 no
O1_2 C10_2 H10A_2 110.1 no
C9_2 C10_2 H10A_2 110.1 no
H11_2 C10_2 H10A_2 23.3 no
H12_2 C10_2 H10A_2 119.8 no
O1_2 C10_2 H10B_2 110.1 no
C9_2 C10_2 H10B_2 110.1 no
H11_2 C10_2 H10B_2 114.2 no
H12_2 C10_2 H10B_2 27.5 no
H10A_2 C10_2 H10B_2 108.5 no
C10_2 O1_2 C1_2 114.4(7) no
C2_2 O2_2 C3_2 115.3(7) no
C4_2 O3_2 C5_2 113.4(7) no
C7_2 O4_2 C6_2 112.8(7) no
C8_2 O5_2 C9_2 114.7(7) no
O11'_2 Ni2'_2 O9'_2 179.2(4) no
O11'_2 Ni2'_2 O10'_2 90.8(4) no
O9'_2 Ni2'_2 O10'_2 89.1(3) no
O11'_2 Ni2'_2 O6'_2 88.9(4) no
O9'_2 Ni2'_2 O6'_2 90.4(4) no
O10'_2 Ni2'_2 O6'_2 89.0(5) no
O11'_2 Ni2'_2 O7'_2 94.9(3) no
O9'_2 Ni2'_2 O7'_2 85.8(3) no
O10'_2 Ni2'_2 O7'_2 91.0(3) no
O6'_2 Ni2'_2 O7'_2 176.2(4) no
O11'_2 Ni2'_2 O8'_2 89.6(4) no
O9'_2 Ni2'_2 O8'_2 90.6(3) no
O10'_2 Ni2'_2 O8'_2 179.6(4) no
O6'_2 Ni2'_2 O8'_2 91.2(5) no
O7'_2 Ni2'_2 O8'_2 88.7(3) no
Ni2'_2 O6'_2 H6C_2 97.6(7) no
Ni2'_2 O6'_2 H6D_2 146.7(11) no
H6C_2 O6'_2 H6D_2 97.5(12) no
Ni2'_2 O7'_2 H7C_2 105.4(4) no
Ni2'_2 O7'_2 H7D_2 123.5(6) no
H7C_2 O7'_2 H7D_2 69.7(5) no
Ni2'_2 O8'_2 H11C_2 104.2(7) no
Ni2'_2 O8'_2 H11D_2 105.4(6) no
H11C_2 O8'_2 H11D_2 112.6(11) no
Ni2'_2 O9'_2 H10C_2 127.9(6) no
Ni2'_2 O9'_2 H10D_2 137.7(7) no
H10C_2 O9'_2 H10D_2 94.3(6) no
Ni2'_2 O10'_2 H9C_2 124.4(7) no
Ni2'_2 O10'_2 H9D_2 105.1(4) no
H9C_2 O10'_2 H9D_2 71.5(5) no
Ni2'_2 O11'_2 H8C_2 126.1(8) no
Ni2'_2 O11'_2 H8D_2 125.6(9) no
H8C_2 O11'_2 H8D_2 104.8(8) no
O7_2 Ni2_2 O11_2 92.7(3) no
O7_2 Ni2_2 O6_2 176.0(4) no
O11_2 Ni2_2 O6_2 91.0(4) no
O7_2 Ni2_2 O10_2 90.1(3) no
O11_2 Ni2_2 O10_2 89.3(3) no
O6_2 Ni2_2 O10_2 88.5(3) no
O7_2 Ni2_2 O9_2 85.6(3) no
O11_2 Ni2_2 O9_2 177.0(3) no
O6_2 Ni2_2 O9_2 90.6(4) no
O10_2 Ni2_2 O9_2 88.3(3) no
O7_2 Ni2_2 O8_2 91.1(3) no
O11_2 Ni2_2 O8_2 90.3(3) no
O6_2 Ni2_2 O8_2 90.4(3) no
O10_2 Ni2_2 O8_2 178.8(3) no
O9_2 Ni2_2 O8_2 92.1(3) no
Ni2_2 O6_2 H6C_2 108.9(7) no
Ni2_2 O6_2 H6D_2 129.5(7) no
H6C_2 O6_2 H6D_2 94.9(8) no
Ni2_2 O7_2 H7C_2 124.2(5) no
Ni2_2 O7_2 H7D_2 133.0(6) no
H7C_2 O7_2 H7D_2 98.9(5) no
Ni2_2 O8_2 H8C_2 106.0(6) no
Ni2_2 O8_2 H8D_2 105.0(5) no
H8C_2 O8_2 H8D_2 102.6(8) no
Ni2_2 O9_2 H9C_2 114.0(6) no
Ni2_2 O9_2 H9D_2 108.2(5) no
H9C_2 O9_2 H9D_2 106.0(8) no
Ni2_2 O10_2 H10C_2 133.9(5) no
Ni2_2 O10_2 H10D_2 122.8(4) no
H10C_2 O10_2 H10D_2 70.2(4) no
Ni2_2 O11_2 H11C_2 115.8(6) no
Ni2_2 O11_2 H11D_2 134.0(7) no
H11C_2 O11_2 H11D_2 109.0(7) no
O13_2 N1_2 O12_2 119.1(8) no
O13_2 N1_2 O14_2 119.5(8) no
O12_2 N1_2 O14_2 121.4(7) no
O13'_2 N1'_2 O12'_2 119.2(10) no
O13'_2 N1'_2 O14'_2 120.7(11) no
O12'_2 N1'_2 O14'_2 120.1(11) no
O16_2 N2_2 O17_2 119.2(6) no
O16_2 N2_2 O15_2 119.5(6) no
O17_2 N2_2 O15_2 121.3(6) no
H19C_2 O18'_2 H19D_2 61.3(18) no
H18C_2 O19'_2 H18D_2 83.9(14) no
H18C_2 O18_2 H18D_2 85.0(7) no
H19C_2 O19_2 H19D_2 97.5(7) no
O1_3 C1_3 C2_3 108.3(5) no
O1_3 C1_3 H1A_3 110.0 no
C2_3 C1_3 H1A_3 110.0 no
O1_3 C1_3 H1B_3 110.0 no
C2_3 C1_3 H1B_3 110.0 no
H1A_3 C1_3 H1B_3 108.4 no
O2_3 C2_3 C1_3 108.2(5) no
O2_3 C2_3 H2A_3 110.1 no
C1_3 C2_3 H2A_3 110.1 no
O2_3 C2_3 H2B_3 110.1 no
C1_3 C2_3 H2B_3 110.1 no
H2A_3 C2_3 H2B_3 108.4 no
O2_3 C3_3 C4_3 108.9(5) no
O2_3 C3_3 H3A_3 109.9 no
C4_3 C3_3 H3A_3 109.9 no
O2_3 C3_3 H3B_3 109.9 no
C4_3 C3_3 H3B_3 109.9 no
H3A_3 C3_3 H3B_3 108.3 no
O3_3 C4_3 C3_3 108.2(5) no
O3_3 C4_3 H4A_3 110.1 no
C3_3 C4_3 H4A_3 110.1 no
O3_3 C4_3 H4B_3 110.1 no
C3_3 C4_3 H4B_3 110.1 no
H4A_3 C4_3 H4B_3 108.4 no
O3_3 C5_3 C6_3 111.5(5) no
O3_3 C5_3 H5A_3 109.3 no
C6_3 C5_3 H5A_3 109.3 no
O3_3 C5_3 H5B_3 109.3 no
C6_3 C5_3 H5B_3 109.3 no
H5A_3 C5_3 H5B_3 108.0 no
O4_3 C6_3 C5_3 107.9(5) no
O4_3 C6_3 H6A_3 110.1 no
C5_3 C6_3 H6A_3 110.1 no
O4_3 C6_3 H6B_3 110.1 no
C5_3 C6_3 H6B_3 110.1 no
H6A_3 C6_3 H6B_3 108.4 no
O4_3 C7_3 C8_3 108.5(5) no
O4_3 C7_3 H7A_3 110.0 no
C8_3 C7_3 H7A_3 110.0 no
O4_3 C7_3 H7B_3 110.0 no
C8_3 C7_3 H7B_3 110.0 no
H7A_3 C7_3 H7B_3 108.4 no
O5_3 C8_3 C7_3 107.1(5) no
O5_3 C8_3 H8A_3 110.3 no
C7_3 C8_3 H8A_3 110.3 no
O5_3 C8_3 H8B_3 110.3 no
C7_3 C8_3 H8B_3 110.3 no
H8A_3 C8_3 H8B_3 108.5 no
O5_3 C9_3 C10_3 108.4(5) no
O5_3 C9_3 H9A_3 110.0 no
C10_3 C9_3 H9A_3 110.0 no
O5_3 C9_3 H9B_3 110.0 no
C10_3 C9_3 H9B_3 110.0 no
H9A_3 C9_3 H9B_3 108.4 no
O1_3 C10_3 C9_3 108.0(5) no
O1_3 C10_3 H10A_3 110.1 no
C9_3 C10_3 H10A_3 110.1 no
O1_3 C10_3 H10B_3 110.1 no
C9_3 C10_3 H10B_3 110.1 no
H10A_3 C10_3 H10B_3 108.4 no
C10_3 O1_3 C1_3 113.3(5) no
C2_3 O2_3 C3_3 114.5(5) no
C5_3 O3_3 C4_3 116.2(5) no
C6_3 O4_3 C7_3 111.4(5) no
C8_3 O5_3 C9_3 114.7(5) no
O7_3 Ni3_3 O10_3 91.50(17) no
O7_3 Ni3_3 O6_3 175.96(18) no
O10_3 Ni3_3 O6_3 88.42(17) no
O7_3 Ni3_3 O11_3 92.76(17) no
O10_3 Ni3_3 O11_3 90.26(18) no
O6_3 Ni3_3 O11_3 91.28(17) no
O7_3 Ni3_3 O9_3 86.88(17) no
O10_3 Ni3_3 O9_3 89.84(16) no
O6_3 Ni3_3 O9_3 89.08(17) no
O11_3 Ni3_3 O9_3 179.63(19) no
O7_3 Ni3_3 O8_3 89.71(17) no
O10_3 Ni3_3 O8_3 178.64(18) no
O6_3 Ni3_3 O8_3 90.42(17) no
O11_3 Ni3_3 O8_3 89.06(16) no
O9_3 Ni3_3 O8_3 90.85(18) no
Ni3_3 O6_3 H6C_3 122.0(4) no
Ni3_3 O6_3 H6D_3 115.0(3) no
H6C_3 O6_3 H6D_3 106.9(4) no
Ni3_3 O7_3 H7C_3 140.6(4) no
Ni3_3 O7_3 H7D_3 116.0(3) no
H7C_3 O7_3 H7D_3 103.3(4) no
Ni3_3 O8_3 H8C_3 124.4(3) no
Ni3_3 O8_3 H8D_3 111.3(3) no
H8C_3 O8_3 H8D_3 107.7(4) no
Ni3_3 O9_3 H9C_3 133.1(4) no
Ni3_3 O9_3 H9D_3 127.8(4) no
H9C_3 O9_3 H9D_3 98.3(4) no
Ni3_3 O10_3 H10C_3 109.9(3) no
Ni3_3 O10_3 H10D_3 114.2(3) no
H10C_3 O10_3 H10D_3 102.2(4) no
Ni3_3 O11_3 H11C_3 101.8(3) no
Ni3_3 O11_3 H11D_3 111.9(3) no
H11C_3 O11_3 H11D_3 101.6(4) no
O12_3 N1_3 O13_3 121.7(5) no
O12_3 N1_3 O14_3 120.2(5) no
O13_3 N1_3 O14_3 118.0(5) no
O15_3 N2_3 O17_3 120.9(6) no
O15_3 N2_3 O16_3 120.6(7) no
O17_3 N2_3 O16_3 118.4(7) no
H18C_3 O18_3 H18D_3 85.5(5) no
H19C_3 O19_3 H19D_3 104.4(5) no
O1_4 C1_4 C2_4 107.6(5) no
O1_4 C1_4 H1A_4 110.2 no
C2_4 C1_4 H1A_4 110.2 no
O1_4 C1_4 H1B_4 110.2 no
C2_4 C1_4 H1B_4 110.2 no
H1A_4 C1_4 H1B_4 108.5 no
O2_4 C2_4 C1_4 107.3(5) no
O2_4 C2_4 H2A_4 110.3 no
C1_4 C2_4 H2A_4 110.3 no
O2_4 C2_4 H2B_4 110.3 no
C1_4 C2_4 H2B_4 110.3 no
H2A_4 C2_4 H2B_4 108.5 no
O2_4 C3_4 C4_4 109.0(5) no
O2_4 C3_4 H3A_4 109.9 no
C4_4 C3_4 H3A_4 109.9 no
O2_4 C3_4 H3B_4 109.9 no
C4_4 C3_4 H3B_4 109.9 no
H3A_4 C3_4 H3B_4 108.3 no
O3_4 C4_4 C3_4 107.5(5) no
O3_4 C4_4 H4A_4 110.2 no
C3_4 C4_4 H4A_4 110.2 no
O3_4 C4_4 H4B_4 110.2 no
C3_4 C4_4 H4B_4 110.2 no
H4A_4 C4_4 H4B_4 108.5 no
O3_4 C5_4 C6_4 112.9(5) no
O3_4 C5_4 H5A_4 109.0 no
C6_4 C5_4 H5A_4 109.0 no
O3_4 C5_4 H5B_4 109.0 no
C6_4 C5_4 H5B_4 109.0 no
H5A_4 C5_4 H5B_4 107.8 no
O4_4 C6_4 C5_4 108.3(5) no
O4_4 C6_4 H6A_4 110.0 no
C5_4 C6_4 H6A_4 110.0 no
O4_4 C6_4 H6B_4 110.0 no
C5_4 C6_4 H6B_4 110.0 no
H6A_4 C6_4 H6B_4 108.4 no
O4_4 C7_4 C8_4 109.3(5) no
O4_4 C7_4 H7A_4 109.8 no
C8_4 C7_4 H7A_4 109.8 no
O4_4 C7_4 H7B_4 109.8 no
C8_4 C7_4 H7B_4 109.8 no
H7A_4 C7_4 H7B_4 108.3 no
O5_4 C8_4 C7_4 107.9(5) no
O5_4 C8_4 H8A_4 110.1 no
C7_4 C8_4 H8A_4 110.1 no
O5_4 C8_4 H8B_4 110.1 no
C7_4 C8_4 H8B_4 110.1 no
H8A_4 C8_4 H8B_4 108.4 no
O5_4 C9_4 C10_4 107.5(5) no
O5_4 C9_4 H9A_4 110.2 no
C10_4 C9_4 H9A_4 110.2 no
O5_4 C9_4 H9B_4 110.2 no
C10_4 C9_4 H9B_4 110.2 no
H9A_4 C9_4 H9B_4 108.5 no
O1_4 C10_4 C9_4 107.9(5) no
O1_4 C10_4 H10A_4 110.1 no
C9_4 C10_4 H10A_4 110.1 no
O1_4 C10_4 H10B_4 110.1 no
C9_4 C10_4 H10B_4 110.1 no
H10A_4 C10_4 H10B_4 108.4 no
C1_4 O1_4 C10_4 112.9(5) no
C3_4 O2_4 C2_4 114.1(5) no
C4_4 O3_4 C5_4 114.5(5) no
C6_4 O4_4 C7_4 112.4(5) no
C8_4 O5_4 C9_4 114.6(5) no
O11_4 Ni4_4 O7_4 93.13(18) no
O11_4 Ni4_4 O6_4 90.75(17) no
O7_4 Ni4_4 O6_4 175.99(18) no
O11_4 Ni4_4 O8_4 89.45(17) no
O7_4 Ni4_4 O8_4 91.07(17) no
O6_4 Ni4_4 O8_4 89.99(17) no
O11_4 Ni4_4 O10_4 89.38(19) no
O7_4 Ni4_4 O10_4 90.84(17) no
O6_4 Ni4_4 O10_4 88.18(17) no
O8_4 Ni4_4 O10_4 177.81(18) no
O11_4 Ni4_4 O9_4 178.35(19) no
O7_4 Ni4_4 O9_4 85.85(17) no
O6_4 Ni4_4 O9_4 90.25(18) no
O8_4 Ni4_4 O9_4 91.86(18) no
O10_4 Ni4_4 O9_4 89.34(18) no
Ni4_4 O6_4 H6C_4 109.9(3) no
Ni4_4 O6_4 H6D_4 129.6(4) no
H6C_4 O6_4 H6D_4 95.9(4) no
Ni4_4 O7_4 H7C_4 125.5(3) no
Ni4_4 O7_4 H7D_4 131.9(4) no
H7C_4 O7_4 H7D_4 100.7(4) no
Ni4_4 O8_4 H8C_4 109.4(3) no
Ni4_4 O8_4 H8D_4 108.9(3) no
H8C_4 O8_4 H8D_4 101.4(4) no
Ni4_4 O9_4 H9C_4 116.6(4) no
Ni4_4 O9_4 H9D_4 108.6(3) no
H9C_4 O9_4 H9D_4 105.6(5) no
Ni4_4 O10_4 H10C_4 99.4(3) no
Ni4_4 O10_4 H10D_4 109.3(3) no
H10C_4 O10_4 H10D_4 102.4(5) no
Ni4_4 O11_4 H11C_4 116.5(4) no
Ni4_4 O11_4 H11D_4 132.3(4) no
H11C_4 O11_4 H11D_4 110.1(4) no
O13_4 N1_4 O14_4 119.6(6) no
O13_4 N1_4 O12_4 119.2(5) no
O14_4 N1_4 O12_4 121.2(5) no
O16_4 N2_4 O15_4 119.8(6) no
O16_4 N2_4 O17_4 118.7(6) no
O15_4 N2_4 O17_4 121.6(6) no
H18C_4 O18_4 H18D_4 85.4(4) no
H19C_4 O19_4 H19D_4 96.1(5) no
O1_5 C1_5 C2_5 108.3(5) no
O1_5 C1_5 H1A_5 110.0 no
C2_5 C1_5 H1A_5 110.0 no
O1_5 C1_5 H1B_5 110.0 no
C2_5 C1_5 H1B_5 110.0 no
H1A_5 C1_5 H1B_5 108.4 no
O2_5 C2_5 C1_5 108.0(5) no
O2_5 C2_5 H2A_5 110.1 no
C1_5 C2_5 H2A_5 110.1 no
O2_5 C2_5 H2B_5 110.1 no
C1_5 C2_5 H2B_5 110.1 no
H2A_5 C2_5 H2B_5 108.4 no
O2_5 C3_5 C4_5 109.1(5) no
O2_5 C3_5 H3A_5 109.9 no
C4_5 C3_5 H3A_5 109.9 no
O2_5 C3_5 H3B_5 109.9 no
C4_5 C3_5 H3B_5 109.9 no
H3A_5 C3_5 H3B_5 108.3 no
O3_5 C4_5 C3_5 107.7(5) no
O3_5 C4_5 H4A_5 110.2 no
C3_5 C4_5 H4A_5 110.2 no
O3_5 C4_5 H4B_5 110.2 no
C3_5 C4_5 H4B_5 110.2 no
H4A_5 C4_5 H4B_5 108.5 no
O3_5 C5_5 C6_5 112.0(5) no
O3_5 C5_5 H5A_5 109.2 no
C6_5 C5_5 H5A_5 109.2 no
O3_5 C5_5 H5B_5 109.2 no
C6_5 C5_5 H5B_5 109.2 no
H5A_5 C5_5 H5B_5 107.9 no
O4_5 C6_5 C5_5 108.9(5) no
O4_5 C6_5 H6A_5 109.9 no
C5_5 C6_5 H6A_5 109.9 no
O4_5 C6_5 H6B_5 109.9 no
C5_5 C6_5 H6B_5 109.9 no
H6A_5 C6_5 H6B_5 108.3 no
O4_5 C7_5 C8_5 108.2(5) no
O4_5 C7_5 H7A_5 110.1 no
C8_5 C7_5 H7A_5 110.1 no
O4_5 C7_5 H7B_5 110.1 no
C8_5 C7_5 H7B_5 110.1 no
H7A_5 C7_5 H7B_5 108.4 no
O5_5 C8_5 C7_5 106.8(5) no
O5_5 C8_5 H8A_5 110.4 no
C7_5 C8_5 H8A_5 110.4 no
O5_5 C8_5 H8B_5 110.4 no
C7_5 C8_5 H8B_5 110.4 no
H8A_5 C8_5 H8B_5 108.6 no
O5_5 C9_5 C10_5 108.5(5) no
O5_5 C9_5 H9A_5 110.0 no
C10_5 C9_5 H9A_5 110.0 no
O5_5 C9_5 H9B_5 110.0 no
C10_5 C9_5 H9B_5 110.0 no
H9A_5 C9_5 H9B_5 108.4 no
O1_5 C10_5 C9_5 108.3(5) no
O1_5 C10_5 H10A_5 110.0 no
C9_5 C10_5 H10A_5 110.0 no
O1_5 C10_5 H10B_5 110.0 no
C9_5 C10_5 H10B_5 110.0 no
H10A_5 C10_5 H10B_5 108.4 no
C10_5 O1_5 C1_5 113.4(5) no
C2_5 O2_5 C3_5 113.5(5) no
C5_5 O3_5 C4_5 114.2(5) no
C6_5 O4_5 C7_5 113.1(5) no
C9_5 O5_5 C8_5 113.9(5) no
O6_5 Ni5_5 O7_5 175.69(19) no
O6_5 Ni5_5 O11_5 90.97(17) no
O7_5 Ni5_5 O11_5 93.33(17) no
O6_5 Ni5_5 O10_5 88.39(17) no
O7_5 Ni5_5 O10_5 91.32(17) no
O11_5 Ni5_5 O10_5 90.47(18) no
O6_5 Ni5_5 O9_5 88.69(17) no
O7_5 Ni5_5 O9_5 87.00(18) no
O11_5 Ni5_5 O9_5 179.64(18) no
O10_5 Ni5_5 O9_5 89.65(17) no
O6_5 Ni5_5 O8_5 90.52(17) no
O7_5 Ni5_5 O8_5 89.79(17) no
O11_5 Ni5_5 O8_5 89.18(17) no
O10_5 Ni5_5 O8_5 178.85(18) no
O9_5 Ni5_5 O8_5 90.70(18) no
Ni5_5 O6_5 H6C_5 121.0(3) no
Ni5_5 O6_5 H6D_5 115.1(3) no
H6C_5 O6_5 H6D_5 100.8(4) no
Ni5_5 O7_5 H7C_5 134.9(4) no
Ni5_5 O7_5 H7D_5 118.3(3) no
H7C_5 O7_5 H7D_5 106.8(4) no
Ni5_5 O8_5 H8C_5 125.6(3) no
Ni5_5 O8_5 H8D_5 112.6(3) no
H8C_5 O8_5 H8D_5 104.5(4) no
Ni5_5 O9_5 H9C_5 129.5(4) no
Ni5_5 O9_5 H9D_5 124.6(4) no
H9C_5 O9_5 H9D_5 105.8(4) no
Ni5_5 O10_5 H10C_5 109.9(4) no
Ni5_5 O10_5 H10D_5 112.5(3) no
H10C_5 O10_5 H10D_5 115.3(5) no
Ni5_5 O11_5 H11C_5 108.3(3) no
Ni5_5 O11_5 H11D_5 114.1(3) no
H11C_5 O11_5 H11D_5 102.9(4) no
O13_5 N1_5 O12_5 122.4(6) no
O13_5 N1_5 O14_5 119.2(6) no
O12_5 N1_5 O14_5 118.4(5) no
O15_5 N2_5 O17_5 122.8(5) no
O15_5 N2_5 O16_5 119.7(6) no
O17_5 N2_5 O16_5 117.5(6) no
H18C_5 O18_5 H18D_5 88.2(4) no
H19C_5 O19_5 H19D_5 103.8(5) no
O1_6 C1_6 C2_6 107.4(5) no
O1_6 C1_6 H1A_6 110.2 no
C2_6 C1_6 H1A_6 110.2 no
O1_6 C1_6 H1B_6 110.2 no
C2_6 C1_6 H1B_6 110.2 no
H1A_6 C1_6 H1B_6 108.5 no
O2_6 C2_6 C1_6 109.9(5) no
O2_6 C2_6 H2A_6 109.7 no
C1_6 C2_6 H2A_6 109.7 no
O2_6 C2_6 H2B_6 109.7 no
C1_6 C2_6 H2B_6 109.7 no
H2A_6 C2_6 H2B_6 108.2 no
O2_6 C3_6 C4_6 108.5(5) no
O2_6 C3_6 H3A_6 110.0 no
C4_6 C3_6 H3A_6 110.0 no
O2_6 C3_6 H3B_6 110.0 no
C4_6 C3_6 H3B_6 110.0 no
H3A_6 C3_6 H3B_6 108.4 no
O3_6 C4_6 C3_6 107.4(5) no
O3_6 C4_6 H4A_6 110.2 no
C3_6 C4_6 H4A_6 110.2 no
O3_6 C4_6 H4B_6 110.2 no
C3_6 C4_6 H4B_6 110.2 no
H4A_6 C4_6 H4B_6 108.5 no
O3_6 C5_6 C6_6 112.9(5) no
O3_6 C5_6 H5A_6 109.0 no
C6_6 C5_6 H5A_6 109.0 no
O3_6 C5_6 H5B_6 109.0 no
C6_6 C5_6 H5B_6 109.0 no
H5A_6 C5_6 H5B_6 107.8 no
O4_6 C6_6 C5_6 107.9(5) no
O4_6 C6_6 H6A_6 110.1 no
C5_6 C6_6 H6A_6 110.1 no
O4_6 C6_6 H6B_6 110.1 no
C5_6 C6_6 H6B_6 110.1 no
H6A_6 C6_6 H6B_6 108.4 no
O4_6 C7_6 C8_6 108.9(5) no
O4_6 C7_6 H7A_6 109.9 no
C8_6 C7_6 H7A_6 109.9 no
O4_6 C7_6 H7B_6 109.9 no
C8_6 C7_6 H7B_6 109.9 no
H7A_6 C7_6 H7B_6 108.3 no
O5_6 C8_6 C7_6 108.0(5) no
O5_6 C8_6 H8A_6 110.1 no
C7_6 C8_6 H8A_6 110.1 no
O5_6 C8_6 H8B_6 110.1 no
C7_6 C8_6 H8B_6 110.1 no
H8A_6 C8_6 H8B_6 108.4 no
O5_6 C9_6 C10_6 108.4(5) no
O5_6 C9_6 H9A_6 110.0 no
C10_6 C9_6 H9A_6 110.0 no
O5_6 C9_6 H9B_6 110.0 no
C10_6 C9_6 H9B_6 110.0 no
H9A_6 C9_6 H9B_6 108.4 no
O1_6 C10_6 C9_6 108.4(5) no
O1_6 C10_6 H10A_6 110.0 no
C9_6 C10_6 H10A_6 110.0 no
O1_6 C10_6 H10B_6 110.0 no
C9_6 C10_6 H10B_6 110.0 no
H10A_6 C10_6 H10B_6 108.4 no
C10_6 O1_6 C1_6 114.5(5) no
C2_6 O2_6 C3_6 115.6(5) no
C4_6 O3_6 C5_6 113.7(5) no
C7_6 O4_6 C6_6 111.0(5) no
C8_6 O5_6 C9_6 116.0(5) no
O11_6 Ni6_6 O7_6 93.40(18) no
O11_6 Ni6_6 O6_6 90.43(18) no
O7_6 Ni6_6 O6_6 175.98(19) no
O11_6 Ni6_6 O8_6 89.84(17) no
O7_6 Ni6_6 O8_6 90.29(17) no
O6_6 Ni6_6 O8_6 90.93(17) no
O11_6 Ni6_6 O9_6 178.1(2) no
O7_6 Ni6_6 O9_6 85.90(18) no
O6_6 Ni6_6 O9_6 90.23(18) no
O8_6 Ni6_6 O9_6 91.94(18) no
O11_6 Ni6_6 O10_6 89.66(18) no
O7_6 Ni6_6 O10_6 90.81(17) no
O6_6 Ni6_6 O10_6 88.01(17) no
O8_6 Ni6_6 O10_6 178.82(18) no
O9_6 Ni6_6 O10_6 88.57(18) no
Ni6_6 O6_6 H6C_6 103.4(3) no
Ni6_6 O6_6 H6D_6 139.3(4) no
H6C_6 O6_6 H6D_6 92.3(4) no
Ni6_6 O7_6 H7C_6 123.2(3) no
Ni6_6 O7_6 H7D_6 139.4(4) no
H7C_6 O7_6 H7D_6 93.3(3) no
Ni6_6 O8_6 H8C_6 110.3(3) no
Ni6_6 O8_6 H8D_6 114.4(3) no
H8C_6 O8_6 H8D_6 99.2(4) no
Ni6_6 O9_6 H9C_6 113.8(4) no
Ni6_6 O9_6 H9D_6 108.4(3) no
H9C_6 O9_6 H9D_6 107.4(5) no
Ni6_6 O10_6 H10C_6 95.3(3) no
Ni6_6 O10_6 H10D_6 109.6(4) no
H10C_6 O10_6 H10D_6 113.6(5) no
Ni6_6 O11_6 H11C_6 113.1(3) no
Ni6_6 O11_6 H11D_6 142.3(4) no
H11C_6 O11_6 H11D_6 103.3(4) no
O13_6 N1_6 O12_6 120.8(6) no
O13_6 N1_6 O14_6 119.3(6) no
O12_6 N1_6 O14_6 120.0(5) no
O16_6 N2_6 O17_6 119.8(5) no
O16_6 N2_6 O15_6 117.9(5) no
O17_6 N2_6 O15_6 122.3(5) no
H18C_6 O18_6 H18D_6 93.1(5) no
H19C_6 O19_6 H19D_6 100.2(5) no
O1_7 C1_7 C2_7 109.4(5) no
O1_7 C1_7 H1A_7 109.8 no
C2_7 C1_7 H1A_7 109.8 no
O1_7 C1_7 H1B_7 109.8 no
C2_7 C1_7 H1B_7 109.8 no
H1A_7 C1_7 H1B_7 108.2 no
O2_7 C2_7 C1_7 106.3(5) no
O2_7 C2_7 H2A_7 110.5 no
C1_7 C2_7 H2A_7 110.5 no
O2_7 C2_7 H2B_7 110.5 no
C1_7 C2_7 H2B_7 110.5 no
H2A_7 C2_7 H2B_7 108.7 no
O2_7 C3_7 C4_7 109.0(5) no
O2_7 C3_7 H3A_7 109.9 no
C4_7 C3_7 H3A_7 109.9 no
O2_7 C3_7 H3B_7 109.9 no
C4_7 C3_7 H3B_7 109.9 no
H3A_7 C3_7 H3B_7 108.3 no
O3_7 C4_7 C3_7 109.8(5) no
O3_7 C4_7 H4A_7 109.7 no
C3_7 C4_7 H4A_7 109.7 no
O3_7 C4_7 H4B_7 109.7 no
C3_7 C4_7 H4B_7 109.7 no
H4A_7 C4_7 H4B_7 108.2 no
O3_7 C5_7 C6_7 111.9(5) no
O3_7 C5_7 H5A_7 109.2 no
C6_7 C5_7 H5A_7 109.2 no
O3_7 C5_7 H5B_7 109.2 no
C6_7 C5_7 H5B_7 109.2 no
H5A_7 C5_7 H5B_7 107.9 no
O4_7 C6_7 C5_7 109.5(5) no
O4_7 C6_7 H6A_7 109.8 no
C5_7 C6_7 H6A_7 109.8 no
O4_7 C6_7 H6B_7 109.8 no
C5_7 C6_7 H6B_7 109.8 no
H6A_7 C6_7 H6B_7 108.2 no
O4_7 C7_7 C8_7 107.8(5) no
O4_7 C7_7 H7A_7 110.1 no
C8_7 C7_7 H7A_7 110.1 no
O4_7 C7_7 H7B_7 110.1 no
C8_7 C7_7 H7B_7 110.1 no
H7A_7 C7_7 H7B_7 108.5 no
O5_7 C8_7 C7_7 108.1(5) no
O5_7 C8_7 H8A_7 110.1 no
C7_7 C8_7 H8A_7 110.1 no
O5_7 C8_7 H8B_7 110.1 no
C7_7 C8_7 H8B_7 110.1 no
H8A_7 C8_7 H8B_7 108.4 no
O5_7 C9_7 C10_7 106.8(5) no
O5_7 C9_7 H9A_7 110.4 no
C10_7 C9_7 H9A_7 110.4 no
O5_7 C9_7 H9B_7 110.4 no
C10_7 C9_7 H9B_7 110.4 no
H9A_7 C9_7 H9B_7 108.6 no
O1_7 C10_7 C9_7 108.6(5) no
O1_7 C10_7 H10A_7 110.0 no
C9_7 C10_7 H10A_7 110.0 no
O1_7 C10_7 H10B_7 110.0 no
C9_7 C10_7 H10B_7 110.0 no
H10A_7 C10_7 H10B_7 108.4 no
C1_7 O1_7 C10_7 114.3(5) no
C3_7 O2_7 C2_7 113.4(5) no
C5_7 O3_7 C4_7 116.2(5) no
C6_7 O4_7 C7_7 112.7(5) no
C8_7 O5_7 C9_7 113.3(5) no
O7_7 Ni7_7 O11_7 93.43(17) no
O7_7 Ni7_7 O6_7 176.76(19) no
O11_7 Ni7_7 O6_7 89.81(17) no
O7_7 Ni7_7 O10_7 91.08(17) no
O11_7 Ni7_7 O10_7 90.49(19) no
O6_7 Ni7_7 O10_7 88.95(18) no
O7_7 Ni7_7 O9_7 87.16(17) no
O11_7 Ni7_7 O9_7 179.40(19) no
O6_7 Ni7_7 O9_7 89.60(18) no
O10_7 Ni7_7 O9_7 89.64(17) no
O7_7 Ni7_7 O8_7 89.21(17) no
O11_7 Ni7_7 O8_7 89.45(18) no
O6_7 Ni7_7 O8_7 90.76(17) no
O10_7 Ni7_7 O8_7 179.71(19) no
O9_7 Ni7_7 O8_7 90.42(18) no
Ni7_7 O6_7 H6C_7 120.4(3) no
Ni7_7 O6_7 H6D_7 113.8(3) no
H6C_7 O6_7 H6D_7 104.3(4) no
Ni7_7 O7_7 H7C_7 138.7(4) no
Ni7_7 O7_7 H7D_7 117.3(3) no
H7C_7 O7_7 H7D_7 102.2(4) no
Ni7_7 O8_7 H8C_7 131.8(4) no
Ni7_7 O8_7 H8D_7 112.5(3) no
H8C_7 O8_7 H8D_7 101.3(4) no
Ni7_7 O9_7 H9C_7 128.4(4) no
Ni7_7 O9_7 H9D_7 127.9(4) no
H9C_7 O9_7 H9D_7 103.3(4) no
Ni7_7 O10_7 H10C_7 109.2(4) no
Ni7_7 O10_7 H10D_7 107.8(3) no
H10C_7 O10_7 H10D_7 116.4(5) no
Ni7_7 O11_7 H11C_7 108.6(3) no
Ni7_7 O11_7 H11D_7 108.8(3) no
H11C_7 O11_7 H11D_7 99.5(4) no
O13_7 N1_7 O12_7 120.9(6) no
O13_7 N1_7 O14_7 119.7(6) no
O12_7 N1_7 O14_7 119.4(5) no
O15_7 N2_7 O16_7 119.4(6) no
O15_7 N2_7 O17_7 122.3(6) no
O16_7 N2_7 O17_7 118.3(6) no
H18C_7 O18_7 H18D_7 104.8(5) no
H19C_7 O19_7 H19D_7 85.9(4) no

loop_
_geom_bond_atom_site_label_1
_geom_bond_atom_site_label_2
_geom_bond_distance
_geom_bond_publ_flag
C1'_1 O1'_1 1.4463 no
C1'_1 C2'_1 1.4896 no
C1'_1 H11_1 0.9899 no
C1'_1 H12_1 0.9901 no
C2'_1 O2'_1 1.4308 no
C2'_1 H21_1 0.9900 no
C2'_1 H22_1 0.9901 no
C3'_1 O2'_1 1.4337 no
C3'_1 C4'_1 1.4913 no
C3'_1 H31_1 0.9900 no
C3'_1 H32_1 0.9901 no
C4'_1 O3'_1 1.4186 no
C4'_1 H41_1 0.9900 no
C4'_1 H42_1 0.9900 no
C5'_1 O3'_1 1.4400 no
C5'_1 C6'_1 1.5042 no
C5'_1 H51_1 0.9900 no
C5'_1 H52_1 0.9900 no
C6'_1 O4'_1 1.4247 no
C6'_1 H61_1 0.9900 no
C6'_1 H62_1 0.9899 no
C7'_1 O4'_1 1.4332 no
C7'_1 C8'_1 1.5005 no
C7'_1 H71_1 0.9898 no
C7'_1 H72_1 0.9900 no
C8'_1 O5'_1 1.4375 no
C8'_1 H81_1 0.9899 no
C8'_1 H82_1 0.9900 no
C9'_1 O5'_1 1.4250 no
C9'_1 C10'_1 1.5029 no
C9'_1 H91_1 0.9900 no
C9'_1 H92_1 0.9901 no
C10'_1 O1'_1 1.4270 no
C10'_1 H101_1 0.9900 no
C10'_1 H102_1 0.9903 no
C1_1 O1_1 1.419(10) no
C1_1 C2_1 1.522(11) no
C1_1 H102_1 1.2995 no
C1_1 H1A_1 0.9900 no
C1_1 H1B_1 0.9900 no
C2_1 O2_1 1.433(10) no
C2_1 H92_1 1.0050 no
C2_1 H2A_1 0.9900 no
C2_1 H2B_1 0.9900 no
C3_1 O2_1 1.434(9) no
C3_1 C4_1 1.519(11) no
C3_1 H3A_1 0.9900 no
C3_1 H3B_1 0.9900 no
C4_1 O3_1 1.434(9) no
C4_1 H71_1 1.2420 no
C4_1 H4A_1 0.9900 no
C4_1 H4B_1 0.9900 no
C5_1 O3_1 1.405(9) no
C5_1 C6_1 1.553(11) no
C5_1 H52_1 1.0369 no
C5_1 H5A_1 0.9900 no
C5_1 H5B_1 0.9900 no
C6_1 O4_1 1.425(9) no
C6_1 H51_1 1.2296 no
C6_1 H6A_1 0.9900 no
C6_1 H6B_1 0.9900 no
C7_1 O4_1 1.420(9) no
C7_1 C8_1 1.526(10) no
C7_1 H41_1 1.2762 no
C7_1 H42_1 1.2722 no
C7_1 H7A_1 0.9900 no
C7_1 H7B_1 0.9900 no
C8_1 O5_1 1.445(9) no
C8_1 H31_1 0.9532 no
C8_1 H32_1 1.0732 no
C8_1 H8A_1 0.9900 no
C8_1 H8B_1 0.9900 no
C9_1 O5_1 1.424(9) no
C9_1 C10_1 1.509(11) no
C9_1 H21_1 1.2335 no
C9_1 H22_1 1.1253 no
C9_1 H9A_1 0.9900 no
C9_1 H9B_1 0.9900 no
C10_1 O1_1 1.448(10) no
C10_1 H11_1 1.0136 no
C10_1 H12_1 1.0478 no
C10_1 H10A_1 0.9900 no
C10_1 H10B_1 0.9900 no
Ni1'_1 O11'_1 2.029(7) no
Ni1'_1 O6'_1 2.033(7) no
Ni1'_1 O10'_1 2.048(6) no
Ni1'_1 O7'_1 2.054(6) no
Ni1'_1 O9'_1 2.074(6) no
Ni1'_1 O8'_1 2.075(6) no
O6'_1 H6C_1 0.912(13) no
O6'_1 H6D_1 0.803(8) no
O7'_1 H7D_1 1.051(9) no
O8'_1 H11C_1 0.845(10) no
O8'_1 H11D_1 0.782(10) no
O9'_1 H10C_1 1.225(10) no
O9'_1 H10D_1 1.083(10) no
O10'_1 H9C_1 1.067(9) no
O10'_1 H9D_1 1.241(9) no
O11'_1 H8C_1 1.046(10) no
O11'_1 H8D_1 0.630(8) no
Ni1_1 O11_1 2.033(5) no
Ni1_1 O7_1 2.036(5) no
Ni1_1 O9_1 2.038(5) no
Ni1_1 O6_1 2.050(6) no
Ni1_1 O8_1 2.051(5) no
Ni1_1 O10_1 2.069(5) no
O6_1 H6C_1 0.857(9) no
O6_1 H6D_1 0.925(7) no
O7_1 H7C_1 0.844(6) no
O7_1 H7D_1 0.925(6) no
O8_1 H8C_1 0.882(8) no
O8_1 H8D_1 0.825(6) no
O9_1 H9C_1 0.805(7) no
O9_1 H9D_1 0.793(7) no
O10_1 H10C_1 0.854(7) no
O10_1 H10D_1 0.724(7) no
O11_1 H11C_1 0.971(7) no
O11_1 H11D_1 0.738(6) no
N1'_1 O12'_1 1.232(11) no
N1'_1 O13'_1 1.269(11) no
N1'_1 O14'_1 1.294(11) no
N1_1 O13_1 1.233(8) no
N1_1 O14_1 1.254(8) no
N1_1 O12_1 1.255(8) no
N2_1 O15_1 1.240(6) no
N2_1 O17_1 1.241(6) no
N2_1 O16_1 1.275(5) no
O18_1 H18C_1 0.839(7) no
O18_1 H18D_1 1.198(11) no
O19_1 H19C_1 0.837(7) no
O19_1 H19D_1 1.154(11) no
O18'_1 H19C_1 1.134(14) no
O18'_1 H19D_1 0.420(15) no
O19'_1 H18C_1 1.224(11) no
O19'_1 H18D_1 0.443(11) no
C1'_2 O1'_2 1.4312 no
C1'_2 C2'_2 1.5055 no
C1'_2 H11_2 0.9900 no
C1'_2 H12_2 0.9900 no
C2'_2 O2'_2 1.4333 no
C2'_2 H21_2 0.9901 no
C2'_2 H22_2 0.9899 no
C3'_2 O2'_2 1.4281 no
C3'_2 C4'_2 1.5014 no
C3'_2 H31_2 0.9899 no
C3'_2 H32_2 0.9898 no
C4'_2 O3'_2 1.4384 no
C4'_2 H41_2 0.9900 no
C4'_2 H42_2 0.9899 no
C5'_2 O3'_2 1.4164 no
C5'_2 C6'_2 1.5044 no
C5'_2 H51_2 0.9900 no
C5'_2 H52_2 0.9901 no
C6'_2 O4'_2 1.4365 no
C6'_2 H61_2 0.9900 no
C6'_2 H62_2 0.9901 no
C7'_2 O4'_2 1.4250 no
C7'_2 C8'_2 1.5006 no
C7'_2 H71_2 0.9901 no
C7'_2 H72_2 0.9900 no
C8'_2 O5'_2 1.4277 no
C8'_2 H81_2 0.9901 no
C8'_2 H82_2 0.9899 no
C9'_2 O5'_2 1.4290 no
C9'_2 C10'_2 1.5004 no
C9'_2 H91_2 0.9899 no
C9'_2 H92_2 0.9900 no
C10'_2 O1'_2 1.4279 no
C10'_2 H101_2 0.9900 no
C10'_2 H102_2 0.9899 no
C1_2 O1_2 1.444(9) no
C1_2 C2_2 1.510(10) no
C1_2 H101_2 1.1783 no
C1_2 H102_2 1.1229 no
C1_2 H1A_2 0.9900 no
C1_2 H1B_2 0.9900 no
C2_2 O2_2 1.403(9) no
C2_2 H91_2 1.1570 no
C2_2 H92_2 1.0089 no
C2_2 H2A_2 0.9900 no
C2_2 H2B_2 0.9900 no
C3_2 O2_2 1.452(9) no
C3_2 C4_2 1.481(10) no
C3_2 H81_2 1.1739 no
C3_2 H3A_2 0.9900 no
C3_2 H3B_2 0.9900 no
C4_2 O3_2 1.417(9) no
C4_2 H72_2 1.1211 no
C4_2 H4A_2 0.9900 no
C4_2 H4B_2 0.9900 no
C5_2 O3_2 1.446(9) no
C5_2 C6_2 1.495(10) no
C5_2 H52_2 0.9509 no
C5_2 H5A_2 0.9900 no
C5_2 H5B_2 0.9900 no
C6_2 O4_2 1.427(9) no
C6_2 H51_2 1.0506 no
C6_2 H6A_2 0.9900 no
C6_2 H6B_2 0.9900 no
C7_2 O4_2 1.427(9) no
C7_2 C8_2 1.496(10) no
C7_2 H41_2 1.2419 no
C7_2 H42_2 0.9556 no
C7_2 H7A_2 0.9900 no
C7_2 H7B_2 0.9900 no
C8_2 O5_2 1.429(9) no
C8_2 H31_2 0.8564 no
C8_2 H32_2 1.2062 no
C8_2 H8A_2 0.9900 no
C8_2 H8B_2 0.9900 no
C9_2 O5_2 1.433(9) no
C9_2 C10_2 1.532(10) no
C9_2 H21_2 1.1900 no
C9_2 H22_2 1.0343 no
C9_2 H9A_2 0.9900 no
C9_2 H9B_2 0.9900 no
C10_2 O1_2 1.424(10) no
C10_2 H11_2 0.9333 no
C10_2 H12_2 0.9830 no
C10_2 H10A_2 0.9900 no
C10_2 H10B_2 0.9900 no
Ni2'_2 O11'_2 2.035(7) no
Ni2'_2 O9'_2 2.037(6) no
Ni2'_2 O10'_2 2.041(6) no
Ni2'_2 O6'_2 2.047(7) no
Ni2'_2 O7'_2 2.049(6) no
Ni2'_2 O8'_2 2.072(6) no
O6'_2 H6C_2 0.944(14) no
O6'_2 H6D_2 0.769(9) no
O7'_2 H7C_2 1.299(9) no
O7'_2 H7D_2 1.006(8) no
O8'_2 H11C_2 0.728(10) no
O8'_2 H11D_2 0.860(10) no
O9'_2 H10C_2 0.990(8) no
O9'_2 H10D_2 0.790(8) no
O10'_2 H9C_2 0.925(8) no
O10'_2 H9D_2 1.267(9) no
O11'_2 H8C_2 0.851(10) no
O11'_2 H8D_2 0.764(10) no
Ni2_2 O7_2 2.032(5) no
Ni2_2 O11_2 2.042(6) no
Ni2_2 O6_2 2.046(6) no
Ni2_2 O10_2 2.051(5) no
Ni2_2 O9_2 2.055(5) no
Ni2_2 O8_2 2.064(6) no
O6_2 H6C_2 0.866(11) no
O6_2 H6D_2 0.889(8) no
O7_2 H7C_2 0.879(7) no
O7_2 H7D_2 0.883(6) no
O8_2 H8C_2 0.804(9) no
O8_2 H8D_2 0.836(8) no
O9_2 H9C_2 0.838(8) no
O9_2 H9D_2 0.802(8) no
O10_2 H10C_2 1.067(6) no
O10_2 H10D_2 1.207(7) no
O11_2 H11C_2 0.806(7) no
O11_2 H11D_2 0.820(7) no
N1_2 O13_2 1.226(7) no
N1_2 O12_2 1.246(8) no
N1_2 O14_2 1.295(8) no
N1'_2 O13'_2 1.257(10) no
N1'_2 O12'_2 1.258(10) no
N1'_2 O14'_2 1.276(10) no
N2_2 O16_2 1.239(6) no
N2_2 O17_2 1.256(6) no
N2_2 O15_2 1.258(6) no
O18'_2 H19C_2 0.788(17) no
O18'_2 H19D_2 1.48(3) no
O19'_2 H18C_2 0.657(12) no
O18_2 H18C_2 1.108(11) no
O18_2 H18D_2 0.854(8) no
O19_2 H19C_2 0.860(8) no
O19_2 H19D_2 0.868(10) no
C1_3 O1_3 1.432(6) no
C1_3 C2_3 1.494(6) no
C1_3 H1A_3 0.9900 no
C1_3 H1B_3 0.9900 no
C2_3 O2_3 1.421(6) no
C2_3 H2A_3 0.9900 no
C2_3 H2B_3 0.9900 no
C3_3 O2_3 1.434(6) no
C3_3 C4_3 1.500(7) no
C3_3 H3A_3 0.9900 no
C3_3 H3B_3 0.9900 no
C4_3 O3_3 1.441(6) no
C4_3 H4A_3 0.9900 no
C4_3 H4B_3 0.9900 no
C5_3 O3_3 1.433(6) no
C5_3 C6_3 1.507(6) no
C5_3 H5A_3 0.9900 no
C5_3 H5B_3 0.9900 no
C6_3 O4_3 1.423(6) no
C6_3 H6A_3 0.9900 no
C6_3 H6B_3 0.9900 no
C7_3 O4_3 1.430(6) no
C7_3 C8_3 1.502(6) no
C7_3 H7A_3 0.9900 no
C7_3 H7B_3 0.9900 no
C8_3 O5_3 1.423(6) no
C8_3 H8A_3 0.9900 no
C8_3 H8B_3 0.9900 no
C9_3 O5_3 1.434(6) no
C9_3 C10_3 1.499(6) no
C9_3 H9A_3 0.9900 no
C9_3 H9B_3 0.9900 no
C10_3 O1_3 1.417(6) no
C10_3 H10A_3 0.9900 no
C10_3 H10B_3 0.9900 no
Ni3_3 O7_3 2.035(3) no
Ni3_3 O10_3 2.036(4) no
Ni3_3 O6_3 2.038(4) no
Ni3_3 O11_3 2.047(4) no
Ni3_3 O9_3 2.051(4) no
Ni3_3 O8_3 2.068(4) no
O6_3 H6C_3 0.834(4) no
O6_3 H6D_3 0.805(4) no
O7_3 H7C_3 0.779(4) no
O7_3 H7D_3 0.900(4) no
O8_3 H8C_3 0.850(4) no
O8_3 H8D_3 0.834(4) no
O9_3 H9C_3 0.893(4) no
O9_3 H9D_3 0.842(4) no
O10_3 H10C_3 0.856(4) no
O10_3 H10D_3 0.844(4) no
O11_3 H11C_3 0.894(4) no
O11_3 H11D_3 0.843(4) no
N1_3 O12_3 1.235(5) no
N1_3 O13_3 1.246(5) no
N1_3 O14_3 1.251(5) no
N2_3 O15_3 1.243(7) no
N2_3 O17_3 1.247(7) no
N2_3 O16_3 1.250(6) no
O18_3 H18C_3 1.153(5) no
O18_3 H18D_3 0.774(5) no
O19_3 H19C_3 0.800(5) no
O19_3 H19D_3 0.869(5) no
C1_4 O1_4 1.418(6) no
C1_4 C2_4 1.513(7) no
C1_4 H1A_4 0.9900 no
C1_4 H1B_4 0.9900 no
C2_4 O2_4 1.439(6) no
C2_4 H2A_4 0.9900 no
C2_4 H2B_4 0.9900 no
C3_4 O2_4 1.435(6) no
C3_4 C4_4 1.499(7) no
C3_4 H3A_4 0.9900 no
C3_4 H3B_4 0.9900 no
C4_4 O3_4 1.427(6) no
C4_4 H4A_4 0.9900 no
C4_4 H4B_4 0.9900 no
C5_4 O3_4 1.452(6) no
C5_4 C6_4 1.497(7) no
C5_4 H5A_4 0.9900 no
C5_4 H5B_4 0.9900 no
C6_4 O4_4 1.415(6) no
C6_4 H6A_4 0.9900 no
C6_4 H6B_4 0.9900 no
C7_4 O4_4 1.434(6) no
C7_4 C8_4 1.504(7) no
C7_4 H7A_4 0.9900 no
C7_4 H7B_4 0.9900 no
C8_4 O5_4 1.416(6) no
C8_4 H8A_4 0.9900 no
C8_4 H8B_4 0.9900 no
C9_4 O5_4 1.424(6) no
C9_4 C10_4 1.515(7) no
C9_4 H9A_4 0.9900 no
C9_4 H9B_4 0.9900 no
C10_4 O1_4 1.444(6) no
C10_4 H10A_4 0.9900 no
C10_4 H10B_4 0.9900 no
Ni4_4 O11_4 2.036(4) no
Ni4_4 O7_4 2.040(4) no
Ni4_4 O6_4 2.048(4) no
Ni4_4 O8_4 2.052(4) no
Ni4_4 O10_4 2.054(4) no
Ni4_4 O9_4 2.054(4) no
O6_4 H6C_4 0.840(4) no
O6_4 H6D_4 0.901(4) no
O7_4 H7C_4 0.846(4) no
O7_4 H7D_4 0.894(4) no
O8_4 H8C_4 0.823(4) no
O8_4 H8D_4 0.832(4) no
O9_4 H9C_4 0.809(4) no
O9_4 H9D_4 0.836(4) no
O10_4 H10C_4 0.839(4) no
O10_4 H10D_4 0.861(4) no
O11_4 H11C_4 0.798(4) no
O11_4 H11D_4 0.817(4) no
N1_4 O13_4 1.248(6) no
N1_4 O14_4 1.254(6) no
N1_4 O12_4 1.269(6) no
N2_4 O16_4 1.229(6) no
N2_4 O15_4 1.260(6) no
N2_4 O17_4 1.263(7) no
O18_4 H18C_4 1.087(5) no
O18_4 H18D_4 0.871(5) no
O19_4 H19C_4 0.869(5) no
O19_4 H19D_4 0.874(5) no
C1_5 O1_5 1.426(6) no
C1_5 C2_5 1.508(7) no
C1_5 H1A_5 0.9900 no
C1_5 H1B_5 0.9900 no
C2_5 O2_5 1.427(6) no
C2_5 H2A_5 0.9900 no
C2_5 H2B_5 0.9900 no
C3_5 O2_5 1.430(6) no
C3_5 C4_5 1.498(7) no
C3_5 H3A_5 0.9900 no
C3_5 H3B_5 0.9900 no
C4_5 O3_5 1.465(6) no
C4_5 H4A_5 0.9900 no
C4_5 H4B_5 0.9900 no
C5_5 O3_5 1.406(7) no
C5_5 C6_5 1.526(7) no
C5_5 H5A_5 0.9900 no
C5_5 H5B_5 0.9900 no
C6_5 O4_5 1.437(6) no
C6_5 H6A_5 0.9900 no
C6_5 H6B_5 0.9900 no
C7_5 O4_5 1.446(6) no
C7_5 C8_5 1.510(7) no
C7_5 H7A_5 0.9900 no
C7_5 H7B_5 0.9900 no
C8_5 O5_5 1.434(6) no
C8_5 H8A_5 0.9900 no
C8_5 H8B_5 0.9900 no
C9_5 O5_5 1.426(6) no
C9_5 C10_5 1.502(7) no
C9_5 H9A_5 0.9900 no
C9_5 H9B_5 0.9900 no
C10_5 O1_5 1.425(6) no
C10_5 H10A_5 0.9900 no
C10_5 H10B_5 0.9900 no
Ni5_5 O6_5 2.039(4) no
Ni5_5 O7_5 2.040(4) no
Ni5_5 O11_5 2.045(4) no
Ni5_5 O10_5 2.046(4) no
Ni5_5 O9_5 2.065(4) no
Ni5_5 O8_5 2.072(4) no
O6_5 H6C_5 0.880(4) no
O6_5 H6D_5 0.832(4) no
O7_5 H7C_5 0.823(4) no
O7_5 H7D_5 0.819(4) no
O8_5 H8C_5 0.885(4) no
O8_5 H8D_5 0.835(4) no
O9_5 H9C_5 0.843(4) no
O9_5 H9D_5 0.803(4) no
O10_5 H10C_5 0.763(4) no
O10_5 H10D_5 0.808(4) no
O11_5 H11C_5 0.827(4) no
O11_5 H11D_5 0.893(4) no
N1_5 O13_5 1.234(6) no
N1_5 O12_5 1.241(6) no
N1_5 O14_5 1.265(6) no
N2_5 O15_5 1.224(6) no
N2_5 O17_5 1.226(6) no
N2_5 O16_5 1.281(5) no
O18_5 H18C_5 1.099(5) no
O18_5 H18D_5 0.798(5) no
O19_5 H19C_5 0.795(5) no
O19_5 H19D_5 0.881(5) no
C1_6 O1_6 1.439(6) no
C1_6 C2_6 1.501(7) no
C1_6 H1A_6 0.9900 no
C1_6 H1B_6 0.9900 no
C2_6 O2_6 1.414(6) no
C2_6 H2A_6 0.9900 no
C2_6 H2B_6 0.9900 no
C3_6 O2_6 1.440(6) no
C3_6 C4_6 1.513(7) no
C3_6 H3A_6 0.9900 no
C3_6 H3B_6 0.9900 no
C4_6 O3_6 1.405(6) no
C4_6 H4A_6 0.9900 no
C4_6 H4B_6 0.9900 no
C5_6 O3_6 1.456(6) no
C5_6 C6_6 1.506(7) no
C5_6 H5A_6 0.9900 no
C5_6 H5B_6 0.9900 no
C6_6 O4_6 1.423(6) no
C6_6 H6A_6 0.9900 no
C6_6 H6B_6 0.9900 no
C7_6 O4_6 1.411(6) no
C7_6 C8_6 1.506(7) no
C7_6 H7A_6 0.9900 no
C7_6 H7B_6 0.9900 no
C8_6 O5_6 1.413(6) no
C8_6 H8A_6 0.9900 no
C8_6 H8B_6 0.9900 no
C9_6 O5_6 1.428(6) no
C9_6 C10_6 1.513(7) no
C9_6 H9A_6 0.9900 no
C9_6 H9B_6 0.9900 no
C10_6 O1_6 1.426(6) no
C10_6 H10A_6 0.9900 no
C10_6 H10B_6 0.9900 no
Ni6_6 O11_6 2.026(4) no
Ni6_6 O7_6 2.033(4) no
Ni6_6 O6_6 2.042(4) no
Ni6_6 O8_6 2.054(4) no
Ni6_6 O9_6 2.055(4) no
Ni6_6 O10_6 2.064(4) no
O6_6 H6C_6 0.914(5) no
O6_6 H6D_6 0.902(4) no
O7_6 H7C_6 0.876(4) no
O7_6 H7D_6 0.915(4) no
O8_6 H8C_6 0.866(4) no
O8_6 H8D_6 0.814(4) no
O9_6 H9C_6 0.800(4) no
O9_6 H9D_6 0.825(4) no
O10_6 H10C_6 0.834(4) no
O10_6 H10D_6 0.749(4) no
O11_6 H11C_6 0.922(4) no
O11_6 H11D_6 0.760(4) no
N1_6 O13_6 1.236(6) no
N1_6 O12_6 1.258(6) no
N1_6 O14_6 1.269(6) no
N2_6 O16_6 1.247(6) no
N2_6 O17_6 1.256(6) no
N2_6 O15_6 1.261(5) no
O18_6 H18C_6 0.912(5) no
O18_6 H18D_6 0.931(5) no
O19_6 H19C_6 0.898(5) no
O19_6 H19D_6 0.897(5) no
C1_7 O1_7 1.419(6) no
C1_7 C2_7 1.499(7) no
C1_7 H1A_7 0.9900 no
C1_7 H1B_7 0.9900 no
C2_7 O2_7 1.436(6) no
C2_7 H2A_7 0.9900 no
C2_7 H2B_7 0.9900 no
C3_7 O2_7 1.418(6) no
C3_7 C4_7 1.490(7) no
C3_7 H3A_7 0.9900 no
C3_7 H3B_7 0.9900 no
C4_7 O3_7 1.466(6) no
C4_7 H4A_7 0.9900 no
C4_7 H4B_7 0.9900 no
C5_7 O3_7 1.410(6) no
C5_7 C6_7 1.503(7) no
C5_7 H5A_7 0.9900 no
C5_7 H5B_7 0.9900 no
C6_7 O4_7 1.440(6) no
C6_7 H6A_7 0.9900 no
C6_7 H6B_7 0.9900 no
C7_7 O4_7 1.441(6) no
C7_7 C8_7 1.500(7) no
C7_7 H7A_7 0.9900 no
C7_7 H7B_7 0.9900 no
C8_7 O5_7 1.428(6) no
C8_7 H8A_7 0.9900 no
C8_7 H8B_7 0.9900 no
C9_7 O5_7 1.434(6) no
C9_7 C10_7 1.494(7) no
C9_7 H9A_7 0.9900 no
C9_7 H9B_7 0.9900 no
C10_7 O1_7 1.424(6) no
C10_7 H10A_7 0.9900 no
C10_7 H10B_7 0.9900 no
Ni7_7 O7_7 2.035(3) no
Ni7_7 O11_7 2.038(4) no
Ni7_7 O6_7 2.041(4) no
Ni7_7 O10_7 2.048(4) no
Ni7_7 O9_7 2.070(4) no
Ni7_7 O8_7 2.072(4) no
O6_7 H6C_7 0.859(4) no
O6_7 H6D_7 0.809(4) no
O7_7 H7C_7 0.819(4) no
O7_7 H7D_7 0.875(4) no
O8_7 H8C_7 0.859(4) no
O8_7 H8D_7 0.906(4) no
O9_7 H9C_7 0.868(4) no
O9_7 H9D_7 0.805(4) no
O10_7 H10C_7 0.719(4) no
O10_7 H10D_7 0.841(4) no
O11_7 H11C_7 0.772(4) no
O11_7 H11D_7 0.982(4) no
N1_7 O13_7 1.233(6) no
N1_7 O12_7 1.257(6) no
N1_7 O14_7 1.258(6) no
N2_7 O15_7 1.249(6) no
N2_7 O16_7 1.256(6) no
N2_7 O17_7 1.262(6) no
O18_7 H18C_7 0.845(5) no
O18_7 H18D_7 0.842(5) no
O19_7 H19C_7 0.768(5) no
O19_7 H19D_7 1.129(4) no

loop_
_geom_hbond_atom_site_label_D
_geom_hbond_atom_site_label_H
_geom_hbond_atom_site_label_A
_geom_hbond_site_symmetry_A
_geom_hbond_distance_DH
_geom_hbond_distance_HA
_geom_hbond_distance_DA
_geom_hbond_angle_DHA
O6_1 H6D_1 O2_7 1_554 0.925(7) 1.947(4) 2.821(9) 156.9(6)
O6_1 H6C_1 O5_7 1_554 0.857(9) 1.913(4) 2.717(10) 155.7(4)
O7_1 H7D_1 O1_1 . 0.925(6) 1.857(7) 2.782(9) 177.9(6)
O7_1 H7C_1 O4_1 . 0.844(6) 1.975(7) 2.807(9) 168.5(5)
O10_1 H10C_1 O3_1 . 0.854(7) 1.957(7) 2.751(9) 154.2(4)
O6_2 H6C_2 O2_1 . 0.866(11) 1.876(7) 2.627(12) 144.2(5)
O6_2 H6D_2 O5_1 . 0.889(8) 2.089(7) 2.907(11) 152.7(6)
O7_2 H7D_2 O1_2 . 0.883(6) 1.899(7) 2.777(10) 172.3(6)
O7_2 H7C_2 O4_2 . 0.879(7) 1.977(7) 2.822(9) 160.8(6)
O6_3 H6D_3 O2'_2 . 0.805(4) 2.008(5) 2.770(6) 157.7(3)
O6_3 H6C_3 O5'_2 . 0.834(4) 1.991(5) 2.787(6) 159.4(3)
O7_3 H7C_3 O1_3 . 0.779(4) 1.973(5) 2.748(6) 173.4(3)
O7_3 H7D_3 O4_3 . 0.900(4) 1.946(4) 2.841(6) 172.9(3)
O10_3 H10D_3 O3_3 . 0.844(4) 2.042(4) 2.841(6) 157.8(3)
O6_4 H6D_4 O2_3 . 0.901(4) 1.905(5) 2.756(6) 156.9(3)
O6_4 H6C_4 O5_3 . 0.840(4) 1.906(4) 2.708(6) 159.2(3)
O7_4 H7D_4 O1_4 . 0.894(4) 1.878(5) 2.770(6) 174.8(3)
O7_4 H7C_4 O4_4 . 0.846(4) 1.976(5) 2.797(6) 163.2(3)
O10_4 H10C_4 O3_4 . 0.839(4) 1.960(4) 2.777(6) 164.6(3)
O6_5 H6C_5 O2_4 . 0.880(4) 1.846(5) 2.724(6) 174.8(3)
O6_5 H6D_5 O5_4 . 0.832(4) 1.942(5) 2.756(6) 165.6(3)
O7_5 H7C_5 O1_5 . 0.823(4) 1.940(5) 2.762(6) 178.9(4)
O7_5 H7D_5 O4_5 . 0.819(4) 1.989(4) 2.805(6) 174.2(3)
O10_5 H10D_5 O3_5 . 0.808(4) 2.034(4) 2.759(6) 149.1(3)
O6_6 H6D_6 O2_5 . 0.902(4) 1.959(5) 2.759(7) 146.9(3)
O6_6 H6C_6 O5_5 . 0.914(5) 1.899(5) 2.725(6) 149.2(3)
O7_6 H7D_6 O1_6 . 0.915(4) 1.881(5) 2.778(6) 166.0(3)
O7_6 H7C_6 O4_6 . 0.876(4) 1.964(5) 2.797(6) 158.4(3)
O10_6 H10C_6 O3_6 . 0.834(4) 1.996(4) 2.779(6) 156.0(3)
O6_7 H6C_7 O2_6 . 0.859(4) 1.859(5) 2.717(6) 176.1(3)
O6_7 H6D_7 O5_6 . 0.809(4) 1.966(5) 2.755(6) 165.0(3)
O7_7 H7C_7 O1_7 . 0.819(4) 1.942(5) 2.756(6) 172.3(3)
O7_7 H7D_7 O4_7 . 0.875(4) 1.961(4) 2.819(6) 166.6(3)
O10_7 H10D_7 O3_7 . 0.841(4) 2.045(4) 2.809(6) 150.8(3)
O8_1 H8D_1 O15_1 . 0.825(6) 2.119(5) 2.846(8) 146.7(6)
O8_1 H8C_1 O18_1 . 0.882(8) 1.903(7) 2.724(11) 154.0(5)
O9_1 H9C_1 O12_1 . 0.805(7) 2.016(7) 2.791(10) 161.5(5)
O9_1 H9D_1 O18_1 . 0.793(7) 2.102(8) 2.766(10) 141.3(6)
O10_1 H10D_1 O14_1 . 0.724(7) 2.020(8) 2.725(10) 164.4(5)
O11_1 H11C_1 O17_1 . 0.971(7) 1.941(5) 2.790(8) 144.7(4)
O11_1 H11D_1 O18'_1 . 0.738(6) 2.082(12) 2.667(13) 136.5(6)
O19_1 H19C_1 O16_6 4_545 0.837(7) 2.240(5) 2.942(9) 141.6(7)
O18_1 H18C_1 O16_6 4 0.839(7) 1.898(5) 2.677(9) 153.8(6)
O8_2 H8D_2 O15_2 . 0.836(8) 1.990(5) 2.782(10) 157.6(5)
O8_2 H8C_2 O18'_2 . 0.804(9) 2.014(16) 2.799(18) 165.0(8)
O9_2 H9C_2 O12'_2 . 0.838(8) 2.004(10) 2.800(12) 158.4(6)
O9_2 H9D_2 O18'_2 . 0.802(8) 2.017(17) 2.718(18) 145.7(10)
O10_2 H10C_2 O14'_2 . 1.067(6) 1.928(10) 2.698(12) 126.0(5)
O11_2 H11C_2 O17_2 . 0.806(7) 1.996(5) 2.757(9) 157.2(6)
O11_2 H11D_2 O19'_2 . 0.820(7) 1.982(12) 2.716(14) 148.7(6)
O18_2 H18D_2 O16_5 4_545 0.854(8) 2.051(5) 2.892(10) 168.2(8)
O19_2 H19D_2 O14_1 2_655 0.868(10) 2.077(8) 2.864(12) 150.5(6)
O19_2 H19C_2 O16_5 4 0.860(8) 1.992(5) 2.812(10) 158.9(6)
O8_3 H8C_3 O15_3 . 0.850(4) 1.881(5) 2.719(7) 168.0(3)
O8_3 H8D_3 O19_3 . 0.834(4) 1.929(5) 2.744(7) 165.3(3)
O9_3 H9C_3 O12_3 . 0.893(4) 1.923(5) 2.793(6) 164.1(3)
O9_3 H9D_3 O19_3 . 0.842(4) 2.098(5) 2.741(7) 132.8(3)
O10_3 H10C_3 O14_3 . 0.856(4) 1.904(5) 2.724(6) 160.0(3)
O11_3 H11D_3 O17_3 . 0.843(4) 1.977(5) 2.742(7) 150.5(3)
O11_3 H11C_3 O18_3 . 0.894(4) 1.843(5) 2.718(7) 165.4(3)
O18_3 H18D_3 O16_4 4 0.774(5) 2.198(6) 2.969(8) 173.3(4)
O19_3 H19D_3 O14_7 2_646 0.869(5) 2.233(5) 2.883(7) 131.4(3)
O19_3 H19C_3 O16_4 4_545 0.800(5) 1.989(5) 2.732(7) 154.4(4)
O8_4 H8D_4 O15_4 . 0.832(4) 1.967(5) 2.769(6) 161.6(3)
O8_4 H8C_4 O19_4 . 0.823(4) 1.960(5) 2.766(7) 166.4(3)
O9_4 H9C_4 O12_4 . 0.809(4) 2.001(5) 2.776(6) 160.4(3)
O9_4 H9D_4 O19_4 . 0.836(4) 1.919(5) 2.735(7) 164.9(3)
O10_4 H10D_4 O14_4 . 0.861(4) 1.928(5) 2.763(6) 162.8(3)
O11_4 H11C_4 O17_4 . 0.798(4) 2.001(5) 2.755(7) 157.5(3)
O11_4 H11D_4 O18_4 . 0.817(4) 1.941(5) 2.674(7) 148.8(3)
O18_4 H18D_4 O16_3 4_545 0.871(5) 2.152(6) 3.007(8) 167.2(4)
O19_4 H19D_4 O14_6 2_656 0.874(5) 2.054(5) 2.854(7) 151.6(4)
O19_4 H19C_4 O16_3 4 0.869(5) 1.907(6) 2.734(7) 158.5(4)
O8_5 H8C_5 O15_5 . 0.885(4) 1.876(5) 2.738(6) 164.3(3)
O8_5 H8D_5 O19_5 . 0.835(4) 1.930(5) 2.740(7) 163.2(3)
O9_5 H9C_5 O12_5 . 0.843(4) 1.942(5) 2.776(6) 170.4(3)
O9_5 H9D_5 O19_5 . 0.803(4) 2.094(5) 2.712(7) 133.7(3)
O10_5 H10C_5 O14_5 . 0.763(4) 2.004(5) 2.749(6) 165.1(3)
O11_5 H11D_5 O17_5 . 0.893(4) 1.912(5) 2.759(6) 157.6(3)
O11_5 H11C_5 O18_5 . 0.827(4) 1.900(5) 2.717(7) 169.3(3)
O18_5 H18D_5 O16_2 4 0.798(5) 2.172(5) 2.947(7) 164.1(4)
O19_5 H19D_5 O14_5 2_646 0.881(5) 2.248(5) 2.896(7) 130.2(3)
O19_5 H19C_5 O16_2 4_545 0.795(5) 2.004(5) 2.744(7) 154.8(4)
O8_6 H8D_6 O17_6 . 0.814(4) 1.977(5) 2.740(7) 155.9(3)
O8_6 H8C_6 O19_6 . 0.866(4) 1.940(5) 2.787(7) 165.3(3)
O9_6 H9C_6 O12_6 . 0.800(4) 2.023(5) 2.789(7) 160.0(3)
O9_6 H9D_6 O19_6 . 0.825(4) 1.909(5) 2.711(6) 163.6(3)
O10_6 H10D_6 O14_6 . 0.749(4) 2.014(5) 2.740(6) 163.3(3)
O11_6 H11C_6 O15_6 . 0.922(4) 1.892(4) 2.733(6) 150.7(3)
O11_6 H11D_6 O18_6 . 0.760(4) 2.056(5) 2.673(7) 138.5(3)
O18_6 H18D_6 O16_1 4_545 0.931(5) 2.084(5) 2.955(7) 155.1(3)
O19_6 H19D_6 O14_4 2_656 0.897(5) 1.990(5) 2.862(7) 163.6(3)
O19_6 H19C_6 O16_1 4 0.898(5) 1.924(5) 2.752(7) 152.5(3)
O8_7 H8C_7 O15_7 . 0.859(4) 1.938(5) 2.720(6) 150.7(3)
O8_7 H8D_7 O19_7 . 0.906(4) 1.866(4) 2.727(6) 158.0(3)
O9_7 H9C_7 O12_7 . 0.868(4) 1.915(5) 2.776(7) 171.2(3)
O9_7 H9D_7 O19_7 . 0.805(4) 2.113(5) 2.745(6) 135.4(3)
O10_7 H10C_7 O14_7 . 0.719(4) 2.070(5) 2.765(6) 162.9(3)
O11_7 H11D_7 O17_7 . 0.982(4) 1.809(5) 2.738(7) 156.5(3)
O11_7 H11C_7 O18_7 . 0.772(4) 1.979(5) 2.702(7) 155.8(4)
O18_7 H18D_7 O16_7 4_556 0.842(5) 2.050(5) 2.837(7) 155.1(4)
O19_7 H19D_7 O14_3 2_646 1.129(4) 2.172(5) 3.015(6) 129.2(3)
O19_7 H19C_7 O16_7 4_546 0.768(5) 2.123(5) 2.744(7) 138.4(3)

loop_
_geom_torsion_atom_site_label_1
_geom_torsion_atom_site_label_2
_geom_torsion_atom_site_label_3
_geom_torsion_atom_site_label_4
_geom_torsion
_geom_torsion_publ_flag
O1'_1 C1'_1 C2'_1 O2'_1 -64.4 no
O2'_1 C3'_1 C4'_1 O3'_1 79.2 no
O3'_1 C5'_1 C6'_1 O4'_1 60.9 no
O4'_1 C7'_1 C8'_1 O5'_1 -67.5 no
O5'_1 C9'_1 C10'_1 O1'_1 63.6 no
C9'_1 C10'_1 O1'_1 C1'_1 -165.7 no
C2'_1 C1'_1 O1'_1 C10'_1 158.7 no
C1'_1 C2'_1 O2'_1 C3'_1 176.2 no
C4'_1 C3'_1 O2'_1 C2'_1 -161.1 no
C3'_1 C4'_1 O3'_1 C5'_1 -171.9 no
C6'_1 C5'_1 O3'_1 C4'_1 84.6 no
C5'_1 C6'_1 O4'_1 C7'_1 177.7 no
C8'_1 C7'_1 O4'_1 C6'_1 157.4 no
C10'_1 C9'_1 O5'_1 C8'_1 -169.9 no
C7'_1 C8'_1 O5'_1 C9'_1 171.8 no
O1_1 C1_1 C2_1 O2_1 61.4(10) no
O2_1 C3_1 C4_1 O3_1 -76.4(9) no
O3_1 C5_1 C6_1 O4_1 -56.3(10) no
O4_1 C7_1 C8_1 O5_1 71.0(9) no
O5_1 C9_1 C10_1 O1_1 -67.0(10) no
C2_1 C1_1 O1_1 C10_1 -163.6(8) no
C9_1 C10_1 O1_1 C1_1 164.2(9) no
C1_1 C2_1 O2_1 C3_1 -179.5(8) no
C4_1 C3_1 O2_1 C2_1 166.1(8) no
C6_1 C5_1 O3_1 C4_1 -81.4(9) no
C3_1 C4_1 O3_1 C5_1 169.5(7) no
C8_1 C7_1 O4_1 C6_1 -166.3(7) no
C5_1 C6_1 O4_1 C7_1 -173.9(7) no
C10_1 C9_1 O5_1 C8_1 167.6(8) no
C7_1 C8_1 O5_1 C9_1 -166.0(8) no
O1'_2 C1'_2 C2'_2 O2'_2 -60.4 no
O2'_2 C3'_2 C4'_2 O3'_2 72.8 no
O3'_2 C5'_2 C6'_2 O4'_2 57.1 no
O4'_2 C7'_2 C8'_2 O5'_2 -71.7 no
O5'_2 C9'_2 C10'_2 O1'_2 63.9 no
C9'_2 C10'_2 O1'_2 C1'_2 -162.9 no
C2'_2 C1'_2 O1'_2 C10'_2 169.0 no
C4'_2 C3'_2 O2'_2 C2'_2 -168.7 no
C1'_2 C2'_2 O2'_2 C3'_2 174.3 no
C6'_2 C5'_2 O3'_2 C4'_2 89.2 no
C3'_2 C4'_2 O3'_2 C5'_2 -165.5 no
C8'_2 C7'_2 O4'_2 C6'_2 161.1 no
C5'_2 C6'_2 O4'_2 C7'_2 177.3 no
C7'_2 C8'_2 O5'_2 C9'_2 166.4 no
C10'_2 C9'_2 O5'_2 C8'_2 -169.6 no
O1_2 C1_2 C2_2 O2_2 57.6(10) no
O2_2 C3_2 C4_2 O3_2 -75.0(10) no
O3_2 C5_2 C6_2 O4_2 -56.5(10) no
O4_2 C7_2 C8_2 O5_2 68.0(9) no
O5_2 C9_2 C10_2 O1_2 -67.6(10) no
C9_2 C10_2 O1_2 C1_2 167.0(8) no
C2_2 C1_2 O1_2 C10_2 -156.8(8) no
C1_2 C2_2 O2_2 C3_2 -178.9(8) no
C4_2 C3_2 O2_2 C2_2 160.6(8) no
C3_2 C4_2 O3_2 C5_2 169.9(7) no
C6_2 C5_2 O3_2 C4_2 -80.1(10) no
C8_2 C7_2 O4_2 C6_2 -163.0(7) no
C5_2 C6_2 O4_2 C7_2 -174.5(7) no
C7_2 C8_2 O5_2 C9_2 -167.2(7) no
C10_2 C9_2 O5_2 C8_2 167.4(7) no
O1_3 C1_3 C2_3 O2_3 -64.2(7) no
O2_3 C3_3 C4_3 O3_3 77.2(7) no
O3_3 C5_3 C6_3 O4_3 61.3(7) no
O4_3 C7_3 C8_3 O5_3 -69.8(6) no
O5_3 C9_3 C10_3 O1_3 65.2(7) no
C9_3 C10_3 O1_3 C1_3 -165.7(6) no
C2_3 C1_3 O1_3 C10_3 159.8(6) no
C1_3 C2_3 O2_3 C3_3 177.9(5) no
C4_3 C3_3 O2_3 C2_3 -160.5(6) no
C6_3 C5_3 O3_3 C4_3 82.8(7) no
C3_3 C4_3 O3_3 C5_3 -171.4(5) no
C5_3 C6_3 O4_3 C7_3 175.7(5) no
C8_3 C7_3 O4_3 C6_3 158.6(5) no
C7_3 C8_3 O5_3 C9_3 170.3(5) no
C10_3 C9_3 O5_3 C8_3 -167.3(5) no
O1_4 C1_4 C2_4 O2_4 61.7(7) no
O2_4 C3_4 C4_4 O3_4 -76.2(7) no
O3_4 C5_4 C6_4 O4_4 -57.5(8) no
O4_4 C7_4 C8_4 O5_4 68.0(7) no
O5_4 C9_4 C10_4 O1_4 -66.6(7) no
C2_4 C1_4 O1_4 C10_4 -159.9(6) no
C9_4 C10_4 O1_4 C1_4 167.6(6) no
C4_4 C3_4 O2_4 C2_4 161.5(6) no
C1_4 C2_4 O2_4 C3_4 -179.2(5) no
C3_4 C4_4 O3_4 C5_4 171.2(5) no
C6_4 C5_4 O3_4 C4_4 -82.8(7) no
C5_4 C6_4 O4_4 C7_4 -175.6(5) no
C8_4 C7_4 O4_4 C6_4 -161.3(6) no
C7_4 C8_4 O5_4 C9_4 -168.4(6) no
C10_4 C9_4 O5_4 C8_4 167.8(5) no
O1_5 C1_5 C2_5 O2_5 -62.6(8) no
O2_5 C3_5 C4_5 O3_5 77.6(7) no
O3_5 C5_5 C6_5 O4_5 58.0(8) no
O4_5 C7_5 C8_5 O5_5 -68.6(7) no
O5_5 C9_5 C10_5 O1_5 64.5(7) no
C9_5 C10_5 O1_5 C1_5 -165.8(6) no
C2_5 C1_5 O1_5 C10_5 161.0(6) no
C1_5 C2_5 O2_5 C3_5 176.9(6) no
C4_5 C3_5 O2_5 C2_5 -162.0(6) no
C6_5 C5_5 O3_5 C4_5 84.1(7) no
C3_5 C4_5 O3_5 C5_5 -170.9(5) no
C5_5 C6_5 O4_5 C7_5 174.6(5) no
C8_5 C7_5 O4_5 C6_5 159.9(6) no
C10_5 C9_5 O5_5 C8_5 -166.9(6) no
C7_5 C8_5 O5_5 C9_5 169.7(6) no
O1_6 C1_6 C2_6 O2_6 61.1(7) no
O2_6 C3_6 C4_6 O3_6 -77.2(7) no
O3_6 C5_6 C6_6 O4_6 -58.8(7) no
O4_6 C7_6 C8_6 O5_6 69.5(7) no
O5_6 C9_6 C10_6 O1_6 -65.4(7) no
C9_6 C10_6 O1_6 C1_6 166.2(6) no
C2_6 C1_6 O1_6 C10_6 -160.4(6) no
C1_6 C2_6 O2_6 C3_6 -179.0(6) no
C4_6 C3_6 O2_6 C2_6 161.8(6) no
C3_6 C4_6 O3_6 C5_6 170.9(5) no
C6_6 C5_6 O3_6 C4_6 -81.3(7) no
C8_6 C7_6 O4_6 C6_6 -162.0(6) no
C5_6 C6_6 O4_6 C7_6 -175.4(5) no
C7_6 C8_6 O5_6 C9_6 -167.2(6) no
C10_6 C9_6 O5_6 C8_6 167.4(5) no
O1_7 C1_7 C2_7 O2_7 -63.7(7) no
O2_7 C3_7 C4_7 O3_7 75.0(6) no
O3_7 C5_7 C6_7 O4_7 58.0(7) no
O4_7 C7_7 C8_7 O5_7 -68.9(7) no
O5_7 C9_7 C10_7 O1_7 64.9(7) no
C2_7 C1_7 O1_7 C10_7 165.9(6) no
C9_7 C10_7 O1_7 C1_7 -163.9(6) no
C4_7 C3_7 O2_7 C2_7 -165.0(5) no
C1_7 C2_7 O2_7 C3_7 177.2(5) no
C6_7 C5_7 O3_7 C4_7 86.5(6) no
C3_7 C4_7 O3_7 C5_7 -168.4(5) no
C5_7 C6_7 O4_7 C7_7 174.2(5) no
C8_7 C7_7 O4_7 C6_7 159.2(5) no
C7_7 C8_7 O5_7 C9_7 168.0(5) no
C10_7 C9_7 O5_7 C8_7 -168.2(5) no
